data_7063796
loop_
_publ_author_name
'Zaitsev, Andrei V.'
'Smol&#x2019;yakov, Alexander F.'
'Kononova, Elena G.'
'Ol'shevskaya, Valentina A.'

_publ_section_title
;
 Novel aza-BODIPY-carborane conjugates: synthesis and characterization
;
_journal_issue 21
_journal_name_full 'New Journal of Chemistry'
_journal_page_first 9035
_journal_page_last 9042
_journal_paper_doi 10.1039/D5NJ01231G
_journal_volume 49
_journal_year 2025
_chemical_formula_moiety 'C40 H54 B41 F10 N3 S4'
_chemical_formula_sum 'C40 H54 B41 F10 N3 S4'
_chemical_formula_weight 1338.31
_space_group_crystal_system monoclinic
_space_group_IT_number 14
_space_group_name_Hall '-P 2ybc'
_space_group_name_H-M_alt 'P 1 21/c 1'
_atom_sites_solution_hydrogens geom
_atom_sites_solution_primary dual
_audit_creation_date 2025-02-17
_audit_creation_method
;
Olex2 1.5
(compiled 2024.02.16 svn.r378c4104 for OlexSys, GUI svn.r6928)
;
_audit_update_record
;
2025-02-17 deposited with the CCDC.	2025-04-30 downloaded from the CCDC.
;
_cell_angle_alpha 90
_cell_angle_beta 91.643(4)
_cell_angle_gamma 90
_cell_formula_units_Z 4
_cell_length_a 9.9919(10)
_cell_length_b 29.834(3)
_cell_length_c 23.1038(19)
_cell_measurement_reflns_used 6339
_cell_measurement_temperature 120
_cell_measurement_theta_max 24.17
_cell_measurement_theta_min 2.23
_cell_volume 6884.4(11)
_computing_cell_refinement 'SAINT V8.40B (?, 2016)'
_computing_data_reduction 'SAINT V8.40B (?, 2016)'
_computing_molecular_graphics 'Olex2 1.5 (Dolomanov et al., 2009)'
_computing_publication_material 'Olex2 1.5 (Dolomanov et al., 2009)'
_computing_structure_refinement 'XL  (Sheldrick, 2008)'
_computing_structure_solution 'SHELXT  (Sheldrick, 2015)'
_diffrn_ambient_temperature 120
_diffrn_measured_fraction_theta_full 1.000
_diffrn_measured_fraction_theta_max 1.000
_diffrn_measurement_device_type 'Bruker APEX-II CCD'
_diffrn_measurement_method '\f and \w scans'
_diffrn_radiation_type MoK\a
_diffrn_radiation_wavelength 0.71073
_diffrn_reflns_av_R_equivalents 0.0992
_diffrn_reflns_av_unetI/netI 0.1007
_diffrn_reflns_Laue_measured_fraction_full 1.000
_diffrn_reflns_Laue_measured_fraction_max 1.000
_diffrn_reflns_limit_h_max 12
_diffrn_reflns_limit_h_min -12
_diffrn_reflns_limit_k_max 36
_diffrn_reflns_limit_k_min -36
_diffrn_reflns_limit_l_max 28
_diffrn_reflns_limit_l_min -28
_diffrn_reflns_number 73308
_diffrn_reflns_point_group_measured_fraction_full 1.000
_diffrn_reflns_point_group_measured_fraction_max 1.000
_diffrn_reflns_theta_full 25.242
_diffrn_reflns_theta_max 26.000
_diffrn_reflns_theta_min 1.891
_diffrn_source_current 30.0
_diffrn_source_power 1.5
_diffrn_source_voltage 50.0
_diffrn_standards_number 0
_exptl_absorpt_coefficient_mu 0.201
_exptl_absorpt_correction_T_max 1.0000
_exptl_absorpt_correction_T_min 0.7371
_exptl_absorpt_correction_type multi-scan
_exptl_absorpt_process_details
;
SADABS-2016/2 (Bruker,2016/2) was used for absorption correction.
wR2(int) was 0.1629 before and 0.0817 after correction.
The Ratio of minimum to maximum transmission is 0.7371.
The \l/2 correction factor is Not present.
;
_exptl_crystal_colour colourless
_exptl_crystal_colour_primary colourless
_exptl_crystal_density_diffrn 1.291
_exptl_crystal_description prism
_exptl_crystal_F_000 2696
_exptl_crystal_size_max 0.24
_exptl_crystal_size_mid 0.15
_exptl_crystal_size_min 0.1
_refine_diff_density_max 0.549
_refine_diff_density_min -0.466
_refine_diff_density_rms 0.071
_refine_ls_extinction_method none
_refine_ls_goodness_of_fit_ref 1.027
_refine_ls_hydrogen_treatment constr
_refine_ls_matrix_type full
_refine_ls_number_parameters 883
_refine_ls_number_reflns 13530
_refine_ls_number_restraints 0
_refine_ls_restrained_S_all 1.027
_refine_ls_R_factor_all 0.1024
_refine_ls_R_factor_gt 0.0683
_refine_ls_shift/su_max 0.001
_refine_ls_shift/su_mean 0.000
_refine_ls_structure_factor_coef Fsqd
_refine_ls_weighting_details 'w=1/[\s^2^(Fo^2^)+(0.0633P)^2^+9.8688P] where P=(Fo^2^+2Fc^2^)/3'
_refine_ls_weighting_scheme calc
_refine_ls_wR_factor_gt 0.1697
_refine_ls_wR_factor_ref 0.1877
_reflns_Friedel_coverage 0.000
_reflns_number_gt 9348
_reflns_number_total 13530
_reflns_threshold_expression 'I > 2\s(I)'
_cod_data_source_file d5nj01231g2.cif
_cod_data_source_block a_CCDC1
_cod_depositor_comments 'Adding full bibliography for 7063795--7063798.cif.'
_cod_original_cell_volume 6884.3(11)
_cod_database_code 7063796
_shelx_shelxl_version_number 2018/3
_shelx_space_group_comment
;
The symmetry employed for this shelxl refinement is uniquely defined
by the following loop, which should always be used as a source of
symmetry information in preference to the above space-group names.
They are only intended as comments.
;
_olex2_refinement_description
;
1. Fixed Uiso
 At 1.2 times of:
  All B(H) groups, All C(H) groups
2.a Aromatic/amide H refined with riding coordinates:
 C14(H14), C15(H15), C16(H16), C17(H17), C18(H18), C20(H20), C21(H21),
 C22(H22), C23(H23), C24(H24)
2.b Boron cage BH refined with riding coordinates:
 C45(H45), C47(H47), C59(H59), C61(H61), C79(H79), C82(H82), C92(H92),
 C95(H95), B39(H39), B40(H40), B41(H41), B42(H42), B43(H43), B44(H44), B46(H46),
  B48(H48), B49(H49), B52(H52), B53(H53), B54(H54), B55(H55), B56(H56),
 B57(H57), B58(H58), B60(H60), B62(H62), B74(H74), B75(H75), B76(H76), B77(H77),
  B78(H78), B80(H80), B81(H81), B83(H83), B84(H84), B86(H86), B87(H87),
 B88(H88), B89(H89), B90(H90), B91(H91), B93(H93), B94(H94), B96(H96)
;
_smtbx_masks_void_probe_radius 1.2
_smtbx_masks_void_truncation_radius 1.2
_olex2_submission_special_instructions 'No special instructions were received'

loop_
_space_group_symop_operation_xyz
'x, y, z'
'-x, y+1/2, -z+1/2'
'-x, -y, -z'
'x, -y-1/2, z-1/2'

loop_
_atom_site_label
_atom_site_type_symbol
_atom_site_fract_x
_atom_site_fract_y
_atom_site_fract_z
_atom_site_U_iso_or_equiv
_atom_site_adp_type
_atom_site_occupancy
_atom_site_site_symmetry_order
_atom_site_calc_flag
_atom_site_refinement_flags_posn
_atom_site_refinement_flags_adp
_atom_site_refinement_flags_occupancy
_atom_site_disorder_assembly
_atom_site_disorder_group
S37 S 0.90148(9) 0.36944(3) 0.90654(4) 0.0289(2) Uani 1 1 d . . . . .
S50 S 0.32607(9) 0.41823(3) 0.54390(3) 0.0237(2) Uani 1 1 d . . . . .
S71 S 0.88129(12) 0.15554(3) 0.78647(5) 0.0490(3) Uani 1 1 d . . . . .
S72 S 0.38297(12) 0.18774(3) 0.53977(5) 0.0438(3) Uani 1 1 d . . . . .
F63 F 0.6835(2) 0.29018(7) 0.89013(10) 0.0451(6) Uani 1 1 d . . . . .
F64 F 0.7427(3) 0.20359(8) 0.88352(12) 0.0612(8) Uani 1 1 d . . . . .
F65 F 0.9183(3) 0.22676(7) 0.69917(10) 0.0469(6) Uani 1 1 d . . . . .
F66 F 0.8696(2) 0.31324(6) 0.70779(8) 0.0352(5) Uani 1 1 d . . . . .
F67 F 0.3594(2) 0.30527(6) 0.69837(8) 0.0326(5) Uani 1 1 d . . . . .
F68 F 0.3235(2) 0.22287(6) 0.65810(9) 0.0430(6) Uani 1 1 d . . . . .
F69 F 0.5140(2) 0.26496(7) 0.48223(9) 0.0436(6) Uani 1 1 d . . . . .
F70 F 0.5532(2) 0.34711(6) 0.52277(9) 0.0354(5) Uani 1 1 d . . . . .
F97 F 0.5301(2) 0.48287(6) 0.77597(8) 0.0331(5) Uani 1 1 d . . . . .
F98 F 0.6986(2) 0.48948(6) 0.71265(8) 0.0335(5) Uani 1 1 d . . . . .
N1 N 0.6126(3) 0.36100(9) 0.71828(11) 0.0231(6) Uani 1 1 d . . . . .
N3 N 0.6927(3) 0.42364(9) 0.77509(11) 0.0221(6) Uani 1 1 d . . . . .
N5 N 0.5329(3) 0.43391(8) 0.69170(11) 0.0200(6) Uani 1 1 d . . . . .
C2 C 0.6838(3) 0.37849(10) 0.76172(14) 0.0222(7) Uani 1 1 d . . . . .
C6 C 0.5411(3) 0.38787(10) 0.68437(14) 0.0218(7) Uani 1 1 d . . . . .
C7 C 0.7559(3) 0.35338(11) 0.80393(14) 0.0222(7) Uani 1 1 d . . . . .
C8 C 0.8043(3) 0.38319(11) 0.84454(14) 0.0252(8) Uani 1 1 d . . . . .
C9 C 0.7646(3) 0.42720(11) 0.82558(14) 0.0229(7) Uani 1 1 d . . . . .
C10 C 0.4715(3) 0.37507(10) 0.63317(14) 0.0222(7) Uani 1 1 d . . . . .
C11 C 0.4243(3) 0.41382(10) 0.60770(13) 0.0211(7) Uani 1 1 d . . . . .
C12 C 0.4637(3) 0.45017(10) 0.64476(13) 0.0208(7) Uani 1 1 d . . . . .
C13 C 0.7989(3) 0.46925(11) 0.85472(15) 0.0267(8) Uani 1 1 d . . . . .
C14 C 0.7859(4) 0.47245(13) 0.91442(16) 0.0335(9) Uani 1 1 d . . . . .
H14 H 0.749980 0.448619 0.934776 0.040 Uiso 1 1 calc R U . . .
C15 C 0.8257(4) 0.51047(14) 0.94336(18) 0.0418(10) Uani 1 1 d . . . . .
H15 H 0.816388 0.512337 0.983229 0.050 Uiso 1 1 calc R U . . .
C16 C 0.8795(4) 0.54605(14) 0.91370(19) 0.0445(11) Uani 1 1 d . . . . .
H16 H 0.906941 0.571736 0.933525 0.053 Uiso 1 1 calc R U . . .
C17 C 0.8924(4) 0.54333(13) 0.85492(19) 0.0415(10) Uani 1 1 d . . . . .
H17 H 0.928848 0.567270 0.834976 0.050 Uiso 1 1 calc R U . . .
C18 C 0.8515(4) 0.50523(12) 0.82485(17) 0.0315(8) Uani 1 1 d . . . . .
H18 H 0.859255 0.503814 0.784873 0.038 Uiso 1 1 calc R U . . .
C19 C 0.4292(3) 0.49733(10) 0.63480(14) 0.0229(7) Uani 1 1 d . . . . .
C20 C 0.3590(4) 0.52161(11) 0.67533(15) 0.0280(8) Uani 1 1 d . . . . .
H20 H 0.344815 0.509554 0.711767 0.034 Uiso 1 1 calc R U . . .
C21 C 0.3105(4) 0.56357(11) 0.66143(17) 0.0365(9) Uani 1 1 d . . . . .
H21 H 0.260998 0.579359 0.688128 0.044 Uiso 1 1 calc R U . . .
C22 C 0.3346(4) 0.58218(12) 0.60881(17) 0.0368(9) Uani 1 1 d . . . . .
H22 H 0.301161 0.610508 0.599876 0.044 Uiso 1 1 calc R U . . .
C23 C 0.4083(4) 0.55927(12) 0.56872(17) 0.0364(9) Uani 1 1 d . . . . .
H23 H 0.426675 0.572402 0.533318 0.044 Uiso 1 1 calc R U . . .
C24 C 0.4547(4) 0.51650(11) 0.58167(15) 0.0281(8) Uani 1 1 d . . . . .
H24 H 0.503058 0.500677 0.554605 0.034 Uiso 1 1 calc R U . . .
C25 C 0.7771(3) 0.30500(11) 0.79980(15) 0.0261(8) Uani 1 1 d . . . . .
C26 C 0.7455(4) 0.27519(12) 0.84312(16) 0.0325(9) Uani 1 1 d . . . . .
C27 C 0.7727(4) 0.23016(12) 0.83853(18) 0.0386(10) Uani 1 1 d . . . . .
C28 C 0.8350(4) 0.21233(12) 0.79115(18) 0.0357(9) Uani 1 1 d . . . . .
C29 C 0.8619(4) 0.24167(12) 0.74696(16) 0.0336(9) Uani 1 1 d . . . . .
C30 C 0.8341(4) 0.28646(11) 0.75131(15) 0.0295(8) Uani 1 1 d . . . . .
C31 C 0.4563(3) 0.32921(10) 0.61171(14) 0.0219(7) Uani 1 1 d . . . . .
C32 C 0.4005(4) 0.29583(11) 0.64510(14) 0.0250(8) Uani 1 1 d . . . . .
C33 C 0.3816(4) 0.25314(11) 0.62402(15) 0.0295(8) Uani 1 1 d . . . . .
C34 C 0.4187(4) 0.24112(11) 0.56895(15) 0.0290(8) Uani 1 1 d . . . . .
C35 C 0.4752(4) 0.27406(11) 0.53588(15) 0.0296(8) Uani 1 1 d . . . . .
C36 C 0.4934(4) 0.31677(11) 0.55678(15) 0.0256(8) Uani 1 1 d . . . . .
C45 C 1.3276(5) 0.42078(14) 0.90918(19) 0.0480(11) Uani 1 1 d . . . . .
H45 H 1.388056 0.442702 0.937888 0.058 Uiso 1 1 calc R U . . .
C47 C 1.3169(5) 0.34219(15) 0.83751(18) 0.0466(11) Uani 1 1 d . . . . .
H47 H 1.369991 0.313012 0.820256 0.056 Uiso 1 1 calc R U . . .
C59 C -0.0561(4) 0.45869(13) 0.62791(16) 0.0347(9) Uani 1 1 d . . . . .
H59 H -0.089690 0.486532 0.655121 0.042 Uiso 1 1 calc R U . . .
C61 C -0.1181(4) 0.40162(15) 0.53895(18) 0.0441(10) Uani 1 1 d . . . . .
H61 H -0.190285 0.389563 0.505621 0.053 Uiso 1 1 calc R U . . .
C79 C 1.2841(5) 0.20415(16) 0.8545(2) 0.0567(12) Uani 1 1 d . . . . .
H79 H 1.331544 0.236787 0.863488 0.068 Uiso 1 1 calc R U . . .
C82 C 1.3133(7) 0.1198(2) 0.8192(5) 0.131(3) Uani 1 1 d . . . . .
H82 H 1.379819 0.092842 0.805050 0.158 Uiso 1 1 calc R U . . .
C92 C 0.7325(5) 0.13039(15) 0.6409(2) 0.0508(11) Uani 1 1 d . . . . .
H92 H 0.820559 0.143742 0.664780 0.061 Uiso 1 1 calc R U . . .
C95 C 0.6304(7) 0.06364(19) 0.5724(3) 0.089(2) Uani 1 1 d . . . . .
H95 H 0.642520 0.031576 0.549637 0.106 Uiso 1 1 calc R U . . .
B4 B 0.6135(4) 0.46056(12) 0.73916(16) 0.0215(8) Uani 1 1 d . . . . .
B38 B 1.0742(4) 0.37974(13) 0.88182(16) 0.0231(8) Uani 1 1 d . . . . .
B39 B 1.1222(4) 0.41207(14) 0.82167(17) 0.0296(9) Uani 1 1 d . . . . .
H39 H 1.048093 0.428925 0.793063 0.036 Uiso 1 1 calc R U . . .
B40 B 1.1570(4) 0.43242(13) 0.89244(16) 0.0269(9) Uani 1 1 d . . . . .
H40 H 1.106294 0.462164 0.909442 0.032 Uiso 1 1 calc R U . . .
B41 B 1.2016(4) 0.38566(13) 0.93614(17) 0.0267(9) Uani 1 1 d . . . . .
H41 H 1.180014 0.384346 0.982534 0.032 Uiso 1 1 calc R U . . .
B42 B 1.1957(4) 0.33688(13) 0.89156(17) 0.0276(9) Uani 1 1 d . . . . .
H42 H 1.170472 0.303855 0.909385 0.033 Uiso 1 1 calc R U . . .
B43 B 1.1456(4) 0.35294(14) 0.82051(17) 0.0294(9) Uani 1 1 d . . . . .
H43 H 1.086386 0.330888 0.791485 0.035 Uiso 1 1 calc R U . . .
B44 B 1.2768(4) 0.43327(13) 0.84067(17) 0.0248(8) Uani 1 1 d . . . . .
H44 H 1.305849 0.466002 0.823056 0.030 Uiso 1 1 calc R U . . .
B46 B 1.3416(4) 0.36453(12) 0.90519(15) 0.0192(8) Uani 1 1 d . . . . .
H46 H 1.416592 0.348410 0.934083 0.023 Uiso 1 1 calc R U . . .
B48 B 1.2709(4) 0.38860(14) 0.79519(18) 0.0308(9) Uani 1 1 d . . . . .
H48 H 1.293290 0.390332 0.748902 0.037 Uiso 1 1 calc R U . . .
B49 B 1.3969(5) 0.39399(15) 0.84874(19) 0.0349(10) Uani 1 1 d . . . . .
H49 H 1.502608 0.398711 0.838224 0.042 Uiso 1 1 calc R U . . .
B51 B 0.1527(4) 0.41845(12) 0.57162(16) 0.0214(8) Uani 1 1 d . . . . .
B52 B 0.0869(4) 0.37968(13) 0.62230(17) 0.0293(9) Uani 1 1 d . . . . .
H52 H 0.148476 0.353611 0.643669 0.035 Uiso 1 1 calc R U . . .
B53 B 0.1019(4) 0.43736(13) 0.64070(17) 0.0258(9) Uani 1 1 d . . . . .
H53 H 0.173691 0.449479 0.674118 0.031 Uiso 1 1 calc R U . . .
B54 B 0.0621(4) 0.46948(13) 0.57777(16) 0.0252(9) Uani 1 1 d . . . . .
H54 H 0.107857 0.502498 0.570828 0.030 Uiso 1 1 calc R U . . .
B55 B 0.0251(4) 0.43213(13) 0.52061(17) 0.0252(9) Uani 1 1 d . . . . .
H55 H 0.047633 0.440566 0.475577 0.030 Uiso 1 1 calc R U . . .
B56 B 0.0399(4) 0.37628(13) 0.54812(17) 0.0268(9) Uani 1 1 d . . . . .
H56 H 0.070780 0.347825 0.521350 0.032 Uiso 1 1 calc R U . . .
B57 B -0.0763(4) 0.37311(13) 0.60068(15) 0.0228(8) Uani 1 1 d . . . . .
H57 H -0.124122 0.340554 0.608585 0.027 Uiso 1 1 calc R U . . .
B58 B -0.0432(5) 0.40701(14) 0.65820(18) 0.0322(10) Uani 1 1 d . . . . .
H58 H -0.066191 0.399192 0.703374 0.039 Uiso 1 1 calc R U . . .
B60 B -0.1703(4) 0.41961(15) 0.60643(18) 0.0335(10) Uani 1 1 d . . . . .
H60 H -0.276402 0.419662 0.617817 0.040 Uiso 1 1 calc R U . . .
B62 B -0.1052(4) 0.45823(14) 0.55696(18) 0.0309(9) Uani 1 1 d . . . . .
H62 H -0.168704 0.484039 0.536092 0.037 Uiso 1 1 calc R U . . .
B73 B 1.0588(5) 0.15870(13) 0.81478(18) 0.0316(10) Uani 1 1 d . . . . .
B74 B 1.1172(6) 0.1970(2) 0.8664(3) 0.0597(16) Uani 1 1 d . . . . .
H74 H 1.052147 0.223255 0.883534 0.072 Uiso 1 1 calc R U . . .
B75 B 1.0982(7) 0.1409(2) 0.8847(2) 0.0704(19) Uani 1 1 d . . . . .
H75 H 1.019916 0.128753 0.913278 0.085 Uiso 1 1 calc R U . . .
B76 B 1.1459(7) 0.10883(19) 0.8265(3) 0.078(2) Uani 1 1 d . . . . .
H76 H 1.102259 0.075812 0.816372 0.094 Uiso 1 1 calc R U . . .
B77 B 1.1948(7) 0.1449(2) 0.7713(3) 0.0735(19) Uani 1 1 d . . . . .
H77 H 1.181855 0.136232 0.725181 0.088 Uiso 1 1 calc R U . . .
B78 B 1.1764(6) 0.19950(18) 0.7963(3) 0.0540(15) Uani 1 1 d . . . . .
H78 H 1.150779 0.227480 0.766992 0.065 Uiso 1 1 calc R U . . .
B80 B 1.2389(7) 0.1710(3) 0.9095(3) 0.084(2) Uani 1 1 d . . . . .
H80 H 1.254424 0.179969 0.955443 0.101 Uiso 1 1 calc R U . . .
B81 B 1.2510(7) 0.1215(3) 0.8861(4) 0.087(3) Uani 1 1 d . . . . .
H81 H 1.275002 0.095517 0.918505 0.105 Uiso 1 1 calc R U . . .
B83 B 1.3327(7) 0.1738(2) 0.7976(3) 0.0653(17) Uani 1 1 d . . . . .
H83 H 1.410807 0.184208 0.767754 0.078 Uiso 1 1 calc R U . . .
B84 B 1.3735(7) 0.1580(2) 0.8684(3) 0.0668(17) Uani 1 1 d . . . . .
H84 H 1.477405 0.157753 0.885496 0.080 Uiso 1 1 calc R U . . .
B85 B 0.5065(5) 0.15005(13) 0.57744(18) 0.0300(9) Uani 1 1 d . . . . .
B86 B 0.5888(5) 0.15962(16) 0.6444(2) 0.0429(12) Uani 1 1 d . . . . .
H86 H 0.577008 0.191081 0.668508 0.051 Uiso 1 1 calc R U . . .
B87 B 0.4619(5) 0.11937(16) 0.6395(2) 0.0413(11) Uani 1 1 d . . . . .
H87 H 0.364753 0.123621 0.660058 0.050 Uiso 1 1 calc R U . . .
B88 B 0.4750(5) 0.09200(14) 0.5722(2) 0.0392(11) Uani 1 1 d . . . . .
H88 H 0.386159 0.078582 0.548973 0.047 Uiso 1 1 calc R U . . .
B89 B 0.6112(5) 0.11547(17) 0.5353(2) 0.0430(12) Uani 1 1 d . . . . .
H89 H 0.611849 0.117626 0.487775 0.052 Uiso 1 1 calc R U . . .
B90 B 0.6810(5) 0.15708(18) 0.5796(2) 0.0490(13) Uani 1 1 d . . . . .
H90 H 0.729146 0.186876 0.561440 0.059 Uiso 1 1 calc R U . . .
B91 B 0.6083(6) 0.10852(18) 0.6801(2) 0.0480(13) Uani 1 1 d . . . . .
H91 H 0.608181 0.106034 0.727642 0.058 Uiso 1 1 calc R U . . .
B93 B 0.7573(6) 0.1048(2) 0.5766(3) 0.0631(17) Uani 1 1 d . . . . .
H93 H 0.855039 0.100517 0.556594 0.076 Uiso 1 1 calc R U . . .
B94 B 0.5453(5) 0.06996(14) 0.63376(19) 0.0374(11) Uani 1 1 d . . . . .
H94 H 0.499293 0.039859 0.652184 0.045 Uiso 1 1 calc R U . . .
B96 B 0.7132(6) 0.07416(19) 0.6384(2) 0.0598(16) Uani 1 1 d . . . . .
H96 H 0.781537 0.049472 0.658650 0.072 Uiso 1 1 calc R U . . .

loop_
_atom_site_aniso_label
_atom_site_aniso_U_11
_atom_site_aniso_U_22
_atom_site_aniso_U_33
_atom_site_aniso_U_23
_atom_site_aniso_U_13
_atom_site_aniso_U_12
S37 0.0249(5) 0.0373(5) 0.0243(4) 0.0061(4) -0.0002(4) -0.0008(4)
S50 0.0251(5) 0.0240(4) 0.0221(4) 0.0007(3) 0.0013(3) 0.0027(3)
S71 0.0574(8) 0.0159(5) 0.0728(8) 0.0085(5) -0.0144(6) -0.0059(4)
S72 0.0576(7) 0.0195(5) 0.0529(6) -0.0126(4) -0.0261(5) 0.0073(4)
F63 0.0466(15) 0.0430(13) 0.0466(14) 0.0157(11) 0.0150(11) 0.0037(11)
F64 0.0697(19) 0.0379(14) 0.0770(19) 0.0336(13) 0.0200(15) -0.0027(13)
F65 0.0746(18) 0.0225(11) 0.0438(13) -0.0040(10) 0.0015(12) 0.0095(11)
F66 0.0562(15) 0.0192(10) 0.0303(11) 0.0060(8) 0.0051(10) 0.0062(9)
F67 0.0502(14) 0.0210(10) 0.0266(11) -0.0007(8) 0.0028(9) -0.0037(9)
F68 0.0673(17) 0.0191(11) 0.0422(13) 0.0029(9) -0.0044(11) -0.0123(10)
F69 0.0642(17) 0.0316(12) 0.0353(12) -0.0122(9) 0.0063(11) 0.0109(11)
F70 0.0437(14) 0.0269(11) 0.0364(12) -0.0004(9) 0.0145(10) 0.0021(9)
F97 0.0406(13) 0.0291(11) 0.0294(11) -0.0088(8) -0.0024(9) 0.0136(9)
F98 0.0409(13) 0.0231(10) 0.0364(12) 0.0059(8) -0.0036(10) -0.0124(9)
N1 0.0241(16) 0.0188(14) 0.0262(15) 0.0027(11) 0.0003(12) 0.0001(12)
N3 0.0208(16) 0.0203(14) 0.0253(15) -0.0008(11) 0.0014(12) -0.0015(11)
N5 0.0213(15) 0.0150(13) 0.0237(14) 0.0012(11) 0.0019(11) 0.0003(11)
C2 0.0244(19) 0.0162(16) 0.0259(17) 0.0013(13) 0.0005(14) -0.0002(13)
C6 0.0241(19) 0.0164(16) 0.0251(17) 0.0009(13) 0.0025(14) -0.0004(13)
C7 0.0184(18) 0.0212(17) 0.0272(17) 0.0047(13) 0.0019(14) -0.0001(14)
C8 0.0227(19) 0.0285(18) 0.0245(17) 0.0036(14) 0.0012(14) -0.0001(15)
C9 0.0208(18) 0.0223(17) 0.0258(17) -0.0008(13) 0.0053(14) -0.0029(14)
C10 0.0231(19) 0.0172(16) 0.0266(17) 0.0004(13) 0.0046(14) 0.0011(13)
C11 0.0217(18) 0.0197(16) 0.0219(16) 0.0011(13) 0.0007(14) 0.0007(13)
C12 0.0203(18) 0.0186(16) 0.0238(17) -0.0009(13) 0.0029(14) 0.0008(13)
C13 0.0225(19) 0.0211(17) 0.036(2) -0.0055(14) -0.0020(15) 0.0015(14)
C14 0.031(2) 0.037(2) 0.033(2) -0.0065(16) 0.0043(16) -0.0008(17)
C15 0.035(2) 0.051(3) 0.040(2) -0.0191(19) 0.0059(18) -0.001(2)
C16 0.033(2) 0.042(2) 0.058(3) -0.029(2) 0.002(2) -0.0028(19)
C17 0.035(2) 0.031(2) 0.059(3) -0.0098(19) 0.003(2) -0.0063(18)
C18 0.030(2) 0.0258(19) 0.039(2) -0.0051(15) 0.0009(17) 0.0002(16)
C19 0.0265(19) 0.0132(15) 0.0291(18) -0.0002(13) -0.0005(15) -0.0003(13)
C20 0.034(2) 0.0205(17) 0.0294(18) -0.0025(14) -0.0037(16) 0.0044(15)
C21 0.044(3) 0.0197(18) 0.045(2) -0.0115(16) -0.0125(19) 0.0105(17)
C22 0.042(2) 0.0172(18) 0.050(2) 0.0018(16) -0.0130(19) 0.0033(16)
C23 0.044(2) 0.0216(18) 0.044(2) 0.0117(16) -0.0003(19) -0.0027(17)
C24 0.034(2) 0.0189(17) 0.0316(19) 0.0051(14) 0.0025(16) 0.0002(15)
C25 0.024(2) 0.0205(17) 0.0334(19) 0.0055(14) -0.0048(15) -0.0034(14)
C26 0.027(2) 0.031(2) 0.039(2) 0.0098(16) 0.0025(17) -0.0018(16)
C27 0.038(2) 0.0244(19) 0.054(3) 0.0232(18) -0.0016(19) -0.0087(17)
C28 0.035(2) 0.0186(18) 0.053(2) 0.0090(17) -0.0095(19) -0.0038(16)
C29 0.040(2) 0.0209(18) 0.039(2) 0.0003(15) -0.0052(18) -0.0033(16)
C30 0.039(2) 0.0182(17) 0.0313(19) 0.0047(14) -0.0049(16) -0.0017(15)
C31 0.0250(19) 0.0163(16) 0.0244(17) -0.0022(13) -0.0010(14) 0.0022(14)
C32 0.028(2) 0.0196(17) 0.0269(18) -0.0023(13) -0.0036(15) 0.0030(14)
C33 0.038(2) 0.0142(16) 0.036(2) 0.0058(14) -0.0054(16) -0.0030(15)
C34 0.033(2) 0.0182(17) 0.034(2) -0.0052(14) -0.0145(16) 0.0063(15)
C35 0.037(2) 0.0237(18) 0.0282(18) -0.0077(14) -0.0025(16) 0.0101(16)
C36 0.027(2) 0.0183(17) 0.0314(19) 0.0010(14) 0.0025(15) 0.0034(14)
C45 0.047(3) 0.043(2) 0.054(3) -0.003(2) 0.002(2) -0.004(2)
C47 0.053(3) 0.042(2) 0.045(2) -0.0009(19) 0.005(2) 0.005(2)
C59 0.033(2) 0.039(2) 0.032(2) -0.0003(16) 0.0077(17) 0.0036(17)
C61 0.037(2) 0.053(3) 0.042(2) 0.0114(19) 0.0016(19) -0.004(2)
C79 0.048(3) 0.043(3) 0.079(3) 0.002(2) -0.001(3) 0.002(2)
C82 0.075(5) 0.073(5) 0.244(11) -0.049(6) -0.018(6) 0.041(4)
C92 0.039(3) 0.056(3) 0.057(3) 0.012(2) -0.009(2) -0.001(2)
C95 0.122(6) 0.053(3) 0.090(4) 0.003(3) -0.016(4) 0.042(4)
B4 0.027(2) 0.0142(17) 0.0234(19) 0.0021(14) 0.0025(16) -0.0009(15)
B38 0.022(2) 0.023(2) 0.0234(19) 0.0006(15) -0.0009(16) -0.0023(16)
B39 0.032(2) 0.033(2) 0.024(2) 0.0008(17) 0.0023(17) -0.0007(18)
B40 0.030(2) 0.028(2) 0.023(2) -0.0004(16) 0.0016(17) -0.0030(17)
B41 0.026(2) 0.030(2) 0.024(2) -0.0019(16) -0.0005(17) 0.0014(17)
B42 0.029(2) 0.025(2) 0.030(2) 0.0007(16) 0.0030(17) -0.0018(17)
B43 0.031(2) 0.032(2) 0.026(2) -0.0037(17) 0.0019(17) -0.0036(18)
B44 0.023(2) 0.023(2) 0.029(2) -0.0009(16) 0.0042(17) -0.0033(16)
B46 0.0134(19) 0.0240(19) 0.0203(18) 0.0000(14) 0.0003(14) 0.0005(15)
B48 0.032(2) 0.033(2) 0.028(2) 0.0007(17) 0.0059(18) -0.0017(19)
B49 0.027(2) 0.040(3) 0.038(2) -0.0006(19) 0.0071(19) -0.0016(19)
B51 0.026(2) 0.0174(18) 0.0214(18) 0.0034(14) 0.0013(16) -0.0011(15)
B52 0.037(3) 0.025(2) 0.026(2) 0.0083(16) 0.0027(18) -0.0022(18)
B53 0.027(2) 0.026(2) 0.025(2) 0.0030(16) 0.0036(17) -0.0008(17)
B54 0.028(2) 0.0217(19) 0.026(2) -0.0003(15) 0.0022(17) 0.0022(16)
B55 0.027(2) 0.025(2) 0.0237(19) 0.0037(15) -0.0009(16) -0.0033(17)
B56 0.032(2) 0.0219(19) 0.026(2) 0.0014(15) 0.0032(17) -0.0049(17)
B57 0.025(2) 0.0233(19) 0.0202(18) 0.0073(15) 0.0039(16) -0.0069(16)
B58 0.035(3) 0.033(2) 0.028(2) 0.0054(17) 0.0030(19) -0.0048(19)
B60 0.024(2) 0.045(3) 0.031(2) 0.0005(19) 0.0055(18) -0.0053(19)
B62 0.032(2) 0.028(2) 0.033(2) 0.0030(17) 0.0009(18) 0.0035(18)
B73 0.046(3) 0.019(2) 0.030(2) 0.0046(16) 0.0035(19) 0.0025(18)
B74 0.043(3) 0.063(4) 0.073(4) -0.036(3) 0.004(3) -0.001(3)
B75 0.073(4) 0.101(5) 0.037(3) 0.032(3) -0.007(3) -0.022(4)
B76 0.075(5) 0.031(3) 0.127(6) 0.009(3) -0.028(4) 0.011(3)
B77 0.071(5) 0.097(5) 0.053(4) -0.028(3) 0.019(3) 0.008(4)
B78 0.048(3) 0.044(3) 0.069(4) 0.030(3) -0.004(3) -0.002(2)
B80 0.064(5) 0.143(8) 0.046(4) 0.019(4) -0.003(3) -0.024(5)
B81 0.065(5) 0.101(6) 0.093(5) 0.052(5) -0.037(4) -0.023(4)
B83 0.060(4) 0.082(4) 0.055(3) 0.004(3) 0.020(3) 0.011(3)
B84 0.052(4) 0.059(4) 0.089(5) 0.008(3) -0.011(3) 0.011(3)
B85 0.038(3) 0.0183(19) 0.034(2) -0.0021(16) 0.0009(19) -0.0014(17)
B86 0.049(3) 0.034(2) 0.045(3) -0.004(2) -0.013(2) 0.003(2)
B87 0.045(3) 0.043(3) 0.036(3) 0.004(2) 0.006(2) 0.001(2)
B88 0.054(3) 0.021(2) 0.043(3) 0.0027(18) 0.000(2) 0.001(2)
B89 0.039(3) 0.046(3) 0.044(3) 0.005(2) 0.008(2) 0.015(2)
B90 0.038(3) 0.049(3) 0.060(3) 0.019(2) -0.006(2) -0.006(2)
B91 0.054(3) 0.049(3) 0.041(3) 0.010(2) 0.000(2) 0.005(3)
B93 0.042(3) 0.091(5) 0.057(3) 0.016(3) 0.006(3) 0.022(3)
B94 0.053(3) 0.019(2) 0.040(2) 0.0126(18) 0.000(2) -0.002(2)
B96 0.069(4) 0.052(3) 0.058(3) 0.015(3) -0.007(3) 0.024(3)

loop_
_atom_type_symbol
_atom_type_description
_atom_type_scat_dispersion_real
_atom_type_scat_dispersion_imag
_atom_type_scat_source
C C 0.0033 0.0016 'International Tables Vol C Tables 4.2.6.8 and 6.1.1.4'
H H 0.0000 0.0000 'International Tables Vol C Tables 4.2.6.8 and 6.1.1.4'
B B 0.0013 0.0007 'International Tables Vol C Tables 4.2.6.8 and 6.1.1.4'
F F 0.0171 0.0103 'International Tables Vol C Tables 4.2.6.8 and 6.1.1.4'
N N 0.0061 0.0033 'International Tables Vol C Tables 4.2.6.8 and 6.1.1.4'
S S 0.1246 0.1234 'International Tables Vol C Tables 4.2.6.8 and 6.1.1.4'

loop_
_geom_angle_atom_site_label_1
_geom_angle_atom_site_label_2
_geom_angle_atom_site_label_3
_geom_angle
_geom_angle_site_symmetry_1
_geom_angle_site_symmetry_3
_geom_angle_publ_flag
C8 S37 B38 101.97(17) . . ?
C11 S50 B51 102.41(16) . . ?
C28 S71 B73 100.23(18) . . ?
C34 S72 B85 104.01(17) . . ?
C6 N1 C2 118.9(3) . . ?
C2 N3 B4 122.3(3) . . ?
C9 N3 C2 107.3(3) . . ?
C9 N3 B4 130.0(3) . . ?
C6 N5 B4 124.0(3) . . ?
C12 N5 C6 106.7(3) . . ?
C12 N5 B4 128.3(3) . . ?
N1 C2 N3 125.7(3) . . ?
N1 C2 C7 124.7(3) . . ?
N3 C2 C7 109.5(3) . . ?
N1 C6 N5 124.3(3) . . ?
N1 C6 C10 125.5(3) . . ?
N5 C6 C10 110.0(3) . . ?
C2 C7 C25 123.4(3) . . ?
C8 C7 C2 106.9(3) . . ?
C8 C7 C25 129.5(3) . . ?
C7 C8 S37 125.6(3) . . ?
C7 C8 C9 107.2(3) . . ?
C9 C8 S37 127.1(3) . . ?
N3 C9 C8 109.0(3) . . ?
N3 C9 C13 125.1(3) . . ?
C8 C9 C13 125.9(3) . . ?
C6 C10 C31 125.7(3) . . ?
C11 C10 C6 106.7(3) . . ?
C11 C10 C31 127.7(3) . . ?
C10 C11 S50 126.9(3) . . ?
C10 C11 C12 107.2(3) . . ?
C12 C11 S50 125.8(2) . . ?
N5 C12 C11 109.4(3) . . ?
N5 C12 C19 125.5(3) . . ?
C11 C12 C19 125.1(3) . . ?
C14 C13 C9 119.2(3) . . ?
C18 C13 C9 121.5(3) . . ?
C18 C13 C14 119.2(3) . . ?
C13 C14 H14 119.8 . . ?
C15 C14 C13 120.4(4) . . ?
C15 C14 H14 119.8 . . ?
C14 C15 H15 119.8 . . ?
C14 C15 C16 120.4(4) . . ?
C16 C15 H15 119.8 . . ?
C15 C16 H16 120.2 . . ?
C17 C16 C15 119.7(4) . . ?
C17 C16 H16 120.2 . . ?
C16 C17 H17 119.7 . . ?
C16 C17 C18 120.7(4) . . ?
C18 C17 H17 119.7 . . ?
C13 C18 C17 119.7(4) . . ?
C13 C18 H18 120.2 . . ?
C17 C18 H18 120.2 . . ?
C20 C19 C12 121.1(3) . . ?
C24 C19 C12 119.2(3) . . ?
C24 C19 C20 119.4(3) . . ?
C19 C20 H20 120.1 . . ?
C21 C20 C19 119.8(3) . . ?
C21 C20 H20 120.1 . . ?
C20 C21 H21 119.7 . . ?
C22 C21 C20 120.5(4) . . ?
C22 C21 H21 119.7 . . ?
C21 C22 H22 119.7 . . ?
C21 C22 C23 120.5(3) . . ?
C23 C22 H22 119.7 . . ?
C22 C23 H23 120.3 . . ?
C22 C23 C24 119.5(3) . . ?
C24 C23 H23 120.3 . . ?
C19 C24 C23 120.2(3) . . ?
C19 C24 H24 119.9 . . ?
C23 C24 H24 119.9 . . ?
C26 C25 C7 123.4(3) . . ?
C26 C25 C30 115.9(3) . . ?
C30 C25 C7 120.7(3) . . ?
F63 C26 C25 119.5(3) . . ?
F63 C26 C27 119.0(3) . . ?
C27 C26 C25 121.5(4) . . ?
F64 C27 C26 117.8(4) . . ?
F64 C27 C28 120.0(3) . . ?
C26 C27 C28 122.1(3) . . ?
C27 C28 S71 123.0(3) . . ?
C29 C28 S71 120.6(3) . . ?
C29 C28 C27 116.4(3) . . ?
F65 C29 C28 119.9(3) . . ?
F65 C29 C30 118.6(3) . . ?
C30 C29 C28 121.4(4) . . ?
F66 C30 C25 119.5(3) . . ?
F66 C30 C29 117.9(3) . . ?
C29 C30 C25 122.5(3) . . ?
C32 C31 C10 121.5(3) . . ?
C36 C31 C10 122.3(3) . . ?
C36 C31 C32 116.1(3) . . ?
F67 C32 C31 120.0(3) . . ?
F67 C32 C33 118.5(3) . . ?
C33 C32 C31 121.5(3) . . ?
F68 C33 C32 118.2(3) . . ?
F68 C33 C34 119.9(3) . . ?
C32 C33 C34 121.9(3) . . ?
C33 C34 S72 122.0(3) . . ?
C35 C34 S72 121.0(3) . . ?
C35 C34 C33 116.8(3) . . ?
F69 C35 C34 120.3(3) . . ?
F69 C35 C36 118.4(3) . . ?
C36 C35 C34 121.3(3) . . ?
F70 C36 C31 119.3(3) . . ?
F70 C36 C35 118.3(3) . . ?
C35 C36 C31 122.4(3) . . ?
B40 C45 H45 121.6 . . ?
B41 C45 H45 121.7 . . ?
B41 C45 B40 60.1(2) . . ?
B41 C45 B49 108.1(3) . . ?
B44 C45 H45 125.4 . . ?
B44 C45 B40 59.4(2) . . ?
B44 C45 B41 105.3(3) . . ?
B44 C45 B49 58.2(2) . . ?
B46 C45 H45 125.4 . . ?
B46 C45 B40 105.3(3) . . ?
B46 C45 B41 59.3(2) . . ?
B46 C45 B44 101.0(3) . . ?
B46 C45 B49 58.1(2) . . ?
B49 C45 H45 121.6 . . ?
B49 C45 B40 108.2(3) . . ?
B42 C47 H47 122.1 . . ?
B42 C47 B43 59.8(2) . . ?
B43 C47 H47 122.3 . . ?
B46 C47 H47 125.5 . . ?
B46 C47 B42 58.3(2) . . ?
B46 C47 B43 104.2(3) . . ?
B46 C47 B48 103.4(3) . . ?
B46 C47 B49 57.9(2) . . ?
B48 C47 H47 123.1 . . ?
B48 C47 B42 106.9(3) . . ?
B48 C47 B43 59.8(2) . . ?
B48 C47 B49 59.8(2) . . ?
B49 C47 H47 121.9 . . ?
B49 C47 B42 107.0(3) . . ?
B49 C47 B43 107.8(3) . . ?
B53 C59 H59 118.4 . . ?
B54 C59 H59 118.3 . . ?
B54 C59 B53 62.4(2) . . ?
B58 C59 H59 118.1 . . ?
B58 C59 B53 62.3(2) . . ?
B58 C59 B54 113.9(3) . . ?
B58 C59 B62 114.0(3) . . ?
B60 C59 H59 118.2 . . ?
B60 C59 B53 113.7(3) . . ?
B60 C59 B54 113.8(3) . . ?
B60 C59 B58 62.5(3) . . ?
B60 C59 B62 62.5(2) . . ?
B62 C59 H59 118.3 . . ?
B62 C59 B53 113.7(3) . . ?
B62 C59 B54 62.2(2) . . ?
B55 C61 H61 121.5 . . ?
B56 C61 H61 120.8 . . ?
B56 C61 B55 61.1(2) . . ?
B57 C61 H61 124.3 . . ?
B57 C61 B55 106.2(3) . . ?
B57 C61 B56 59.1(2) . . ?
B57 C61 B60 58.5(2) . . ?
B57 C61 B62 105.6(3) . . ?
B60 C61 H61 121.4 . . ?
B60 C61 B55 108.8(3) . . ?
B60 C61 B56 108.4(3) . . ?
B60 C61 B62 60.7(2) . . ?
B62 C61 H61 121.8 . . ?
B62 C61 B55 60.0(2) . . ?
B62 C61 B56 109.1(3) . . ?
B74 C79 H79 119.8 . . ?
B78 C79 H79 118.7 . . ?
B78 C79 B74 61.3(3) . . ?
B80 C79 H79 120.0 . . ?
B80 C79 B74 61.4(4) . . ?
B80 C79 B78 111.8(4) . . ?
B83 C79 H79 119.5 . . ?
B83 C79 B74 111.3(4) . . ?
B83 C79 B78 61.9(4) . . ?
B83 C79 B80 111.4(5) . . ?
B84 C79 H79 118.0 . . ?
B84 C79 B74 112.6(4) . . ?
B84 C79 B78 114.0(4) . . ?
B84 C79 B80 61.5(4) . . ?
B84 C79 B83 62.6(4) . . ?
B76 C82 H82 119.2 . . ?
B76 C82 B77 60.3(4) . . ?
B77 C82 H82 121.6 . . ?
B81 C82 H82 122.5 . . ?
B81 C82 B76 61.8(5) . . ?
B81 C82 B77 107.7(5) . . ?
B81 C82 B83 106.9(5) . . ?
B81 C82 B84 60.1(5) . . ?
B83 C82 H82 122.1 . . ?
B83 C82 B76 109.3(5) . . ?
B83 C82 B77 59.6(4) . . ?
B83 C82 B84 61.5(4) . . ?
B84 C82 H82 118.8 . . ?
B84 C82 B76 112.8(6) . . ?
B84 C82 B77 110.7(5) . . ?
B86 C92 H92 117.4 . . ?
B86 C92 B90 63.7(3) . . ?
B86 C92 B91 62.2(3) . . ?
B86 C92 B93 114.9(4) . . ?
B86 C92 B96 114.8(4) . . ?
B90 C92 H92 118.0 . . ?
B90 C92 B93 61.7(3) . . ?
B91 C92 H92 117.4 . . ?
B91 C92 B90 114.9(4) . . ?
B91 C92 B93 115.1(4) . . ?
B91 C92 B96 63.3(3) . . ?
B93 C92 H92 117.9 . . ?
B96 C92 H92 117.7 . . ?
B96 C92 B90 114.0(4) . . ?
B96 C92 B93 62.7(3) . . ?
B88 C95 H95 121.6 . . ?
B88 C95 B89 60.0(3) . . ?
B89 C95 H95 122.6 . . ?
B93 C95 H95 122.8 . . ?
B93 C95 B88 107.2(4) . . ?
B93 C95 B89 59.2(3) . . ?
B94 C95 H95 124.4 . . ?
B94 C95 B88 59.0(3) . . ?
B94 C95 B89 105.0(4) . . ?
B94 C95 B93 104.8(4) . . ?
B94 C95 B96 58.8(3) . . ?
B96 C95 H95 121.3 . . ?
B96 C95 B88 108.1(4) . . ?
B96 C95 B89 107.9(4) . . ?
B96 C95 B93 60.3(4) . . ?
F97 B4 N3 108.4(3) . . ?
F97 B4 N5 111.7(3) . . ?
F98 B4 F97 111.5(3) . . ?
F98 B4 N3 111.6(3) . . ?
F98 B4 N5 108.8(3) . . ?
N5 B4 N3 104.8(2) . . ?
B39 B38 S37 127.4(3) . . ?
B39 B38 B40 59.6(2) . . ?
B39 B38 B41 107.2(3) . . ?
B39 B38 B42 107.0(3) . . ?
B39 B38 B43 60.0(2) . . ?
B40 B38 S37 122.2(3) . . ?
B40 B38 B43 107.9(3) . . ?
B41 B38 S37 117.0(2) . . ?
B41 B38 B40 59.7(2) . . ?
B41 B38 B42 60.4(2) . . ?
B41 B38 B43 108.1(3) . . ?
B42 B38 S37 118.7(2) . . ?
B42 B38 B40 107.7(3) . . ?
B42 B38 B43 59.5(2) . . ?
B43 B38 S37 124.3(3) . . ?
B38 B39 H39 121.9 . . ?
B38 B39 B43 60.7(2) . . ?
B40 B39 B38 60.8(2) . . ?
B40 B39 H39 120.6 . . ?
B40 B39 B43 109.4(3) . . ?
B43 B39 H39 122.0 . . ?
B44 B39 B38 105.2(3) . . ?
B44 B39 H39 124.8 . . ?
B44 B39 B40 59.0(2) . . ?
B44 B39 B43 104.6(3) . . ?
B44 B39 B48 58.3(2) . . ?
B48 B39 B38 107.8(3) . . ?
B48 B39 H39 122.1 . . ?
B48 B39 B40 108.1(3) . . ?
B48 B39 B43 59.3(2) . . ?
C45 B40 B38 107.2(3) . . ?
C45 B40 H40 122.1 . . ?
C45 B40 B41 59.8(2) . . ?
B38 B40 H40 122.8 . . ?
B39 B40 C45 107.3(3) . . ?
B39 B40 B38 59.6(2) . . ?
B39 B40 H40 121.8 . . ?
B39 B40 B41 107.2(3) . . ?
B41 B40 B38 59.6(2) . . ?
B41 B40 H40 122.9 . . ?
B44 B40 C45 57.9(2) . . ?
B44 B40 B38 104.3(3) . . ?
B44 B40 B39 58.9(2) . . ?
B44 B40 H40 125.1 . . ?
B44 B40 B41 103.9(3) . . ?
C45 B41 B38 108.3(3) . . ?
C45 B41 B40 60.1(2) . . ?
C45 B41 H41 121.8 . . ?
C45 B41 B42 107.0(3) . . ?
B38 B41 B40 60.7(2) . . ?
B38 B41 H41 122.0 . . ?
B38 B41 B42 59.9(2) . . ?
B40 B41 H41 122.0 . . ?
B40 B41 B42 108.0(3) . . ?
B42 B41 H41 122.0 . . ?
B46 B41 C45 58.0(2) . . ?
B46 B41 B38 104.3(3) . . ?
B46 B41 B40 104.3(3) . . ?
B46 B41 H41 125.4 . . ?
B46 B41 B42 58.1(2) . . ?
C47 B42 B38 109.0(3) . . ?
C47 B42 B41 108.8(3) . . ?
C47 B42 H42 120.8 . . ?
B38 B42 B41 59.7(2) . . ?
B38 B42 H42 122.0 . . ?
B41 B42 H42 121.3 . . ?
B43 B42 C47 60.2(2) . . ?
B43 B42 B38 60.8(2) . . ?
B43 B42 B41 108.6(3) . . ?
B43 B42 H42 121.9 . . ?
B46 B42 C47 59.1(2) . . ?
B46 B42 B38 104.8(3) . . ?
B46 B42 B41 58.8(2) . . ?
B46 B42 H42 124.8 . . ?
B46 B42 B43 105.0(3) . . ?
C47 B43 B38 108.0(3) . . ?
C47 B43 B39 107.6(3) . . ?
C47 B43 H43 121.7 . . ?
B38 B43 H43 121.9 . . ?
B39 B43 B38 59.4(2) . . ?
B39 B43 H43 122.2 . . ?
B42 B43 C47 60.0(2) . . ?
B42 B43 B38 59.7(2) . . ?
B42 B43 B39 106.8(3) . . ?
B42 B43 H43 122.5 . . ?
B48 B43 C47 59.4(2) . . ?
B48 B43 B38 107.3(3) . . ?
B48 B43 B39 60.0(2) . . ?
B48 B43 B42 106.7(3) . . ?
B48 B43 H43 122.4 . . ?
C45 B44 B39 113.7(3) . . ?
C45 B44 B40 62.6(2) . . ?
C45 B44 H44 117.8 . . ?
C45 B44 B48 114.3(3) . . ?
B39 B44 B40 62.1(2) . . ?
B39 B44 H44 118.6 . . ?
B40 B44 H44 117.9 . . ?
B48 B44 B39 62.4(2) . . ?
B48 B44 B40 114.0(3) . . ?
B48 B44 H44 118.2 . . ?
B49 B44 C45 63.2(3) . . ?
B49 B44 B39 113.9(3) . . ?
B49 B44 B40 114.9(3) . . ?
B49 B44 H44 117.7 . . ?
B49 B44 B48 62.2(3) . . ?
C45 B46 C47 115.3(3) . . ?
C45 B46 B41 62.6(2) . . ?
C45 B46 B42 114.9(3) . . ?
C45 B46 H46 117.3 . . ?
C47 B46 H46 117.5 . . ?
B41 B46 C47 115.3(3) . . ?
B41 B46 H46 117.3 . . ?
B42 B46 C47 62.6(2) . . ?
B42 B46 B41 63.1(2) . . ?
B42 B46 H46 117.8 . . ?
B49 B46 C45 63.3(2) . . ?
B49 B46 C47 62.4(2) . . ?
B49 B46 B41 115.0(3) . . ?
B49 B46 B42 114.2(3) . . ?
B49 B46 H46 117.8 . . ?
C47 B48 B39 109.3(3) . . ?
C47 B48 B43 60.8(2) . . ?
C47 B48 H48 121.6 . . ?
B39 B48 H48 120.9 . . ?
B43 B48 B39 60.7(2) . . ?
B43 B48 H48 121.3 . . ?
B44 B48 C47 105.8(3) . . ?
B44 B48 B39 59.3(2) . . ?
B44 B48 B43 106.4(3) . . ?
B44 B48 H48 124.1 . . ?
B44 B48 B49 58.5(2) . . ?
B49 B48 C47 60.3(3) . . ?
B49 B48 B39 108.3(3) . . ?
B49 B48 B43 109.0(3) . . ?
B49 B48 H48 121.5 . . ?
C45 B49 H49 121.1 . . ?
C47 B49 C45 109.1(3) . . ?
C47 B49 H49 121.1 . . ?
B44 B49 C45 58.6(2) . . ?
B44 B49 C47 106.1(3) . . ?
B44 B49 B48 59.3(2) . . ?
B44 B49 H49 124.9 . . ?
B46 B49 C45 58.5(2) . . ?
B46 B49 C47 59.7(2) . . ?
B46 B49 B44 101.6(3) . . ?
B46 B49 B48 104.8(3) . . ?
B46 B49 H49 125.3 . . ?
B48 B49 C45 108.1(3) . . ?
B48 B49 C47 59.9(2) . . ?
B48 B49 H49 122.2 . . ?
B52 B51 S50 125.9(3) . . ?
B53 B51 S50 126.9(3) . . ?
B53 B51 B52 59.8(2) . . ?
B54 B51 S50 120.7(2) . . ?
B54 B51 B52 107.7(3) . . ?
B54 B51 B53 59.9(2) . . ?
B55 B51 S50 115.7(2) . . ?
B55 B51 B52 108.4(3) . . ?
B55 B51 B53 107.9(3) . . ?
B55 B51 B54 59.6(2) . . ?
B55 B51 B56 61.0(2) . . ?
B56 B51 S50 118.9(2) . . ?
B56 B51 B52 59.7(2) . . ?
B56 B51 B53 107.8(3) . . ?
B56 B51 B54 108.2(3) . . ?
B51 B52 H52 122.7 . . ?
B53 B52 B51 60.0(2) . . ?
B53 B52 H52 122.3 . . ?
B56 B52 B51 59.6(2) . . ?
B56 B52 H52 121.6 . . ?
B56 B52 B53 107.8(3) . . ?
B57 B52 B51 104.5(3) . . ?
B57 B52 H52 124.7 . . ?
B57 B52 B53 104.8(3) . . ?
B57 B52 B56 58.9(2) . . ?
B57 B52 B58 58.5(2) . . ?
B58 B52 B51 107.4(3) . . ?
B58 B52 H52 121.8 . . ?
B58 B52 B53 59.9(2) . . ?
B58 B52 B56 107.7(3) . . ?
C59 B53 B51 104.3(3) . . ?
C59 B53 B52 104.3(3) . . ?
C59 B53 H53 125.2 . . ?
C59 B53 B54 58.5(2) . . ?
C59 B53 B58 58.2(2) . . ?
B51 B53 H53 122.4 . . ?
B52 B53 B51 60.2(2) . . ?
B52 B53 H53 122.3 . . ?
B54 B53 B51 60.0(2) . . ?
B54 B53 B52 108.1(3) . . ?
B54 B53 H53 121.6 . . ?
B58 B53 B51 107.5(3) . . ?
B58 B53 B52 59.6(2) . . ?
B58 B53 H53 122.1 . . ?
B58 B53 B54 107.3(3) . . ?
C59 B54 B51 104.9(3) . . ?
C59 B54 B53 59.1(2) . . ?
C59 B54 H54 124.5 . . ?
C59 B54 B55 104.8(3) . . ?
C59 B54 B62 58.6(2) . . ?
B51 B54 H54 122.7 . . ?
B53 B54 B51 60.1(2) . . ?
B53 B54 H54 121.2 . . ?
B55 B54 B51 59.6(2) . . ?
B55 B54 B53 108.1(3) . . ?
B55 B54 H54 122.5 . . ?
B62 B54 B51 107.3(3) . . ?
B62 B54 B53 108.0(3) . . ?
B62 B54 H54 121.8 . . ?
B62 B54 B55 59.8(2) . . ?
C61 B55 B51 107.3(3) . . ?
C61 B55 B54 107.6(3) . . ?
C61 B55 H55 122.4 . . ?
C61 B55 B56 59.4(2) . . ?
B51 B55 H55 121.5 . . ?
B51 B55 B56 59.7(2) . . ?
B54 B55 B51 60.8(2) . . ?
B54 B55 H55 121.4 . . ?
B54 B55 B56 108.1(3) . . ?
B56 B55 H55 122.2 . . ?
B62 B55 C61 59.6(2) . . ?
B62 B55 B51 108.4(3) . . ?
B62 B55 B54 60.1(2) . . ?
B62 B55 H55 121.8 . . ?
B62 B55 B56 107.4(3) . . ?
C61 B56 B51 107.1(3) . . ?
C61 B56 B52 107.8(3) . . ?
C61 B56 B55 59.5(2) . . ?
C61 B56 H56 122.0 . . ?
B51 B56 B52 60.7(2) . . ?
B51 B56 B55 59.4(2) . . ?
B51 B56 H56 122.4 . . ?
B52 B56 B55 108.0(3) . . ?
B52 B56 H56 121.2 . . ?
B55 B56 H56 122.8 . . ?
B57 B56 C61 58.9(2) . . ?
B57 B56 B51 105.2(3) . . ?
B57 B56 B52 58.7(2) . . ?
B57 B56 B55 104.7(3) . . ?
B57 B56 H56 124.4 . . ?
C61 B57 B52 113.5(3) . . ?
C61 B57 B56 62.1(2) . . ?
C61 B57 H57 118.9 . . ?
B52 B57 B56 62.4(2) . . ?
B52 B57 H57 118.0 . . ?
B56 B57 H57 118.3 . . ?
B58 B57 C61 113.4(3) . . ?
B58 B57 B52 62.5(2) . . ?
B58 B57 B56 113.8(3) . . ?
B58 B57 H57 118.2 . . ?
B60 B57 C61 62.0(2) . . ?
B60 B57 B52 114.4(3) . . ?
B60 B57 B56 113.8(3) . . ?
B60 B57 H57 118.0 . . ?
B60 B57 B58 62.8(3) . . ?
C59 B58 B52 105.9(3) . . ?
C59 B58 B53 59.5(2) . . ?
C59 B58 H58 124.7 . . ?
C59 B58 B60 58.7(2) . . ?
B52 B58 B53 60.5(2) . . ?
B52 B58 H58 121.7 . . ?
B53 B58 H58 121.4 . . ?
B57 B58 C59 102.0(3) . . ?
B57 B58 B52 59.0(2) . . ?
B57 B58 B53 105.6(3) . . ?
B57 B58 H58 125.2 . . ?
B57 B58 B60 58.3(2) . . ?
B60 B58 B52 107.8(3) . . ?
B60 B58 B53 108.4(3) . . ?
B60 B58 H58 121.6 . . ?
C59 B60 C61 104.9(3) . . ?
C59 B60 B58 58.8(2) . . ?
C59 B60 H60 125.0 . . ?
C59 B60 B62 58.8(2) . . ?
C61 B60 B58 108.3(3) . . ?
C61 B60 H60 122.0 . . ?
C61 B60 B62 59.7(2) . . ?
B57 B60 C59 102.6(3) . . ?
B57 B60 C61 59.6(2) . . ?
B57 B60 B58 58.9(2) . . ?
B57 B60 H60 124.3 . . ?
B57 B60 B62 105.7(3) . . ?
B58 B60 H60 121.3 . . ?
B58 B60 B62 108.0(3) . . ?
B62 B60 H60 122.1 . . ?
C59 B62 C61 104.8(3) . . ?
C59 B62 B54 59.2(2) . . ?
C59 B62 B55 105.5(3) . . ?
C59 B62 B60 58.7(2) . . ?
C59 B62 H62 124.4 . . ?
C61 B62 B54 108.3(3) . . ?
C61 B62 B55 60.4(2) . . ?
C61 B62 B60 59.6(2) . . ?
C61 B62 H62 122.4 . . ?
B54 B62 B60 108.2(3) . . ?
B54 B62 H62 121.2 . . ?
B55 B62 B54 60.1(2) . . ?
B55 B62 B60 108.3(3) . . ?
B55 B62 H62 121.9 . . ?
B60 B62 H62 121.6 . . ?
B74 B73 S71 124.6(3) . . ?
B74 B73 B76 107.3(4) . . ?
B74 B73 B77 107.2(4) . . ?
B74 B73 B78 59.8(3) . . ?
B75 B73 S71 119.8(3) . . ?
B75 B73 B74 60.0(3) . . ?
B75 B73 B76 59.6(4) . . ?
B75 B73 B77 107.5(4) . . ?
B75 B73 B78 107.7(4) . . ?
B76 B73 S71 118.4(3) . . ?
B76 B73 B77 59.9(4) . . ?
B76 B73 B78 107.2(4) . . ?
B77 B73 S71 121.8(3) . . ?
B78 B73 S71 125.7(3) . . ?
B78 B73 B77 59.3(3) . . ?
C79 B74 B73 106.3(4) . . ?
C79 B74 H74 123.9 . . ?
C79 B74 B75 105.9(4) . . ?
C79 B74 B78 59.1(3) . . ?
C79 B74 B80 58.5(3) . . ?
B73 B74 H74 121.7 . . ?
B73 B74 B78 60.5(3) . . ?
B75 B74 B73 59.9(3) . . ?
B75 B74 H74 122.0 . . ?
B75 B74 B78 108.1(4) . . ?
B78 B74 H74 121.6 . . ?
B80 B74 B73 108.5(5) . . ?
B80 B74 H74 121.6 . . ?
B80 B74 B75 60.7(4) . . ?
B80 B74 B78 107.6(4) . . ?
B73 B75 B74 60.1(3) . . ?
B73 B75 H75 120.9 . . ?
B73 B75 B80 107.9(4) . . ?
B74 B75 H75 123.2 . . ?
B74 B75 B80 59.5(4) . . ?
B76 B75 B73 60.4(3) . . ?
B76 B75 B74 108.1(4) . . ?
B76 B75 H75 120.2 . . ?
B76 B75 B80 107.6(5) . . ?
B80 B75 H75 123.3 . . ?
B81 B75 B73 108.4(5) . . ?
B81 B75 B74 103.7(5) . . ?
B81 B75 H75 123.6 . . ?
B81 B75 B76 62.7(5) . . ?
B81 B75 B80 55.5(4) . . ?
C82 B76 B73 107.8(5) . . ?
C82 B76 B75 105.2(5) . . ?
C82 B76 H76 122.1 . . ?
C82 B76 B77 61.1(5) . . ?
C82 B76 B81 58.1(4) . . ?
B73 B76 H76 122.6 . . ?
B73 B76 B77 60.6(3) . . ?
B73 B76 B81 102.9(5) . . ?
B75 B76 B73 60.0(3) . . ?
B75 B76 H76 123.0 . . ?
B75 B76 B77 108.4(4) . . ?
B75 B76 B81 56.0(4) . . ?
B77 B76 H76 120.8 . . ?
B81 B76 H76 126.0 . . ?
B81 B76 B77 105.5(5) . . ?
C82 B77 H77 124.5 . . ?
B73 B77 C82 104.8(5) . . ?
B73 B77 H77 122.4 . . ?
B76 B77 C82 58.5(4) . . ?
B76 B77 B73 59.5(3) . . ?
B76 B77 H77 122.3 . . ?
B78 B77 C82 105.3(5) . . ?
B78 B77 B73 60.1(3) . . ?
B78 B77 B76 107.4(4) . . ?
B78 B77 H77 122.0 . . ?
B83 B77 C82 58.3(4) . . ?
B83 B77 B73 107.7(4) . . ?
B83 B77 B76 106.7(5) . . ?
B83 B77 H77 122.0 . . ?
B83 B77 B78 60.3(4) . . ?
C79 B78 B73 106.1(3) . . ?
C79 B78 B74 59.6(3) . . ?
C79 B78 B77 105.5(4) . . ?
C79 B78 H78 123.7 . . ?
C79 B78 B83 58.4(3) . . ?
B73 B78 H78 122.0 . . ?
B74 B78 B73 59.7(3) . . ?
B74 B78 H78 121.7 . . ?
B77 B78 B73 60.6(3) . . ?
B77 B78 B74 108.0(4) . . ?
B77 B78 H78 122.1 . . ?
B83 B78 B73 107.3(4) . . ?
B83 B78 B74 107.1(4) . . ?
B83 B78 B77 59.3(4) . . ?
B83 B78 H78 122.6 . . ?
C79 B80 B74 60.1(4) . . ?
C79 B80 B75 106.5(4) . . ?
C79 B80 H80 123.6 . . ?
C79 B80 B84 58.8(3) . . ?
B74 B80 B75 59.8(4) . . ?
B74 B80 H80 121.6 . . ?
B75 B80 H80 122.0 . . ?
B81 B80 C79 105.4(5) . . ?
B81 B80 B74 106.2(5) . . ?
B81 B80 B75 58.4(5) . . ?
B81 B80 H80 123.2 . . ?
B81 B80 B84 61.8(5) . . ?
B84 B80 B74 109.3(5) . . ?
B84 B80 B75 109.6(6) . . ?
B84 B80 H80 119.9 . . ?
C82 B81 B76 60.0(5) . . ?
C82 B81 H81 121.6 . . ?
C82 B81 B84 60.6(4) . . ?
B75 B81 C82 111.2(5) . . ?
B75 B81 B76 61.3(4) . . ?
B75 B81 H81 116.7 . . ?
B75 B81 B84 116.7(6) . . ?
B76 B81 H81 119.8 . . ?
B80 B81 C82 112.1(5) . . ?
B80 B81 B75 66.1(5) . . ?
B80 B81 B76 115.0(5) . . ?
B80 B81 H81 116.3 . . ?
B80 B81 B84 63.0(4) . . ?
B84 B81 B76 111.7(5) . . ?
B84 B81 H81 118.1 . . ?
C79 B83 C82 104.0(5) . . ?
C79 B83 B77 107.4(4) . . ?
C79 B83 B78 59.8(3) . . ?
C79 B83 H83 124.4 . . ?
C79 B83 B84 58.4(3) . . ?
C82 B83 B77 62.1(4) . . ?
C82 B83 B78 108.2(5) . . ?
C82 B83 H83 122.7 . . ?
C82 B83 B84 59.4(4) . . ?
B77 B83 B78 60.4(4) . . ?
B77 B83 H83 119.7 . . ?
B77 B83 B84 111.0(5) . . ?
B78 B83 H83 121.2 . . ?
B78 B83 B84 108.8(4) . . ?
B84 B83 H83 120.9 . . ?
C79 B84 C82 104.2(5) . . ?
C79 B84 B80 59.7(4) . . ?
C79 B84 B81 100.9(5) . . ?
C79 B84 B83 59.0(3) . . ?
C79 B84 H84 124.7 . . ?
C82 B84 B80 104.7(5) . . ?
C82 B84 B83 59.1(5) . . ?
C82 B84 H84 123.2 . . ?
B80 B84 B83 107.1(5) . . ?
B80 B84 H84 123.3 . . ?
B81 B84 C82 59.3(5) . . ?
B81 B84 B80 55.1(5) . . ?
B81 B84 B83 104.5(5) . . ?
B81 B84 H84 126.1 . . ?
B83 B84 H84 122.2 . . ?
B86 B85 S72 126.9(3) . . ?
B86 B85 B87 59.5(3) . . ?
B86 B85 B88 107.4(3) . . ?
B86 B85 B89 108.0(3) . . ?
B86 B85 B90 61.0(3) . . ?
B87 B85 S72 120.7(3) . . ?
B87 B85 B89 108.0(3) . . ?
B88 B85 S72 116.5(3) . . ?
B88 B85 B87 59.9(3) . . ?
B88 B85 B89 60.0(3) . . ?
B89 B85 S72 119.1(3) . . ?
B90 B85 S72 125.7(3) . . ?
B90 B85 B87 108.2(3) . . ?
B90 B85 B88 107.1(3) . . ?
B90 B85 B89 59.0(3) . . ?
C92 B86 B85 104.7(3) . . ?
C92 B86 H86 124.7 . . ?
C92 B86 B87 105.0(3) . . ?
C92 B86 B90 58.4(3) . . ?
C92 B86 B91 59.0(3) . . ?
B85 B86 H86 122.1 . . ?
B85 B86 B90 59.6(3) . . ?
B87 B86 B85 60.7(3) . . ?
B87 B86 H86 122.1 . . ?
B87 B86 B90 108.0(3) . . ?
B90 B86 H86 121.9 . . ?
B91 B86 B85 108.6(3) . . ?
B91 B86 H86 121.2 . . ?
B91 B86 B87 60.0(3) . . ?
B91 B86 B90 107.9(4) . . ?
B85 B87 H87 122.5 . . ?
B86 B87 B85 59.8(3) . . ?
B86 B87 H87 122.7 . . ?
B86 B87 B88 107.6(3) . . ?
B88 B87 B85 59.9(2) . . ?
B88 B87 H87 121.6 . . ?
B91 B87 B85 107.8(4) . . ?
B91 B87 B86 59.8(3) . . ?
B91 B87 H87 121.6 . . ?
B91 B87 B88 107.8(4) . . ?
B94 B87 B85 104.5(3) . . ?
B94 B87 B86 104.1(4) . . ?
B94 B87 H87 125.0 . . ?
B94 B87 B88 58.7(3) . . ?
B94 B87 B91 58.4(3) . . ?
C95 B88 H88 121.6 . . ?
C95 B88 B89 60.2(3) . . ?
B85 B88 C95 108.4(4) . . ?
B85 B88 B87 60.2(3) . . ?
B85 B88 H88 122.0 . . ?
B85 B88 B89 60.5(3) . . ?
B87 B88 C95 107.9(4) . . ?
B87 B88 H88 121.3 . . ?
B87 B88 B89 108.6(4) . . ?
B89 B88 H88 122.0 . . ?
B94 B88 C95 58.1(3) . . ?
B94 B88 B85 104.7(3) . . ?
B94 B88 B87 58.8(3) . . ?
B94 B88 H88 125.1 . . ?
B94 B88 B89 104.6(4) . . ?
C95 B89 B85 107.3(4) . . ?
C95 B89 H89 122.0 . . ?
B85 B89 H89 122.2 . . ?
B88 B89 C95 59.8(3) . . ?
B88 B89 B85 59.6(2) . . ?
B88 B89 H89 122.0 . . ?
B90 B89 C95 107.5(4) . . ?
B90 B89 B85 59.8(3) . . ?
B90 B89 B88 107.4(4) . . ?
B90 B89 H89 122.1 . . ?
B90 B89 B93 59.7(3) . . ?
B93 B89 C95 60.1(3) . . ?
B93 B89 B85 107.5(4) . . ?
B93 B89 B88 107.8(4) . . ?
B93 B89 H89 121.8 . . ?
C92 B90 B85 104.2(3) . . ?
C92 B90 B86 57.9(3) . . ?
C92 B90 B89 105.3(4) . . ?
C92 B90 H90 125.0 . . ?
C92 B90 B93 59.2(3) . . ?
B85 B90 B86 59.5(3) . . ?
B85 B90 H90 122.1 . . ?
B86 B90 H90 121.9 . . ?
B89 B90 B85 61.2(3) . . ?
B89 B90 B86 108.4(4) . . ?
B89 B90 H90 121.6 . . ?
B93 B90 B85 109.2(4) . . ?
B93 B90 B86 108.1(4) . . ?
B93 B90 B89 60.4(3) . . ?
B93 B90 H90 120.8 . . ?
C92 B91 B86 58.7(3) . . ?
C92 B91 B87 104.9(3) . . ?
C92 B91 H91 125.7 . . ?
C92 B91 B96 58.4(3) . . ?
B86 B91 B87 60.1(3) . . ?
B86 B91 H91 121.9 . . ?
B86 B91 B96 107.9(4) . . ?
B87 B91 H91 121.6 . . ?
B87 B91 B96 108.3(4) . . ?
B94 B91 C92 100.9(4) . . ?
B94 B91 B86 105.2(3) . . ?
B94 B91 B87 59.4(3) . . ?
B94 B91 H91 125.3 . . ?
B94 B91 B96 58.3(3) . . ?
B96 B91 H91 121.5 . . ?
C92 B93 C95 103.8(4) . . ?
C92 B93 B89 104.8(4) . . ?
C92 B93 B90 59.0(3) . . ?
C92 B93 H93 125.1 . . ?
C92 B93 B96 58.5(3) . . ?
C95 B93 H93 122.7 . . ?
B89 B93 C95 60.7(3) . . ?
B89 B93 H93 122.0 . . ?
B89 B93 B96 108.2(4) . . ?
B90 B93 C95 108.1(4) . . ?
B90 B93 B89 60.0(3) . . ?
B90 B93 H93 121.2 . . ?
B90 B93 B96 108.2(4) . . ?
B96 B93 C95 59.2(3) . . ?
B96 B93 H93 121.7 . . ?
C95 B94 B87 115.0(3) . . ?
C95 B94 B88 63.0(3) . . ?
C95 B94 H94 117.4 . . ?
B87 B94 H94 117.8 . . ?
B88 B94 B87 62.5(3) . . ?
B88 B94 H94 118.2 . . ?
B91 B94 C95 115.1(4) . . ?
B91 B94 B87 62.2(3) . . ?
B91 B94 B88 114.0(3) . . ?
B91 B94 H94 117.7 . . ?
B91 B94 B96 63.6(3) . . ?
B96 B94 C95 62.3(3) . . ?
B96 B94 B87 114.9(4) . . ?
B96 B94 B88 114.3(4) . . ?
B96 B94 H94 117.6 . . ?
C92 B96 C95 105.1(4) . . ?
C92 B96 B91 58.3(3) . . ?
C92 B96 B93 58.8(3) . . ?
C92 B96 H96 125.6 . . ?
C95 B96 B91 107.9(4) . . ?
C95 B96 B93 60.6(4) . . ?
C95 B96 H96 121.7 . . ?
B91 B96 H96 121.7 . . ?
B93 B96 B91 107.9(4) . . ?
B93 B96 H96 121.8 . . ?
B94 B96 C92 100.9(4) . . ?
B94 B96 C95 58.9(3) . . ?
B94 B96 B91 58.2(3) . . ?
B94 B96 B93 105.0(4) . . ?
B94 B96 H96 125.6 . . ?

loop_
_geom_bond_atom_site_label_1
_geom_bond_atom_site_label_2
_geom_bond_distance
_geom_bond_site_symmetry_2
_geom_bond_publ_flag
S37 C8 1.756(3) . ?
S37 B38 1.859(4) . ?
S50 C11 1.752(3) . ?
S50 B51 1.864(4) . ?
S71 C28 1.761(4) . ?
S71 B73 1.875(5) . ?
S72 C34 1.762(3) . ?
S72 B85 1.866(4) . ?
F63 C26 1.342(4) . ?
F64 C27 1.348(4) . ?
F65 C29 1.331(4) . ?
F66 C30 1.340(4) . ?
F67 C32 1.339(4) . ?
F68 C33 1.341(4) . ?
F69 C35 1.337(4) . ?
F70 C36 1.349(4) . ?
F97 B4 1.379(4) . ?
F98 B4 1.368(4) . ?
N1 C2 1.321(4) . ?
N1 C6 1.317(4) . ?
N3 C2 1.384(4) . ?
N3 C9 1.357(4) . ?
N3 B4 1.578(4) . ?
N5 C6 1.387(4) . ?
N5 C12 1.359(4) . ?
N5 B4 1.560(5) . ?
C2 C7 1.411(4) . ?
C6 C10 1.408(5) . ?
C7 C8 1.371(5) . ?
C7 C25 1.462(4) . ?
C8 C9 1.436(5) . ?
C9 C13 1.460(4) . ?
C10 C11 1.375(4) . ?
C10 C31 1.462(4) . ?
C11 C12 1.430(4) . ?
C12 C19 1.465(4) . ?
C13 C14 1.392(5) . ?
C13 C18 1.387(5) . ?
C14 H14 0.9300 . ?
C14 C15 1.370(5) . ?
C15 H15 0.9300 . ?
C15 C16 1.381(6) . ?
C16 H16 0.9300 . ?
C16 C17 1.370(6) . ?
C17 H17 0.9300 . ?
C17 C18 1.388(5) . ?
C18 H18 0.9300 . ?
C19 C20 1.390(5) . ?
C19 C24 1.385(5) . ?
C20 H20 0.9300 . ?
C20 C21 1.377(5) . ?
C21 H21 0.9300 . ?
C21 C22 1.364(5) . ?
C22 H22 0.9300 . ?
C22 C23 1.381(5) . ?
C23 H23 0.9300 . ?
C23 C24 1.387(5) . ?
C24 H24 0.9300 . ?
C25 C26 1.382(5) . ?
C25 C30 1.386(5) . ?
C26 C27 1.375(5) . ?
C27 C28 1.381(6) . ?
C28 C29 1.377(5) . ?
C29 C30 1.369(5) . ?
C31 C32 1.386(5) . ?
C31 C36 1.383(5) . ?
C32 C33 1.375(5) . ?
C33 C34 1.383(5) . ?
C34 C35 1.376(5) . ?
C35 C36 1.373(5) . ?
C45 H45 1.1000 . ?
C45 B40 1.771(6) . ?
C45 B41 1.765(6) . ?
C45 B44 1.690(6) . ?
C45 B46 1.687(5) . ?
C45 B49 1.767(6) . ?
C47 H47 1.1000 . ?
C47 B42 1.772(6) . ?
C47 B43 1.774(6) . ?
C47 B46 1.711(5) . ?
C47 B48 1.749(6) . ?
C47 B49 1.756(6) . ?
C59 H59 1.1000 . ?
C59 B53 1.720(6) . ?
C59 B54 1.708(5) . ?
C59 B58 1.697(6) . ?
C59 B60 1.696(6) . ?
C59 B62 1.698(5) . ?
C61 H61 1.1000 . ?
C61 B55 1.758(6) . ?
C61 B56 1.758(6) . ?
C61 B57 1.703(5) . ?
C61 B60 1.743(6) . ?
C61 B62 1.743(6) . ?
C79 H79 1.1000 . ?
C79 B74 1.712(7) . ?
C79 B78 1.703(7) . ?
C79 B80 1.683(8) . ?
C79 B83 1.679(8) . ?
C79 B84 1.668(7) . ?
C82 H82 1.1000 . ?
C82 B76 1.718(10) . ?
C82 B77 1.764(11) . ?
C82 B81 1.684(12) . ?
C82 B83 1.699(10) . ?
C82 B84 1.705(10) . ?
C92 H92 1.1000 . ?
C92 B86 1.683(7) . ?
C92 B90 1.691(6) . ?
C92 B91 1.689(7) . ?
C92 B93 1.695(8) . ?
C92 B96 1.689(7) . ?
C95 H95 1.1000 . ?
C95 B88 1.767(8) . ?
C95 B89 1.776(7) . ?
C95 B93 1.766(10) . ?
C95 B94 1.684(8) . ?
C95 B96 1.742(8) . ?
B38 B39 1.769(5) . ?
B38 B40 1.790(5) . ?
B38 B41 1.771(5) . ?
B38 B42 1.773(6) . ?
B38 B43 1.793(5) . ?
B39 H39 1.1000 . ?
B39 B40 1.769(5) . ?
B39 B43 1.780(6) . ?
B39 B44 1.715(6) . ?
B39 B48 1.768(6) . ?
B40 H40 1.1000 . ?
B40 B41 1.771(6) . ?
B40 B44 1.716(5) . ?
B41 H41 1.1000 . ?
B41 B42 1.783(5) . ?
B41 B46 1.710(5) . ?
B42 H42 1.1000 . ?
B42 B43 1.768(6) . ?
B42 B46 1.697(5) . ?
B43 H43 1.1000 . ?
B43 B48 1.756(6) . ?
B44 H44 1.1000 . ?
B44 B48 1.697(6) . ?
B44 B49 1.684(6) . ?
B46 H46 1.1000 . ?
B46 B49 1.679(6) . ?
B48 H48 1.1000 . ?
B48 B49 1.747(6) . ?
B49 H49 1.1000 . ?
B51 B52 1.785(5) . ?
B51 B53 1.780(5) . ?
B51 B54 1.779(5) . ?
B51 B55 1.759(5) . ?
B51 B56 1.764(5) . ?
B52 H52 1.1000 . ?
B52 B53 1.778(6) . ?
B52 B56 1.767(6) . ?
B52 B57 1.703(6) . ?
B52 B58 1.762(6) . ?
B53 H53 1.1000 . ?
B53 B54 1.777(5) . ?
B53 B58 1.766(6) . ?
B54 H54 1.1000 . ?
B54 B55 1.759(5) . ?
B54 B62 1.758(6) . ?
B55 H55 1.1000 . ?
B55 B56 1.788(5) . ?
B55 B62 1.752(6) . ?
B56 H56 1.1000 . ?
B56 B57 1.706(5) . ?
B57 H57 1.1000 . ?
B57 B58 1.695(6) . ?
B57 B60 1.682(6) . ?
B58 H58 1.1000 . ?
B58 B60 1.760(6) . ?
B60 H60 1.1000 . ?
B60 B62 1.760(6) . ?
B62 H62 1.1000 . ?
B73 B74 1.739(7) . ?
B73 B75 1.734(6) . ?
B73 B76 1.741(7) . ?
B73 B77 1.762(7) . ?
B73 B78 1.754(7) . ?
B74 H74 1.1000 . ?
B74 B75 1.737(9) . ?
B74 B78 1.742(8) . ?
B74 B80 1.732(10) . ?
B75 H75 1.1000 . ?
B75 B76 1.726(10) . ?
B75 B80 1.752(10) . ?
B75 B81 1.631(11) . ?
B76 H76 1.1000 . ?
B76 B77 1.750(10) . ?
B76 B81 1.748(10) . ?
B77 H77 1.1000 . ?
B77 B78 1.740(9) . ?
B77 B83 1.722(10) . ?
B78 H78 1.1000 . ?
B78 B83 1.739(8) . ?
B80 H80 1.1000 . ?
B80 B81 1.579(12) . ?
B80 B84 1.715(10) . ?
B81 H81 1.1000 . ?
B81 B84 1.697(10) . ?
B83 H83 1.1000 . ?
B83 B84 1.740(9) . ?
B84 H84 1.1000 . ?
B85 B86 1.754(6) . ?
B85 B87 1.768(6) . ?
B85 B88 1.763(6) . ?
B85 B89 1.780(6) . ?
B85 B90 1.756(7) . ?
B86 H86 1.1000 . ?
B86 B87 1.748(7) . ?
B86 B90 1.780(8) . ?
B86 B91 1.743(7) . ?
B87 H87 1.1000 . ?
B87 B88 1.764(7) . ?
B87 B91 1.746(7) . ?
B87 B94 1.701(6) . ?
B88 H88 1.1000 . ?
B88 B89 1.771(7) . ?
B88 B94 1.700(6) . ?
B89 H89 1.1000 . ?
B89 B90 1.742(8) . ?
B89 B93 1.749(7) . ?
B90 H90 1.1000 . ?
B90 B93 1.738(8) . ?
B91 H91 1.1000 . ?
B91 B94 1.682(7) . ?
B91 B96 1.772(8) . ?
B93 H93 1.1000 . ?
B93 B96 1.762(8) . ?
B94 H94 1.1000 . ?
B94 B96 1.683(8) . ?
B96 H96 1.1000 . ?

loop_
_geom_torsion_atom_site_label_1
_geom_torsion_atom_site_label_2
_geom_torsion_atom_site_label_3
_geom_torsion_atom_site_label_4
_geom_torsion
_geom_torsion_site_symmetry_1
_geom_torsion_site_symmetry_2
_geom_torsion_site_symmetry_3
_geom_torsion_site_symmetry_4
_geom_torsion_publ_flag
S37 C8 C9 N3 178.7(2) . . . . ?
S37 C8 C9 C13 0.3(5) . . . . ?
S37 B38 B39 B40 109.2(3) . . . . ?
S37 B38 B39 B43 -112.2(3) . . . . ?
S37 B38 B39 B44 149.4(3) . . . . ?
S37 B38 B39 B48 -149.5(3) . . . . ?
S37 B38 B40 C45 142.2(3) . . . . ?
S37 B38 B40 B39 -117.5(3) . . . . ?
S37 B38 B40 B41 104.6(3) . . . . ?
S37 B38 B40 B44 -157.4(3) . . . . ?
S37 B38 B41 C45 -151.3(3) . . . . ?
S37 B38 B41 B40 -113.3(3) . . . . ?
S37 B38 B41 B42 109.3(3) . . . . ?
S37 B38 B41 B46 148.1(2) . . . . ?
S37 B38 B42 C47 152.3(3) . . . . ?
S37 B38 B42 B41 -106.5(3) . . . . ?
S37 B38 B42 B43 115.0(3) . . . . ?
S37 B38 B42 B46 -145.8(2) . . . . ?
S37 B38 B43 C47 -142.8(3) . . . . ?
S37 B38 B43 B39 117.0(3) . . . . ?
S37 B38 B43 B42 -105.8(3) . . . . ?
S37 B38 B43 B48 154.5(3) . . . . ?
S50 C11 C12 N5 176.6(2) . . . . ?
S50 C11 C12 C19 -0.7(5) . . . . ?
S50 B51 B52 B53 115.9(3) . . . . ?
S50 B51 B52 B56 -105.6(3) . . . . ?
S50 B51 B52 B57 -145.2(3) . . . . ?
S50 B51 B52 B58 153.8(3) . . . . ?
S50 B51 B53 C59 147.2(3) . . . . ?
S50 B51 B53 B52 -114.3(3) . . . . ?
S50 B51 B53 B54 107.6(3) . . . . ?
S50 B51 B53 B58 -152.1(3) . . . . ?
S50 B51 B54 C59 -157.6(2) . . . . ?
S50 B51 B54 B53 -117.6(3) . . . . ?
S50 B51 B54 B55 103.7(3) . . . . ?
S50 B51 B54 B62 141.1(3) . . . . ?
S50 B51 B55 C61 147.2(3) . . . . ?
S50 B51 B55 B54 -112.0(3) . . . . ?
S50 B51 B55 B56 110.3(3) . . . . ?
S50 B51 B55 B62 -149.9(2) . . . . ?
S50 B51 B56 C61 -141.9(3) . . . . ?
S50 B51 B56 B52 117.0(3) . . . . ?
S50 B51 B56 B55 -105.1(3) . . . . ?
S50 B51 B56 B57 156.6(2) . . . . ?
S71 C28 C29 F65 2.8(5) . . . . ?
S71 C28 C29 C30 -175.9(3) . . . . ?
S71 B73 B74 C79 -153.5(3) . . . . ?
S71 B73 B74 B75 107.4(4) . . . . ?
S71 B73 B74 B78 -114.8(4) . . . . ?
S71 B73 B74 B80 145.0(4) . . . . ?
S71 B73 B75 B74 -115.2(4) . . . . ?
S71 B73 B75 B76 107.4(4) . . . . ?
S71 B73 B75 B80 -152.1(4) . . . . ?
S71 B73 B75 B81 149.3(4) . . . . ?
S71 B73 B76 C82 152.6(5) . . . . ?
S71 B73 B76 B75 -109.7(4) . . . . ?
S71 B73 B76 B77 112.3(4) . . . . ?
S71 B73 B76 B81 -147.1(4) . . . . ?
S71 B73 B77 C82 -145.1(4) . . . . ?
S71 B73 B77 B76 -106.7(4) . . . . ?
S71 B73 B77 B78 115.5(4) . . . . ?
S71 B73 B77 B83 153.9(4) . . . . ?
S71 B73 B78 C79 151.8(3) . . . . ?
S71 B73 B78 B74 113.0(4) . . . . ?
S71 B73 B78 B77 -109.1(4) . . . . ?
S71 B73 B78 B83 -147.0(4) . . . . ?
S72 C34 C35 F69 -5.5(5) . . . . ?
S72 C34 C35 C36 174.7(3) . . . . ?
S72 B85 B86 C92 -153.3(3) . . . . ?
S72 B85 B86 B87 107.4(4) . . . . ?
S72 B85 B86 B90 -114.8(4) . . . . ?
S72 B85 B86 B91 144.9(3) . . . . ?
S72 B85 B87 B86 -117.4(3) . . . . ?
S72 B85 B87 B88 104.8(3) . . . . ?
S72 B85 B87 B91 -154.6(3) . . . . ?
S72 B85 B87 B94 144.5(3) . . . . ?
S72 B85 B88 C95 147.7(3) . . . . ?
S72 B85 B88 B87 -111.8(3) . . . . ?
S72 B85 B88 B89 109.8(3) . . . . ?
S72 B85 B88 B94 -151.6(3) . . . . ?
S72 B85 B89 C95 -142.9(3) . . . . ?
S72 B85 B89 B88 -105.5(3) . . . . ?
S72 B85 B89 B90 116.5(3) . . . . ?
S72 B85 B89 B93 153.7(3) . . . . ?
S72 B85 B90 C92 154.7(3) . . . . ?
S72 B85 B90 B86 116.5(4) . . . . ?
S72 B85 B90 B89 -105.4(4) . . . . ?
S72 B85 B90 B93 -143.3(3) . . . . ?
F63 C26 C27 F64 -4.0(6) . . . . ?
F63 C26 C27 C28 179.4(4) . . . . ?
F64 C27 C28 S71 -1.1(6) . . . . ?
F64 C27 C28 C29 179.8(3) . . . . ?
F65 C29 C30 F66 -2.2(5) . . . . ?
F65 C29 C30 C25 -179.1(3) . . . . ?
F67 C32 C33 F68 -0.4(5) . . . . ?
F67 C32 C33 C34 178.5(3) . . . . ?
F68 C33 C34 S72 3.9(5) . . . . ?
F68 C33 C34 C35 178.6(3) . . . . ?
F69 C35 C36 F70 -1.9(5) . . . . ?
F69 C35 C36 C31 180.0(3) . . . . ?
N1 C2 C7 C8 -173.8(3) . . . . ?
N1 C2 C7 C25 9.6(5) . . . . ?
N1 C6 C10 C11 -172.8(3) . . . . ?
N1 C6 C10 C31 6.1(6) . . . . ?
N3 C2 C7 C8 2.5(4) . . . . ?
N3 C2 C7 C25 -174.1(3) . . . . ?
N3 C9 C13 C14 136.1(4) . . . . ?
N3 C9 C13 C18 -47.7(5) . . . . ?
N5 C6 C10 C11 2.2(4) . . . . ?
N5 C6 C10 C31 -178.9(3) . . . . ?
N5 C12 C19 C20 -55.4(5) . . . . ?
N5 C12 C19 C24 131.4(4) . . . . ?
C2 N1 C6 N5 -1.3(5) . . . . ?
C2 N1 C6 C10 173.1(3) . . . . ?
C2 N3 C9 C8 0.8(4) . . . . ?
C2 N3 C9 C13 179.2(3) . . . . ?
C2 N3 B4 F97 120.1(3) . . . . ?
C2 N3 B4 F98 -116.8(3) . . . . ?
C2 N3 B4 N5 0.8(4) . . . . ?
C2 C7 C8 S37 -179.9(3) . . . . ?
C2 C7 C8 C9 -1.9(4) . . . . ?
C2 C7 C25 C26 -126.6(4) . . . . ?
C2 C7 C25 C30 54.7(5) . . . . ?
C6 N1 C2 N3 -1.0(5) . . . . ?
C6 N1 C2 C7 174.6(3) . . . . ?
C6 N5 C12 C11 1.5(4) . . . . ?
C6 N5 C12 C19 178.8(3) . . . . ?
C6 N5 B4 F97 -120.0(3) . . . . ?
C6 N5 B4 F98 116.5(3) . . . . ?
C6 N5 B4 N3 -2.9(4) . . . . ?
C6 C10 C11 S50 -178.0(2) . . . . ?
C6 C10 C11 C12 -1.2(4) . . . . ?
C6 C10 C31 C32 56.6(5) . . . . ?
C6 C10 C31 C36 -124.9(4) . . . . ?
C7 C8 C9 N3 0.7(4) . . . . ?
C7 C8 C9 C13 -177.6(3) . . . . ?
C7 C25 C26 F63 4.8(5) . . . . ?
C7 C25 C26 C27 -177.0(4) . . . . ?
C7 C25 C30 F66 -0.2(5) . . . . ?
C7 C25 C30 C29 176.6(3) . . . . ?
C8 S37 B38 B39 18.5(3) . . . . ?
C8 S37 B38 B40 92.7(3) . . . . ?
C8 S37 B38 B41 162.3(3) . . . . ?
C8 S37 B38 B42 -128.4(3) . . . . ?
C8 S37 B38 B43 -57.5(3) . . . . ?
C8 C7 C25 C26 57.6(5) . . . . ?
C8 C7 C25 C30 -121.1(4) . . . . ?
C8 C9 C13 C14 -45.8(5) . . . . ?
C8 C9 C13 C18 130.4(4) . . . . ?
C9 N3 C2 N1 174.2(3) . . . . ?
C9 N3 C2 C7 -2.0(4) . . . . ?
C9 N3 B4 F97 -51.2(4) . . . . ?
C9 N3 B4 F98 71.9(4) . . . . ?
C9 N3 B4 N5 -170.6(3) . . . . ?
C9 C13 C14 C15 175.7(4) . . . . ?
C9 C13 C18 C17 -175.0(3) . . . . ?
C10 C11 C12 N5 -0.2(4) . . . . ?
C10 C11 C12 C19 -177.5(3) . . . . ?
C10 C31 C32 F67 -0.1(5) . . . . ?
C10 C31 C32 C33 177.5(3) . . . . ?
C10 C31 C36 F70 4.1(5) . . . . ?
C10 C31 C36 C35 -177.8(3) . . . . ?
C11 S50 B51 B52 -49.0(3) . . . . ?
C11 S50 B51 B53 27.6(3) . . . . ?
C11 S50 B51 B54 101.1(3) . . . . ?
C11 S50 B51 B55 169.5(2) . . . . ?
C11 S50 B51 B56 -120.9(3) . . . . ?
C11 C10 C31 C32 -124.7(4) . . . . ?
C11 C10 C31 C36 53.7(5) . . . . ?
C11 C12 C19 C20 121.5(4) . . . . ?
C11 C12 C19 C24 -51.7(5) . . . . ?
C12 N5 C6 N1 172.8(3) . . . . ?
C12 N5 C6 C10 -2.3(4) . . . . ?
C12 N5 B4 F97 73.1(4) . . . . ?
C12 N5 B4 F98 -50.4(4) . . . . ?
C12 N5 B4 N3 -169.8(3) . . . . ?
C12 C19 C20 C21 -170.4(3) . . . . ?
C12 C19 C24 C23 172.2(3) . . . . ?
C13 C14 C15 C16 -0.2(6) . . . . ?
C14 C13 C18 C17 1.2(5) . . . . ?
C14 C15 C16 C17 0.4(6) . . . . ?
C15 C16 C17 C18 0.2(6) . . . . ?
C16 C17 C18 C13 -1.0(6) . . . . ?
C18 C13 C14 C15 -0.6(6) . . . . ?
C19 C20 C21 C22 -2.2(6) . . . . ?
C20 C19 C24 C23 -1.2(5) . . . . ?
C20 C21 C22 C23 -0.2(6) . . . . ?
C21 C22 C23 C24 1.8(6) . . . . ?
C22 C23 C24 C19 -1.1(6) . . . . ?
C24 C19 C20 C21 2.9(5) . . . . ?
C25 C7 C8 S37 -3.5(6) . . . . ?
C25 C7 C8 C9 174.4(3) . . . . ?
C25 C26 C27 F64 177.9(3) . . . . ?
C25 C26 C27 C28 1.2(6) . . . . ?
C26 C25 C30 F66 -179.0(3) . . . . ?
C26 C25 C30 C29 -2.1(5) . . . . ?
C26 C27 C28 S71 175.5(3) . . . . ?
C26 C27 C28 C29 -3.6(6) . . . . ?
C27 C28 C29 F65 -178.1(3) . . . . ?
C27 C28 C29 C30 3.1(6) . . . . ?
C28 S71 B73 B74 31.5(4) . . . . ?
C28 S71 B73 B75 103.7(4) . . . . ?
C28 S71 B73 B76 173.0(4) . . . . ?
C28 S71 B73 B77 -116.6(4) . . . . ?
C28 S71 B73 B78 -43.7(4) . . . . ?
C28 C29 C30 F66 176.6(3) . . . . ?
C28 C29 C30 C25 -0.3(6) . . . . ?
C30 C25 C26 F63 -176.5(3) . . . . ?
C30 C25 C26 C27 1.7(5) . . . . ?
C31 C10 C11 S50 3.2(5) . . . . ?
C31 C10 C11 C12 179.9(3) . . . . ?
C31 C32 C33 F68 -178.1(3) . . . . ?
C31 C32 C33 C34 0.9(6) . . . . ?
C32 C31 C36 F70 -177.4(3) . . . . ?
C32 C31 C36 C35 0.7(5) . . . . ?
C32 C33 C34 S72 -175.0(3) . . . . ?
C32 C33 C34 C35 -0.3(5) . . . . ?
C33 C34 C35 F69 179.8(3) . . . . ?
C33 C34 C35 C36 -0.1(5) . . . . ?
C34 S72 B85 B86 22.9(4) . . . . ?
C34 S72 B85 B87 96.0(3) . . . . ?
C34 S72 B85 B88 165.2(3) . . . . ?
C34 S72 B85 B89 -126.1(3) . . . . ?
C34 S72 B85 B90 -55.1(4) . . . . ?
C34 C35 C36 F70 178.0(3) . . . . ?
C34 C35 C36 C31 -0.2(6) . . . . ?
C36 C31 C32 F67 -178.7(3) . . . . ?
C36 C31 C32 C33 -1.1(5) . . . . ?
C45 B40 B41 B38 -137.6(3) . . . . ?
C45 B40 B41 B42 -99.7(3) . . . . ?
C45 B40 B41 B46 -39.0(3) . . . . ?
C45 B40 B44 B39 141.9(3) . . . . ?
C45 B40 B44 B48 106.0(3) . . . . ?
C45 B40 B44 B49 36.8(3) . . . . ?
C45 B41 B42 C47 -0.2(4) . . . . ?
C45 B41 B42 B38 -101.7(3) . . . . ?
C45 B41 B42 B43 -64.1(4) . . . . ?
C45 B41 B42 B46 32.6(3) . . . . ?
C45 B41 B46 C47 -106.7(3) . . . . ?
C45 B41 B46 B42 -142.6(3) . . . . ?
C45 B41 B46 B49 -36.9(3) . . . . ?
C45 B44 B48 C47 1.9(4) . . . . ?
C45 B44 B48 B39 105.2(3) . . . . ?
C45 B44 B48 B43 65.4(4) . . . . ?
C45 B44 B48 B49 -37.2(3) . . . . ?
C45 B44 B49 C47 102.9(3) . . . . ?
C45 B44 B49 B46 41.4(3) . . . . ?
C45 B44 B49 B48 141.9(3) . . . . ?
C45 B46 B49 C47 -143.4(3) . . . . ?
C45 B46 B49 B44 -41.4(3) . . . . ?
C45 B46 B49 B48 -102.4(3) . . . . ?
C47 B42 B43 B38 -138.6(3) . . . . ?
C47 B42 B43 B39 -101.0(3) . . . . ?
C47 B42 B43 B48 -38.0(3) . . . . ?
C47 B42 B46 C45 106.9(3) . . . . ?
C47 B42 B46 B41 143.3(3) . . . . ?
C47 B42 B46 B49 36.3(3) . . . . ?
C47 B43 B48 B39 -138.4(3) . . . . ?
C47 B43 B48 B44 -99.2(3) . . . . ?
C47 B43 B48 B49 -37.6(3) . . . . ?
C47 B46 B49 C45 143.4(3) . . . . ?
C47 B46 B49 B44 102.0(3) . . . . ?
C47 B46 B49 B48 41.0(3) . . . . ?
C47 B48 B49 C45 -102.1(3) . . . . ?
C47 B48 B49 B44 -135.7(3) . . . . ?
C47 B48 B49 B46 -40.9(3) . . . . ?
C59 B53 B54 B51 -133.6(3) . . . . ?
C59 B53 B54 B55 -96.8(3) . . . . ?
C59 B53 B54 B62 -33.6(3) . . . . ?
C59 B53 B58 B52 134.3(3) . . . . ?
C59 B53 B58 B57 94.9(3) . . . . ?
C59 B53 B58 B60 33.8(3) . . . . ?
C59 B54 B55 C61 1.7(4) . . . . ?
C59 B54 B55 B51 -98.8(3) . . . . ?
C59 B54 B55 B56 -61.1(3) . . . . ?
C59 B54 B55 B62 39.0(3) . . . . ?
C59 B54 B62 C61 -96.7(3) . . . . ?
C59 B54 B62 B55 -134.6(3) . . . . ?
C59 B54 B62 B60 -33.5(3) . . . . ?
C59 B58 B60 C61 96.7(3) . . . . ?
C59 B58 B60 B57 131.5(3) . . . . ?
C59 B58 B60 B62 33.6(3) . . . . ?
C59 B60 B62 C61 134.7(3) . . . . ?
C59 B60 B62 B54 33.7(3) . . . . ?
C59 B60 B62 B55 97.4(3) . . . . ?
C61 B55 B56 B51 -138.3(3) . . . . ?
C61 B55 B56 B52 -100.4(3) . . . . ?
C61 B55 B56 B57 -39.1(3) . . . . ?
C61 B55 B62 C59 98.5(3) . . . . ?
C61 B55 B62 B54 137.9(3) . . . . ?
C61 B55 B62 B60 36.9(3) . . . . ?
C61 B56 B57 B52 -141.7(3) . . . . ?
C61 B56 B57 B58 -104.9(3) . . . . ?
C61 B56 B57 B60 -35.5(3) . . . . ?
C61 B57 B58 C59 -3.8(4) . . . . ?
C61 B57 B58 B52 -105.3(3) . . . . ?
C61 B57 B58 B53 -65.2(4) . . . . ?
C61 B57 B58 B60 37.1(3) . . . . ?
C61 B57 B60 C59 -100.1(3) . . . . ?
C61 B57 B60 B58 -141.1(3) . . . . ?
C61 B57 B60 B62 -39.3(3) . . . . ?
C61 B60 B62 C59 -134.7(3) . . . . ?
C61 B60 B62 B54 -100.9(3) . . . . ?
C61 B60 B62 B55 -37.2(3) . . . . ?
C79 B74 B75 B73 -100.0(4) . . . . ?
C79 B74 B75 B76 -61.8(5) . . . . ?
C79 B74 B75 B80 38.5(4) . . . . ?
C79 B74 B75 B81 3.6(6) . . . . ?
C79 B74 B78 B73 135.7(4) . . . . ?
C79 B74 B78 B77 97.8(4) . . . . ?
C79 B74 B78 B83 35.3(4) . . . . ?
C79 B74 B80 B75 -135.4(5) . . . . ?
C79 B74 B80 B81 -98.7(5) . . . . ?
C79 B74 B80 B84 -33.4(4) . . . . ?
C79 B78 B83 C82 95.9(5) . . . . ?
C79 B78 B83 B77 137.0(4) . . . . ?
C79 B78 B83 B84 32.9(4) . . . . ?
C79 B80 B81 C82 4.2(7) . . . . ?
C79 B80 B81 B75 -100.1(5) . . . . ?
C79 B80 B81 B76 -61.9(7) . . . . ?
C79 B80 B81 B84 40.9(4) . . . . ?
C79 B80 B84 C82 -98.1(5) . . . . ?
C79 B80 B84 B81 -132.5(5) . . . . ?
C79 B80 B84 B83 -36.5(4) . . . . ?
C79 B83 B84 C82 134.0(5) . . . . ?
C79 B83 B84 B80 36.8(5) . . . . ?
C79 B83 B84 B81 94.2(5) . . . . ?
C82 B76 B77 B73 -135.2(5) . . . . ?
C82 B76 B77 B78 -97.6(5) . . . . ?
C82 B76 B77 B83 -34.2(5) . . . . ?
C82 B76 B81 B75 142.4(5) . . . . ?
C82 B76 B81 B80 102.2(6) . . . . ?
C82 B76 B81 B84 32.9(5) . . . . ?
C82 B77 B78 C79 1.4(6) . . . . ?
C82 B77 B78 B73 -98.6(5) . . . . ?
C82 B77 B78 B74 -61.1(6) . . . . ?
C82 B77 B78 B83 38.5(5) . . . . ?
C82 B77 B83 C79 -97.0(5) . . . . ?
C82 B77 B83 B78 -135.1(5) . . . . ?
C82 B77 B83 B84 -34.9(5) . . . . ?
C82 B81 B84 C79 100.2(5) . . . . ?
C82 B81 B84 B80 140.6(5) . . . . ?
C82 B81 B84 B83 39.7(5) . . . . ?
C82 B83 B84 C79 -134.0(5) . . . . ?
C82 B83 B84 B80 -97.2(6) . . . . ?
C82 B83 B84 B81 -39.8(5) . . . . ?
C92 B86 B87 B85 -98.6(4) . . . . ?
C92 B86 B87 B88 -61.1(4) . . . . ?
C92 B86 B87 B91 39.7(3) . . . . ?
C92 B86 B87 B94 0.1(4) . . . . ?
C92 B86 B90 B85 134.9(4) . . . . ?
C92 B86 B90 B89 96.8(4) . . . . ?
C92 B86 B90 B93 32.9(4) . . . . ?
C92 B86 B91 B87 -134.0(4) . . . . ?
C92 B86 B91 B94 -93.7(4) . . . . ?
C92 B86 B91 B96 -32.8(4) . . . . ?
C92 B90 B93 C95 95.5(4) . . . . ?
C92 B90 B93 B89 133.8(4) . . . . ?
C92 B90 B93 B96 32.9(4) . . . . ?
C92 B91 B94 C95 5.4(5) . . . . ?
C92 B91 B94 B87 -100.9(3) . . . . ?
C92 B91 B94 B88 -64.7(4) . . . . ?
C92 B91 B94 B96 41.6(3) . . . . ?
C92 B91 B96 C95 -97.0(4) . . . . ?
C92 B91 B96 B93 -33.1(4) . . . . ?
C92 B91 B96 B94 -130.0(4) . . . . ?
C92 B93 B96 C95 133.7(4) . . . . ?
C92 B93 B96 B91 32.9(4) . . . . ?
C92 B93 B96 B94 93.7(4) . . . . ?
C95 B88 B89 B85 -137.9(4) . . . . ?
C95 B88 B89 B90 -100.5(4) . . . . ?
C95 B88 B89 B93 -37.6(4) . . . . ?
C95 B88 B94 B87 143.2(4) . . . . ?
C95 B88 B94 B91 107.1(5) . . . . ?
C95 B88 B94 B96 36.6(4) . . . . ?
C95 B89 B90 C92 -2.1(5) . . . . ?
C95 B89 B90 B85 -100.2(4) . . . . ?
C95 B89 B90 B86 -62.9(4) . . . . ?
C95 B89 B90 B93 37.9(4) . . . . ?
C95 B89 B93 C92 -97.7(4) . . . . ?
C95 B89 B93 B90 -137.5(4) . . . . ?
C95 B89 B93 B96 -36.5(4) . . . . ?
C95 B93 B96 C92 -133.7(4) . . . . ?
C95 B93 B96 B91 -100.9(5) . . . . ?
C95 B93 B96 B94 -40.0(4) . . . . ?
C95 B94 B96 C92 101.2(4) . . . . ?
C95 B94 B96 B91 142.8(4) . . . . ?
C95 B94 B96 B93 40.8(4) . . . . ?
B4 N3 C2 N1 1.1(5) . . . . ?
B4 N3 C2 C7 -175.1(3) . . . . ?
B4 N3 C9 C8 173.1(3) . . . . ?
B4 N3 C9 C13 -8.5(5) . . . . ?
B4 N5 C6 N1 3.5(5) . . . . ?
B4 N5 C6 C10 -171.6(3) . . . . ?
B4 N5 C12 C11 170.2(3) . . . . ?
B4 N5 C12 C19 -12.5(5) . . . . ?
B38 S37 C8 C7 96.4(3) . . . . ?
B38 S37 C8 C9 -81.2(3) . . . . ?
B38 B39 B40 C45 100.2(3) . . . . ?
B38 B39 B40 B41 37.3(3) . . . . ?
B38 B39 B40 B44 133.4(3) . . . . ?
B38 B39 B43 C47 -100.9(3) . . . . ?
B38 B39 B43 B42 -37.8(3) . . . . ?
B38 B39 B43 B48 -137.8(3) . . . . ?
B38 B39 B44 C45 -4.3(4) . . . . ?
B38 B39 B44 B40 -41.1(3) . . . . ?
B38 B39 B44 B48 101.8(3) . . . . ?
B38 B39 B44 B49 65.6(4) . . . . ?
B38 B39 B48 C47 0.0(4) . . . . ?
B38 B39 B48 B43 38.0(3) . . . . ?
B38 B39 B48 B44 -97.3(3) . . . . ?
B38 B39 B48 B49 -64.0(4) . . . . ?
B38 B40 B41 C45 137.6(3) . . . . ?
B38 B40 B41 B42 38.0(3) . . . . ?
B38 B40 B41 B46 98.6(3) . . . . ?
B38 B40 B44 C45 -101.6(3) . . . . ?
B38 B40 B44 B39 40.3(3) . . . . ?
B38 B40 B44 B48 4.4(4) . . . . ?
B38 B40 B44 B49 -64.8(4) . . . . ?
B38 B41 B42 C47 101.5(3) . . . . ?
B38 B41 B42 B43 37.6(3) . . . . ?
B38 B41 B42 B46 134.3(3) . . . . ?
B38 B41 B46 C45 102.9(3) . . . . ?
B38 B41 B46 C47 -3.8(4) . . . . ?
B38 B41 B46 B42 -39.7(3) . . . . ?
B38 B41 B46 B49 66.0(4) . . . . ?
B38 B42 B43 C47 138.6(3) . . . . ?
B38 B42 B43 B39 37.6(3) . . . . ?
B38 B42 B43 B48 100.6(3) . . . . ?
B38 B42 B46 C45 3.3(4) . . . . ?
B38 B42 B46 C47 -103.6(3) . . . . ?
B38 B42 B46 B41 39.7(3) . . . . ?
B38 B42 B46 B49 -67.2(4) . . . . ?
B38 B43 B48 C47 101.1(3) . . . . ?
B38 B43 B48 B39 -37.3(3) . . . . ?
B38 B43 B48 B44 1.9(4) . . . . ?
B38 B43 B48 B49 63.5(4) . . . . ?
B39 B38 B40 C45 -100.3(3) . . . . ?
B39 B38 B40 B41 -137.9(3) . . . . ?
B39 B38 B40 B44 -39.9(3) . . . . ?
B39 B38 B41 C45 -0.7(4) . . . . ?
B39 B38 B41 B40 37.3(3) . . . . ?
B39 B38 B41 B42 -100.1(3) . . . . ?
B39 B38 B41 B46 -61.3(3) . . . . ?
B39 B38 B42 C47 -0.6(4) . . . . ?
B39 B38 B42 B41 100.5(3) . . . . ?
B39 B38 B42 B43 -38.0(3) . . . . ?
B39 B38 B42 B46 61.3(3) . . . . ?
B39 B38 B43 C47 100.2(3) . . . . ?
B39 B38 B43 B42 137.2(3) . . . . ?
B39 B38 B43 B48 37.5(3) . . . . ?
B39 B40 B41 C45 100.3(3) . . . . ?
B39 B40 B41 B38 -37.3(3) . . . . ?
B39 B40 B41 B42 0.7(4) . . . . ?
B39 B40 B41 B46 61.3(3) . . . . ?
B39 B40 B44 C45 -141.9(3) . . . . ?
B39 B40 B44 B48 -35.9(3) . . . . ?
B39 B40 B44 B49 -105.1(3) . . . . ?
B39 B43 B48 C47 138.4(3) . . . . ?
B39 B43 B48 B44 39.1(3) . . . . ?
B39 B43 B48 B49 100.8(3) . . . . ?
B39 B44 B48 C47 -103.4(3) . . . . ?
B39 B44 B48 B43 -39.8(3) . . . . ?
B39 B44 B48 B49 -142.4(3) . . . . ?
B39 B44 B49 C45 -105.6(3) . . . . ?
B39 B44 B49 C47 -2.7(4) . . . . ?
B39 B44 B49 B46 -64.2(4) . . . . ?
B39 B44 B49 B48 36.3(3) . . . . ?
B39 B48 B49 C45 0.1(4) . . . . ?
B39 B48 B49 C47 102.2(3) . . . . ?
B39 B48 B49 B44 -33.5(3) . . . . ?
B39 B48 B49 B46 61.3(4) . . . . ?
B40 C45 B41 B38 38.3(3) . . . . ?
B40 C45 B41 B42 101.4(3) . . . . ?
B40 C45 B41 B46 134.0(3) . . . . ?
B40 C45 B44 B39 -36.6(3) . . . . ?
B40 C45 B44 B48 -105.7(3) . . . . ?
B40 C45 B44 B49 -142.5(3) . . . . ?
B40 C45 B46 C47 66.4(4) . . . . ?
B40 C45 B46 B41 -40.3(3) . . . . ?
B40 C45 B46 B42 -3.6(4) . . . . ?
B40 C45 B46 B49 102.2(3) . . . . ?
B40 C45 B49 C47 -64.0(4) . . . . ?
B40 C45 B49 B44 33.5(3) . . . . ?
B40 C45 B49 B46 -97.1(3) . . . . ?
B40 C45 B49 B48 -0.4(4) . . . . ?
B40 B38 B39 B43 138.6(3) . . . . ?
B40 B38 B39 B44 40.2(3) . . . . ?
B40 B38 B39 B48 101.2(3) . . . . ?
B40 B38 B41 C45 -38.0(3) . . . . ?
B40 B38 B41 B42 -137.4(3) . . . . ?
B40 B38 B41 B46 -98.6(3) . . . . ?
B40 B38 B42 C47 -63.4(3) . . . . ?
B40 B38 B42 B41 37.8(3) . . . . ?
B40 B38 B42 B43 -100.7(3) . . . . ?
B40 B38 B42 B46 -1.5(3) . . . . ?
B40 B38 B43 C47 63.4(3) . . . . ?
B40 B38 B43 B39 -36.8(3) . . . . ?
B40 B38 B43 B42 100.4(3) . . . . ?
B40 B38 B43 B48 0.7(4) . . . . ?
B40 B39 B43 C47 -63.2(4) . . . . ?
B40 B39 B43 B38 37.7(3) . . . . ?
B40 B39 B43 B42 -0.1(4) . . . . ?
B40 B39 B43 B48 -100.1(3) . . . . ?
B40 B39 B44 C45 36.8(3) . . . . ?
B40 B39 B44 B48 142.8(3) . . . . ?
B40 B39 B44 B49 106.7(3) . . . . ?
B40 B39 B48 C47 64.3(4) . . . . ?
B40 B39 B48 B43 102.2(3) . . . . ?
B40 B39 B48 B44 -33.0(3) . . . . ?
B40 B39 B48 B49 0.2(4) . . . . ?
B40 B41 B42 C47 63.2(4) . . . . ?
B40 B41 B42 B38 -38.4(3) . . . . ?
B40 B41 B42 B43 -0.7(4) . . . . ?
B40 B41 B42 B46 95.9(3) . . . . ?
B40 B41 B46 C45 40.1(3) . . . . ?
B40 B41 B46 C47 -66.7(4) . . . . ?
B40 B41 B46 B42 -102.6(3) . . . . ?
B40 B41 B46 B49 3.1(4) . . . . ?
B40 B44 B48 C47 -67.6(4) . . . . ?
B40 B44 B48 B39 35.8(3) . . . . ?
B40 B44 B48 B43 -4.0(4) . . . . ?
B40 B44 B48 B49 -106.6(3) . . . . ?
B40 B44 B49 C45 -36.6(3) . . . . ?
B40 B44 B49 C47 66.3(4) . . . . ?
B40 B44 B49 B46 4.8(4) . . . . ?
B40 B44 B49 B48 105.3(3) . . . . ?
B41 C45 B40 B38 -37.5(3) . . . . ?
B41 C45 B40 B39 -100.2(3) . . . . ?
B41 C45 B40 B44 -133.8(3) . . . . ?
B41 C45 B44 B39 3.8(4) . . . . ?
B41 C45 B44 B40 40.4(3) . . . . ?
B41 C45 B44 B48 -65.2(4) . . . . ?
B41 C45 B44 B49 -102.1(3) . . . . ?
B41 C45 B46 C47 106.7(3) . . . . ?
B41 C45 B46 B42 36.7(3) . . . . ?
B41 C45 B46 B49 142.5(3) . . . . ?
B41 C45 B49 C47 -0.4(4) . . . . ?
B41 C45 B49 B44 97.1(3) . . . . ?
B41 C45 B49 B46 -33.4(3) . . . . ?
B41 C45 B49 B48 63.2(4) . . . . ?
B41 B38 B39 B40 -37.3(3) . . . . ?
B41 B38 B39 B43 101.3(3) . . . . ?
B41 B38 B39 B44 2.9(4) . . . . ?
B41 B38 B39 B48 63.9(3) . . . . ?
B41 B38 B40 C45 37.6(3) . . . . ?
B41 B38 B40 B39 137.9(3) . . . . ?
B41 B38 B40 B44 97.9(3) . . . . ?
B41 B38 B42 C47 -101.2(3) . . . . ?
B41 B38 B42 B43 -138.5(3) . . . . ?
B41 B38 B42 B46 -39.3(3) . . . . ?
B41 B38 B43 C47 0.3(4) . . . . ?
B41 B38 B43 B39 -99.9(3) . . . . ?
B41 B38 B43 B42 37.3(3) . . . . ?
B41 B38 B43 B48 -62.3(3) . . . . ?
B41 B40 B44 C45 -39.9(3) . . . . ?
B41 B40 B44 B39 101.9(3) . . . . ?
B41 B40 B44 B48 66.1(4) . . . . ?
B41 B40 B44 B49 -3.1(4) . . . . ?
B41 B42 B43 C47 101.5(3) . . . . ?
B41 B42 B43 B38 -37.1(3) . . . . ?
B41 B42 B43 B39 0.5(4) . . . . ?
B41 B42 B43 B48 63.4(4) . . . . ?
B41 B42 B46 C45 -36.5(3) . . . . ?
B41 B42 B46 C47 -143.3(3) . . . . ?
B41 B42 B46 B49 -107.0(3) . . . . ?
B41 B46 B49 C45 36.6(3) . . . . ?
B41 B46 B49 C47 -106.8(3) . . . . ?
B41 B46 B49 B44 -4.8(4) . . . . ?
B41 B46 B49 B48 -65.8(4) . . . . ?
B42 C47 B43 B38 36.9(3) . . . . ?
B42 C47 B43 B39 99.6(3) . . . . ?
B42 C47 B43 B48 136.7(3) . . . . ?
B42 C47 B46 C45 -106.3(3) . . . . ?
B42 C47 B46 B41 -36.1(3) . . . . ?
B42 C47 B46 B49 -142.4(3) . . . . ?
B42 C47 B48 B39 -0.4(4) . . . . ?
B42 C47 B48 B43 -38.3(3) . . . . ?
B42 C47 B48 B44 61.9(4) . . . . ?
B42 C47 B48 B49 100.1(3) . . . . ?
B42 C47 B49 C45 0.3(4) . . . . ?
B42 C47 B49 B44 -61.4(4) . . . . ?
B42 C47 B49 B46 32.9(3) . . . . ?
B42 C47 B49 B48 -100.0(3) . . . . ?
B42 B38 B39 B40 -100.9(3) . . . . ?
B42 B38 B39 B43 37.7(3) . . . . ?
B42 B38 B39 B44 -60.7(3) . . . . ?
B42 B38 B39 B48 0.4(4) . . . . ?
B42 B38 B40 C45 -0.6(4) . . . . ?
B42 B38 B40 B39 99.7(3) . . . . ?
B42 B38 B40 B41 -38.1(3) . . . . ?
B42 B38 B40 B44 59.8(3) . . . . ?
B42 B38 B41 C45 99.4(3) . . . . ?
B42 B38 B41 B40 137.4(3) . . . . ?
B42 B38 B41 B46 38.8(2) . . . . ?
B42 B38 B43 C47 -37.0(3) . . . . ?
B42 B38 B43 B39 -137.2(3) . . . . ?
B42 B38 B43 B48 -99.6(3) . . . . ?
B42 B41 B46 C45 142.6(3) . . . . ?
B42 B41 B46 C47 35.9(3) . . . . ?
B42 B41 B46 B49 105.7(3) . . . . ?
B42 B43 B48 C47 38.3(3) . . . . ?
B42 B43 B48 B39 -100.0(3) . . . . ?
B42 B43 B48 B44 -60.9(4) . . . . ?
B42 B43 B48 B49 0.8(4) . . . . ?
B42 B46 B49 C45 106.9(3) . . . . ?
B42 B46 B49 C47 -36.5(3) . . . . ?
B42 B46 B49 B44 65.5(4) . . . . ?
B42 B46 B49 B48 4.5(4) . . . . ?
B43 C47 B42 B38 -37.6(3) . . . . ?
B43 C47 B42 B41 -101.1(3) . . . . ?
B43 C47 B42 B46 -133.8(3) . . . . ?
B43 C47 B46 C45 -66.2(4) . . . . ?
B43 C47 B46 B41 4.0(4) . . . . ?
B43 C47 B46 B42 40.1(3) . . . . ?
B43 C47 B46 B49 -102.3(3) . . . . ?
B43 C47 B48 B39 37.9(3) . . . . ?
B43 C47 B48 B44 100.2(3) . . . . ?
B43 C47 B48 B49 138.4(3) . . . . ?
B43 C47 B49 C45 63.3(4) . . . . ?
B43 C47 B49 B44 1.6(4) . . . . ?
B43 C47 B49 B46 95.9(3) . . . . ?
B43 C47 B49 B48 -37.0(3) . . . . ?
B43 B38 B39 B40 -138.6(3) . . . . ?
B43 B38 B39 B44 -98.4(3) . . . . ?
B43 B38 B39 B48 -37.4(3) . . . . ?
B43 B38 B40 C45 -63.3(3) . . . . ?
B43 B38 B40 B39 37.0(3) . . . . ?
B43 B38 B40 B41 -100.9(3) . . . . ?
B43 B38 B40 B44 -3.0(4) . . . . ?
B43 B38 B41 C45 62.5(3) . . . . ?
B43 B38 B41 B40 100.5(3) . . . . ?
B43 B38 B41 B42 -36.9(3) . . . . ?
B43 B38 B41 B46 1.9(3) . . . . ?
B43 B38 B42 C47 37.3(3) . . . . ?
B43 B38 B42 B41 138.5(3) . . . . ?
B43 B38 B42 B46 99.2(3) . . . . ?
B43 B39 B40 C45 62.5(4) . . . . ?
B43 B39 B40 B38 -37.7(3) . . . . ?
B43 B39 B40 B41 -0.4(4) . . . . ?
B43 B39 B40 B44 95.7(3) . . . . ?
B43 B39 B44 C45 -67.3(4) . . . . ?
B43 B39 B44 B40 -104.1(3) . . . . ?
B43 B39 B44 B48 38.8(3) . . . . ?
B43 B39 B44 B49 2.6(4) . . . . ?
B43 B39 B48 C47 -37.9(3) . . . . ?
B43 B39 B48 B44 -135.2(3) . . . . ?
B43 B39 B48 B49 -102.0(3) . . . . ?
B43 B42 B46 C45 66.5(4) . . . . ?
B43 B42 B46 C47 -40.4(3) . . . . ?
B43 B42 B46 B41 102.9(3) . . . . ?
B43 B42 B46 B49 -4.1(4) . . . . ?
B43 B48 B49 C45 -64.3(4) . . . . ?
B43 B48 B49 C47 37.8(3) . . . . ?
B43 B48 B49 B44 -98.0(3) . . . . ?
B43 B48 B49 B46 -3.1(4) . . . . ?
B44 C45 B40 B38 96.3(3) . . . . ?
B44 C45 B40 B39 33.6(3) . . . . ?
B44 C45 B40 B41 133.8(3) . . . . ?
B44 C45 B41 B38 -1.8(4) . . . . ?
B44 C45 B41 B40 -40.1(3) . . . . ?
B44 C45 B41 B42 61.3(4) . . . . ?
B44 C45 B41 B46 93.9(3) . . . . ?
B44 C45 B46 C47 5.4(4) . . . . ?
B44 C45 B46 B41 -101.3(3) . . . . ?
B44 C45 B46 B42 -64.7(4) . . . . ?
B44 C45 B46 B49 41.2(3) . . . . ?
B44 C45 B49 C47 -97.5(3) . . . . ?
B44 C45 B49 B46 -130.6(3) . . . . ?
B44 C45 B49 B48 -33.9(3) . . . . ?
B44 B39 B40 C45 -33.2(3) . . . . ?
B44 B39 B40 B38 -133.4(3) . . . . ?
B44 B39 B40 B41 -96.1(3) . . . . ?
B44 B39 B43 C47 -1.4(4) . . . . ?
B44 B39 B43 B38 99.5(3) . . . . ?
B44 B39 B43 B42 61.7(3) . . . . ?
B44 B39 B43 B48 -38.3(3) . . . . ?
B44 B39 B48 C47 97.3(3) . . . . ?
B44 B39 B48 B43 135.2(3) . . . . ?
B44 B39 B48 B49 33.2(3) . . . . ?
B44 B40 B41 C45 39.0(3) . . . . ?
B44 B40 B41 B38 -98.6(3) . . . . ?
B44 B40 B41 B42 -60.6(3) . . . . ?
B44 B40 B41 B46 0.0(3) . . . . ?
B44 B48 B49 C45 33.7(3) . . . . ?
B44 B48 B49 C47 135.7(3) . . . . ?
B44 B48 B49 B46 94.9(3) . . . . ?
B46 C45 B40 B38 2.4(4) . . . . ?
B46 C45 B40 B39 -60.3(3) . . . . ?
B46 C45 B40 B41 39.9(3) . . . . ?
B46 C45 B40 B44 -93.9(3) . . . . ?
B46 C45 B41 B38 -95.7(3) . . . . ?
B46 C45 B41 B40 -134.0(3) . . . . ?
B46 C45 B41 B42 -32.6(3) . . . . ?
B46 C45 B44 B39 64.8(4) . . . . ?
B46 C45 B44 B40 101.4(3) . . . . ?
B46 C45 B44 B48 -4.3(4) . . . . ?
B46 C45 B44 B49 -41.1(3) . . . . ?
B46 C45 B49 C47 33.0(3) . . . . ?
B46 C45 B49 B44 130.6(3) . . . . ?
B46 C45 B49 B48 96.6(3) . . . . ?
B46 C47 B42 B38 96.2(3) . . . . ?
B46 C47 B42 B41 32.6(3) . . . . ?
B46 C47 B42 B43 133.8(3) . . . . ?
B46 C47 B43 B38 -2.4(4) . . . . ?
B46 C47 B43 B39 60.3(3) . . . . ?
B46 C47 B43 B42 -39.3(3) . . . . ?
B46 C47 B43 B48 97.4(3) . . . . ?
B46 C47 B48 B39 -60.9(4) . . . . ?
B46 C47 B48 B43 -98.8(3) . . . . ?
B46 C47 B48 B44 1.5(4) . . . . ?
B46 C47 B48 B49 39.7(3) . . . . ?
B46 C47 B49 C45 -32.6(3) . . . . ?
B46 C47 B49 B44 -94.3(3) . . . . ?
B46 C47 B49 B48 -132.9(3) . . . . ?
B46 B41 B42 C47 -32.8(3) . . . . ?
B46 B41 B42 B38 -134.3(3) . . . . ?
B46 B41 B42 B43 -96.7(3) . . . . ?
B46 B42 B43 C47 39.9(3) . . . . ?
B46 B42 B43 B38 -98.7(3) . . . . ?
B46 B42 B43 B39 -61.1(3) . . . . ?
B46 B42 B43 B48 1.8(4) . . . . ?
B48 C47 B42 B38 0.7(4) . . . . ?
B48 C47 B42 B41 -62.9(4) . . . . ?
B48 C47 B42 B43 38.3(3) . . . . ?
B48 C47 B42 B46 -95.5(3) . . . . ?
B48 C47 B43 B38 -99.8(3) . . . . ?
B48 C47 B43 B39 -37.1(3) . . . . ?
B48 C47 B43 B42 -136.7(3) . . . . ?
B48 C47 B46 C45 -4.5(4) . . . . ?
B48 C47 B46 B41 65.7(4) . . . . ?
B48 C47 B46 B42 101.8(3) . . . . ?
B48 C47 B46 B49 -40.6(3) . . . . ?
B48 C47 B49 C45 100.3(3) . . . . ?
B48 C47 B49 B44 38.6(3) . . . . ?
B48 C47 B49 B46 132.9(3) . . . . ?
B48 B39 B40 C45 -0.5(4) . . . . ?
B48 B39 B40 B38 -100.7(3) . . . . ?
B48 B39 B40 B41 -63.4(4) . . . . ?
B48 B39 B40 B44 32.7(3) . . . . ?
B48 B39 B43 C47 36.9(3) . . . . ?
B48 B39 B43 B38 137.8(3) . . . . ?
B48 B39 B43 B42 100.0(3) . . . . ?
B48 B39 B44 C45 -106.1(3) . . . . ?
B48 B39 B44 B40 -142.8(3) . . . . ?
B48 B39 B44 B49 -36.2(3) . . . . ?
B48 B44 B49 C45 -141.9(3) . . . . ?
B48 B44 B49 C47 -38.9(3) . . . . ?
B48 B44 B49 B46 -100.5(3) . . . . ?
B49 C45 B40 B38 63.3(3) . . . . ?
B49 C45 B40 B39 0.6(4) . . . . ?
B49 C45 B40 B41 100.8(3) . . . . ?
B49 C45 B40 B44 -33.0(3) . . . . ?
B49 C45 B41 B38 -62.8(4) . . . . ?
B49 C45 B41 B40 -101.1(3) . . . . ?
B49 C45 B41 B42 0.4(4) . . . . ?
B49 C45 B41 B46 33.0(3) . . . . ?
B49 C45 B44 B39 105.9(3) . . . . ?
B49 C45 B44 B40 142.5(3) . . . . ?
B49 C45 B44 B48 36.8(3) . . . . ?
B49 C45 B46 C47 -35.8(3) . . . . ?
B49 C45 B46 B41 -142.5(3) . . . . ?
B49 C45 B46 B42 -105.8(3) . . . . ?
B49 C47 B42 B38 63.5(4) . . . . ?
B49 C47 B42 B41 -0.1(4) . . . . ?
B49 C47 B42 B43 101.1(3) . . . . ?
B49 C47 B42 B46 -32.7(3) . . . . ?
B49 C47 B43 B38 -62.8(3) . . . . ?
B49 C47 B43 B39 -0.1(4) . . . . ?
B49 C47 B43 B42 -99.7(3) . . . . ?
B49 C47 B43 B48 37.0(3) . . . . ?
B49 C47 B46 C45 36.1(3) . . . . ?
B49 C47 B46 B41 106.3(3) . . . . ?
B49 C47 B46 B42 142.4(3) . . . . ?
B49 C47 B48 B39 -100.6(3) . . . . ?
B49 C47 B48 B43 -138.4(3) . . . . ?
B49 C47 B48 B44 -38.2(3) . . . . ?
B49 B44 B48 C47 39.0(3) . . . . ?
B49 B44 B48 B39 142.4(3) . . . . ?
B49 B44 B48 B43 102.6(3) . . . . ?
B51 S50 C11 C10 92.8(3) . . . . ?
B51 S50 C11 C12 -83.4(3) . . . . ?
B51 B52 B53 C59 98.5(3) . . . . ?
B51 B52 B53 B54 37.5(3) . . . . ?
B51 B52 B53 B58 137.4(3) . . . . ?
B51 B52 B56 C61 -100.1(3) . . . . ?
B51 B52 B56 B55 -37.3(3) . . . . ?
B51 B52 B56 B57 -133.9(3) . . . . ?
B51 B52 B57 C61 3.3(4) . . . . ?
B51 B52 B57 B56 39.9(3) . . . . ?
B51 B52 B57 B58 -101.8(3) . . . . ?
B51 B52 B57 B60 -65.3(4) . . . . ?
B51 B52 B58 C59 2.0(4) . . . . ?
B51 B52 B58 B53 -37.9(3) . . . . ?
B51 B52 B58 B57 96.6(3) . . . . ?
B51 B52 B58 B60 63.6(4) . . . . ?
B51 B53 B54 C59 133.6(3) . . . . ?
B51 B53 B54 B55 36.8(3) . . . . ?
B51 B53 B54 B62 100.0(3) . . . . ?
B51 B53 B58 C59 -96.3(3) . . . . ?
B51 B53 B58 B52 38.0(3) . . . . ?
B51 B53 B58 B57 -1.4(4) . . . . ?
B51 B53 B58 B60 -62.5(4) . . . . ?
B51 B54 B55 C61 100.4(3) . . . . ?
B51 B54 B55 B56 37.7(3) . . . . ?
B51 B54 B55 B62 137.7(3) . . . . ?
B51 B54 B62 C59 97.2(3) . . . . ?
B51 B54 B62 C61 0.5(4) . . . . ?
B51 B54 B62 B55 -37.4(2) . . . . ?
B51 B54 B62 B60 63.6(3) . . . . ?
B51 B55 B56 C61 138.3(3) . . . . ?
B51 B55 B56 B52 37.9(3) . . . . ?
B51 B55 B56 B57 99.2(3) . . . . ?
B51 B55 B62 C59 -1.2(4) . . . . ?
B51 B55 B62 C61 -99.7(3) . . . . ?
B51 B55 B62 B54 38.2(3) . . . . ?
B51 B55 B62 B60 -62.8(4) . . . . ?
B51 B56 B57 C61 101.1(3) . . . . ?
B51 B56 B57 B52 -40.7(3) . . . . ?
B51 B56 B57 B58 -3.8(4) . . . . ?
B51 B56 B57 B60 65.6(4) . . . . ?
B52 B51 B53 C59 -98.5(3) . . . . ?
B52 B51 B53 B54 -138.1(3) . . . . ?
B52 B51 B53 B58 -37.7(3) . . . . ?
B52 B51 B54 C59 -2.7(4) . . . . ?
B52 B51 B54 B53 37.3(3) . . . . ?
B52 B51 B54 B55 -101.4(3) . . . . ?
B52 B51 B54 B62 -63.9(3) . . . . ?
B52 B51 B55 C61 -0.7(4) . . . . ?
B52 B51 B55 B54 100.1(3) . . . . ?
B52 B51 B55 B56 -37.5(3) . . . . ?
B52 B51 B55 B62 62.2(3) . . . . ?
B52 B51 B56 C61 101.2(3) . . . . ?
B52 B51 B56 B55 138.0(3) . . . . ?
B52 B51 B56 B57 39.6(3) . . . . ?
B52 B53 B54 C59 95.9(3) . . . . ?
B52 B53 B54 B51 -37.6(3) . . . . ?
B52 B53 B54 B55 -0.9(4) . . . . ?
B52 B53 B54 B62 62.3(3) . . . . ?
B52 B53 B58 C59 -134.3(3) . . . . ?
B52 B53 B58 B57 -39.4(3) . . . . ?
B52 B53 B58 B60 -100.5(3) . . . . ?
B52 B56 B57 C61 141.7(3) . . . . ?
B52 B56 B57 B58 36.9(3) . . . . ?
B52 B56 B57 B60 106.3(3) . . . . ?
B52 B57 B58 C59 101.5(3) . . . . ?
B52 B57 B58 B53 40.1(3) . . . . ?
B52 B57 B58 B60 142.4(3) . . . . ?
B52 B57 B60 C59 4.6(4) . . . . ?
B52 B57 B60 C61 104.7(3) . . . . ?
B52 B57 B60 B58 -36.4(3) . . . . ?
B52 B57 B60 B62 65.4(4) . . . . ?
B52 B58 B60 C59 -98.2(3) . . . . ?
B52 B58 B60 C61 -1.4(4) . . . . ?
B52 B58 B60 B57 33.3(3) . . . . ?
B52 B58 B60 B62 -64.6(4) . . . . ?
B53 C59 B54 B51 40.5(3) . . . . ?
B53 C59 B54 B55 102.4(3) . . . . ?
B53 C59 B54 B62 142.0(3) . . . . ?
B53 C59 B58 B52 -40.3(3) . . . . ?
B53 C59 B58 B57 -101.2(3) . . . . ?
B53 C59 B58 B60 -141.9(3) . . . . ?
B53 C59 B60 C61 -66.0(4) . . . . ?
B53 C59 B60 B57 -4.5(4) . . . . ?
B53 C59 B60 B58 36.7(3) . . . . ?
B53 C59 B60 B62 -105.4(3) . . . . ?
B53 C59 B62 C61 66.1(4) . . . . ?
B53 C59 B62 B54 -36.6(3) . . . . ?
B53 C59 B62 B55 3.3(4) . . . . ?
B53 C59 B62 B60 105.5(3) . . . . ?
B53 B51 B52 B56 138.5(3) . . . . ?
B53 B51 B52 B57 98.9(3) . . . . ?
B53 B51 B52 B58 37.9(3) . . . . ?
B53 B51 B54 C59 -40.0(3) . . . . ?
B53 B51 B54 B55 -138.7(3) . . . . ?
B53 B51 B54 B62 -101.3(3) . . . . ?
B53 B51 B55 C61 -64.0(3) . . . . ?
B53 B51 B55 B54 36.8(3) . . . . ?
B53 B51 B55 B56 -100.8(3) . . . . ?
B53 B51 B55 B62 -1.1(4) . . . . ?
B53 B51 B56 C61 64.2(3) . . . . ?
B53 B51 B56 B52 -37.0(3) . . . . ?
B53 B51 B56 B55 101.0(3) . . . . ?
B53 B51 B56 B57 2.7(4) . . . . ?
B53 B52 B56 C61 -63.0(4) . . . . ?
B53 B52 B56 B51 37.0(3) . . . . ?
B53 B52 B56 B55 -0.2(4) . . . . ?
B53 B52 B56 B57 -96.8(3) . . . . ?
B53 B52 B57 C61 65.5(4) . . . . ?
B53 B52 B57 B56 102.1(3) . . . . ?
B53 B52 B57 B58 -39.6(3) . . . . ?
B53 B52 B57 B60 -3.1(4) . . . . ?
B53 B52 B58 C59 39.9(3) . . . . ?
B53 B52 B58 B57 134.5(3) . . . . ?
B53 B52 B58 B60 101.5(3) . . . . ?
B53 B54 B55 C61 63.5(3) . . . . ?
B53 B54 B55 B51 -37.0(3) . . . . ?
B53 B54 B55 B56 0.7(4) . . . . ?
B53 B54 B55 B62 100.8(3) . . . . ?
B53 B54 B62 C59 33.8(3) . . . . ?
B53 B54 B62 C61 -62.9(3) . . . . ?
B53 B54 B62 B55 -100.8(3) . . . . ?
B53 B54 B62 B60 0.2(4) . . . . ?
B53 B58 B60 C59 -34.1(3) . . . . ?
B53 B58 B60 C61 62.6(4) . . . . ?
B53 B58 B60 B57 97.3(3) . . . . ?
B53 B58 B60 B62 -0.6(4) . . . . ?
B54 C59 B53 B51 -40.4(2) . . . . ?
B54 C59 B53 B52 -102.7(3) . . . . ?
B54 C59 B53 B58 -142.3(3) . . . . ?
B54 C59 B58 B52 -4.0(4) . . . . ?
B54 C59 B58 B53 36.4(3) . . . . ?
B54 C59 B58 B57 -64.8(4) . . . . ?
B54 C59 B58 B60 -105.5(3) . . . . ?
B54 C59 B60 C61 3.0(4) . . . . ?
B54 C59 B60 B57 64.5(4) . . . . ?
B54 C59 B60 B58 105.7(3) . . . . ?
B54 C59 B60 B62 -36.4(3) . . . . ?
B54 C59 B62 C61 102.7(3) . . . . ?
B54 C59 B62 B55 39.9(3) . . . . ?
B54 C59 B62 B60 142.1(3) . . . . ?
B54 B51 B52 B53 -37.4(3) . . . . ?
B54 B51 B52 B56 101.1(3) . . . . ?
B54 B51 B52 B57 61.6(3) . . . . ?
B54 B51 B52 B58 0.5(4) . . . . ?
B54 B51 B53 C59 39.6(3) . . . . ?
B54 B51 B53 B52 138.1(3) . . . . ?
B54 B51 B53 B58 100.3(3) . . . . ?
B54 B51 B55 C61 -100.8(3) . . . . ?
B54 B51 B55 B56 -137.7(3) . . . . ?
B54 B51 B55 B62 -37.9(3) . . . . ?
B54 B51 B56 C61 0.9(3) . . . . ?
B54 B51 B56 B52 -100.3(3) . . . . ?
B54 B51 B56 B55 37.7(2) . . . . ?
B54 B51 B56 B57 -60.6(3) . . . . ?
B54 B53 B58 C59 -33.1(3) . . . . ?
B54 B53 B58 B52 101.2(3) . . . . ?
B54 B53 B58 B57 61.8(3) . . . . ?
B54 B53 B58 B60 0.7(4) . . . . ?
B54 B55 B56 C61 100.1(3) . . . . ?
B54 B55 B56 B51 -38.2(3) . . . . ?
B54 B55 B56 B52 -0.3(4) . . . . ?
B54 B55 B56 B57 61.0(3) . . . . ?
B54 B55 B62 C59 -39.4(3) . . . . ?
B54 B55 B62 C61 -137.9(3) . . . . ?
B54 B55 B62 B60 -101.0(3) . . . . ?
B55 C61 B56 B51 36.8(3) . . . . ?
B55 C61 B56 B52 100.8(3) . . . . ?
B55 C61 B56 B57 134.5(3) . . . . ?
B55 C61 B57 B52 -3.8(4) . . . . ?
B55 C61 B57 B56 -40.5(3) . . . . ?
B55 C61 B57 B58 65.0(4) . . . . ?
B55 C61 B57 B60 102.5(3) . . . . ?
B55 C61 B60 C59 -1.8(4) . . . . ?
B55 C61 B60 B57 -97.8(3) . . . . ?
B55 C61 B60 B58 -63.3(4) . . . . ?
B55 C61 B60 B62 37.2(3) . . . . ?
B55 C61 B62 C59 -99.7(3) . . . . ?
B55 C61 B62 B54 -37.8(3) . . . . ?
B55 C61 B62 B60 -138.6(3) . . . . ?
B55 B51 B52 B53 -100.4(3) . . . . ?
B55 B51 B52 B56 38.1(3) . . . . ?
B55 B51 B52 B57 -1.5(4) . . . . ?
B55 B51 B52 B58 -62.6(3) . . . . ?
B55 B51 B53 C59 2.9(3) . . . . ?
B55 B51 B53 B52 101.3(3) . . . . ?
B55 B51 B53 B54 -36.7(3) . . . . ?
B55 B51 B53 B58 63.6(3) . . . . ?
B55 B51 B54 C59 98.7(3) . . . . ?
B55 B51 B54 B53 138.7(3) . . . . ?
B55 B51 B54 B62 37.5(3) . . . . ?
B55 B51 B56 C61 -36.8(3) . . . . ?
B55 B51 B56 B52 -138.0(3) . . . . ?
B55 B51 B56 B57 -98.3(3) . . . . ?
B55 B54 B62 C59 134.6(3) . . . . ?
B55 B54 B62 C61 37.9(3) . . . . ?
B55 B54 B62 B60 101.0(3) . . . . ?
B55 B56 B57 C61 39.4(3) . . . . ?
B55 B56 B57 B52 -102.3(3) . . . . ?
B55 B56 B57 B58 -65.5(4) . . . . ?
B55 B56 B57 B60 3.9(4) . . . . ?
B56 C61 B55 B51 -37.0(3) . . . . ?
B56 C61 B55 B54 -101.0(3) . . . . ?
B56 C61 B55 B62 -138.6(3) . . . . ?
B56 C61 B57 B52 36.8(3) . . . . ?
B56 C61 B57 B58 105.6(3) . . . . ?
B56 C61 B57 B60 143.0(3) . . . . ?
B56 C61 B60 C59 63.1(4) . . . . ?
B56 C61 B60 B57 -32.9(3) . . . . ?
B56 C61 B60 B58 1.5(4) . . . . ?
B56 C61 B60 B62 102.1(3) . . . . ?
B56 C61 B62 C59 -61.9(4) . . . . ?
B56 C61 B62 B54 0.1(4) . . . . ?
B56 C61 B62 B55 37.8(3) . . . . ?
B56 C61 B62 B60 -100.8(3) . . . . ?
B56 B51 B52 B53 -138.5(3) . . . . ?
B56 B51 B52 B57 -39.6(3) . . . . ?
B56 B51 B52 B58 -100.7(3) . . . . ?
B56 B51 B53 C59 -61.5(3) . . . . ?
B56 B51 B53 B52 36.9(3) . . . . ?
B56 B51 B53 B54 -101.1(3) . . . . ?
B56 B51 B53 B58 -0.8(4) . . . . ?
B56 B51 B54 C59 60.4(3) . . . . ?
B56 B51 B54 B53 100.4(3) . . . . ?
B56 B51 B54 B55 -38.3(3) . . . . ?
B56 B51 B54 B62 -0.8(3) . . . . ?
B56 B51 B55 C61 36.9(3) . . . . ?
B56 B51 B55 B54 137.7(3) . . . . ?
B56 B51 B55 B62 99.8(3) . . . . ?
B56 B52 B53 C59 61.7(3) . . . . ?
B56 B52 B53 B51 -36.9(3) . . . . ?
B56 B52 B53 B54 0.7(4) . . . . ?
B56 B52 B53 B58 100.5(3) . . . . ?
B56 B52 B57 C61 -36.6(3) . . . . ?
B56 B52 B57 B58 -141.8(3) . . . . ?
B56 B52 B57 B60 -105.2(3) . . . . ?
B56 B52 B58 C59 -60.8(4) . . . . ?
B56 B52 B58 B53 -100.7(3) . . . . ?
B56 B52 B58 B57 33.8(3) . . . . ?
B56 B52 B58 B60 0.8(4) . . . . ?
B56 B55 B62 C59 61.8(3) . . . . ?
B56 B55 B62 C61 -36.7(3) . . . . ?
B56 B55 B62 B54 101.2(3) . . . . ?
B56 B55 B62 B60 0.2(4) . . . . ?
B56 B57 B58 C59 64.7(4) . . . . ?
B56 B57 B58 B52 -36.8(3) . . . . ?
B56 B57 B58 B53 3.3(4) . . . . ?
B56 B57 B58 B60 105.6(3) . . . . ?
B56 B57 B60 C59 -64.6(4) . . . . ?
B56 B57 B60 C61 35.5(3) . . . . ?
B56 B57 B60 B58 -105.6(3) . . . . ?
B56 B57 B60 B62 -3.8(4) . . . . ?
B57 C61 B55 B51 2.6(4) . . . . ?
B57 C61 B55 B54 -61.4(4) . . . . ?
B57 C61 B55 B56 39.5(3) . . . . ?
B57 C61 B55 B62 -99.0(3) . . . . ?
B57 C61 B56 B51 -97.7(3) . . . . ?
B57 C61 B56 B52 -33.8(3) . . . . ?
B57 C61 B56 B55 -134.5(3) . . . . ?
B57 C61 B60 C59 96.0(3) . . . . ?
B57 C61 B60 B58 34.5(3) . . . . ?
B57 C61 B60 B62 135.0(3) . . . . ?
B57 C61 B62 C59 0.2(4) . . . . ?
B57 C61 B62 B54 62.2(4) . . . . ?
B57 C61 B62 B55 99.9(3) . . . . ?
B57 C61 B62 B60 -38.7(3) . . . . ?
B57 B52 B53 C59 0.1(3) . . . . ?
B57 B52 B53 B51 -98.4(3) . . . . ?
B57 B52 B53 B54 -60.9(3) . . . . ?
B57 B52 B53 B58 39.0(3) . . . . ?
B57 B52 B56 C61 33.8(3) . . . . ?
B57 B52 B56 B51 133.9(3) . . . . ?
B57 B52 B56 B55 96.6(3) . . . . ?
B57 B52 B58 C59 -94.6(3) . . . . ?
B57 B52 B58 B53 -134.5(3) . . . . ?
B57 B52 B58 B60 -33.0(3) . . . . ?
B57 B58 B60 C59 -131.5(3) . . . . ?
B57 B58 B60 C61 -34.7(3) . . . . ?
B57 B58 B60 B62 -97.9(3) . . . . ?
B57 B60 B62 C59 -95.4(3) . . . . ?
B57 B60 B62 C61 39.3(3) . . . . ?
B57 B60 B62 B54 -61.6(4) . . . . ?
B57 B60 B62 B55 2.1(4) . . . . ?
B58 C59 B53 B51 101.9(3) . . . . ?
B58 C59 B53 B52 39.5(3) . . . . ?
B58 C59 B53 B54 142.3(3) . . . . ?
B58 C59 B54 B51 4.2(4) . . . . ?
B58 C59 B54 B53 -36.3(3) . . . . ?
B58 C59 B54 B55 66.1(4) . . . . ?
B58 C59 B54 B62 105.6(3) . . . . ?
B58 C59 B60 C61 -102.6(3) . . . . ?
B58 C59 B60 B57 -41.1(3) . . . . ?
B58 C59 B60 B62 -142.1(3) . . . . ?
B58 C59 B62 C61 -2.8(4) . . . . ?
B58 C59 B62 B54 -105.5(3) . . . . ?
B58 C59 B62 B55 -65.6(4) . . . . ?
B58 C59 B62 B60 36.7(3) . . . . ?
B58 B52 B53 C59 -38.9(3) . . . . ?
B58 B52 B53 B51 -137.4(3) . . . . ?
B58 B52 B53 B54 -99.9(3) . . . . ?
B58 B52 B56 C61 0.2(4) . . . . ?
B58 B52 B56 B51 100.2(3) . . . . ?
B58 B52 B56 B55 63.0(4) . . . . ?
B58 B52 B56 B57 -33.7(3) . . . . ?
B58 B52 B57 C61 105.1(3) . . . . ?
B58 B52 B57 B56 141.8(3) . . . . ?
B58 B52 B57 B60 36.6(3) . . . . ?
B58 B53 B54 C59 33.0(3) . . . . ?
B58 B53 B54 B51 -100.5(3) . . . . ?
B58 B53 B54 B55 -63.8(3) . . . . ?
B58 B53 B54 B62 -0.6(4) . . . . ?
B58 B57 B60 C59 41.0(3) . . . . ?
B58 B57 B60 C61 141.1(3) . . . . ?
B58 B57 B60 B62 101.8(3) . . . . ?
B58 B60 B62 C59 -33.5(3) . . . . ?
B58 B60 B62 C61 101.1(3) . . . . ?
B58 B60 B62 B54 0.2(4) . . . . ?
B58 B60 B62 B55 63.9(4) . . . . ?
B60 C59 B53 B51 65.1(3) . . . . ?
B60 C59 B53 B52 2.8(4) . . . . ?
B60 C59 B53 B54 105.5(3) . . . . ?
B60 C59 B53 B58 -36.8(3) . . . . ?
B60 C59 B54 B51 -64.9(4) . . . . ?
B60 C59 B54 B53 -105.4(3) . . . . ?
B60 C59 B54 B55 -3.0(4) . . . . ?
B60 C59 B54 B62 36.5(3) . . . . ?
B60 C59 B58 B52 101.5(3) . . . . ?
B60 C59 B58 B53 141.9(3) . . . . ?
B60 C59 B58 B57 40.7(3) . . . . ?
B60 C59 B62 C61 -39.4(3) . . . . ?
B60 C59 B62 B54 -142.1(3) . . . . ?
B60 C59 B62 B55 -102.2(3) . . . . ?
B60 C61 B55 B51 64.1(4) . . . . ?
B60 C61 B55 B54 0.1(4) . . . . ?
B60 C61 B55 B56 101.1(3) . . . . ?
B60 C61 B55 B62 -37.5(3) . . . . ?
B60 C61 B56 B51 -65.0(3) . . . . ?
B60 C61 B56 B52 -1.1(4) . . . . ?
B60 C61 B56 B55 -101.8(3) . . . . ?
B60 C61 B56 B57 32.7(3) . . . . ?
B60 C61 B57 B52 -106.2(3) . . . . ?
B60 C61 B57 B56 -143.0(3) . . . . ?
B60 C61 B57 B58 -37.4(3) . . . . ?
B60 C61 B62 C59 38.9(3) . . . . ?
B60 C61 B62 B54 100.9(3) . . . . ?
B60 C61 B62 B55 138.6(3) . . . . ?
B60 B57 B58 C59 -40.9(3) . . . . ?
B60 B57 B58 B52 -142.4(3) . . . . ?
B60 B57 B58 B53 -102.3(3) . . . . ?
B62 C59 B53 B51 -3.9(4) . . . . ?
B62 C59 B53 B52 -66.2(3) . . . . ?
B62 C59 B53 B54 36.5(3) . . . . ?
B62 C59 B53 B58 -105.8(3) . . . . ?
B62 C59 B54 B51 -101.4(3) . . . . ?
B62 C59 B54 B53 -142.0(3) . . . . ?
B62 C59 B54 B55 -39.5(3) . . . . ?
B62 C59 B58 B52 64.9(4) . . . . ?
B62 C59 B58 B53 105.2(3) . . . . ?
B62 C59 B58 B57 4.0(4) . . . . ?
B62 C59 B58 B60 -36.7(3) . . . . ?
B62 C59 B60 C61 39.5(3) . . . . ?
B62 C59 B60 B57 100.9(3) . . . . ?
B62 C59 B60 B58 142.1(3) . . . . ?
B62 C61 B55 B51 101.6(3) . . . . ?
B62 C61 B55 B54 37.6(3) . . . . ?
B62 C61 B55 B56 138.6(3) . . . . ?
B62 C61 B56 B51 -0.6(4) . . . . ?
B62 C61 B56 B52 63.4(3) . . . . ?
B62 C61 B56 B55 -37.4(3) . . . . ?
B62 C61 B56 B57 97.1(3) . . . . ?
B62 C61 B57 B52 -66.5(4) . . . . ?
B62 C61 B57 B56 -103.2(3) . . . . ?
B62 C61 B57 B58 2.3(4) . . . . ?
B62 C61 B57 B60 39.8(3) . . . . ?
B62 C61 B60 C59 -39.0(3) . . . . ?
B62 C61 B60 B57 -135.0(3) . . . . ?
B62 C61 B60 B58 -100.6(3) . . . . ?
B62 B54 B55 C61 -37.3(3) . . . . ?
B62 B54 B55 B51 -137.7(3) . . . . ?
B62 B54 B55 B56 -100.1(3) . . . . ?
B62 B55 B56 C61 36.7(3) . . . . ?
B62 B55 B56 B51 -101.6(3) . . . . ?
B62 B55 B56 B52 -63.7(4) . . . . ?
B62 B55 B56 B57 -2.4(4) . . . . ?
B73 S71 C28 C27 -93.5(4) . . . . ?
B73 S71 C28 C29 85.5(3) . . . . ?
B73 B74 B75 B76 38.2(4) . . . . ?
B73 B74 B75 B80 138.4(5) . . . . ?
B73 B74 B75 B81 103.5(5) . . . . ?
B73 B74 B78 C79 -135.7(4) . . . . ?
B73 B74 B78 B77 -37.9(4) . . . . ?
B73 B74 B78 B83 -100.4(4) . . . . ?
B73 B74 B80 C79 98.2(4) . . . . ?
B73 B74 B80 B75 -37.2(4) . . . . ?
B73 B74 B80 B81 -0.5(6) . . . . ?
B73 B74 B80 B84 64.8(6) . . . . ?
B73 B75 B76 C82 102.0(5) . . . . ?
B73 B75 B76 B77 37.9(4) . . . . ?
B73 B75 B76 B81 134.5(5) . . . . ?
B73 B75 B80 C79 -2.2(7) . . . . ?
B73 B75 B80 B74 37.2(4) . . . . ?
B73 B75 B80 B81 -100.4(6) . . . . ?
B73 B75 B80 B84 -64.3(7) . . . . ?
B73 B75 B81 C82 -6.2(7) . . . . ?
B73 B75 B81 B76 -40.8(4) . . . . ?
B73 B75 B81 B80 99.4(5) . . . . ?
B73 B75 B81 B84 60.6(8) . . . . ?
B73 B76 B77 C82 135.2(5) . . . . ?
B73 B76 B77 B78 37.6(4) . . . . ?
B73 B76 B77 B83 101.0(4) . . . . ?
B73 B76 B81 C82 -103.0(5) . . . . ?
B73 B76 B81 B75 39.3(4) . . . . ?
B73 B76 B81 B80 -0.9(7) . . . . ?
B73 B76 B81 B84 -70.2(7) . . . . ?
B73 B77 B78 C79 100.0(4) . . . . ?
B73 B77 B78 B74 37.5(4) . . . . ?
B73 B77 B78 B83 137.1(4) . . . . ?
B73 B77 B83 C79 -0.1(6) . . . . ?
B73 B77 B83 C82 96.8(5) . . . . ?
B73 B77 B83 B78 -38.3(4) . . . . ?
B73 B77 B83 B84 62.0(6) . . . . ?
B73 B78 B83 C79 -98.5(4) . . . . ?
B73 B78 B83 C82 -2.6(6) . . . . ?
B73 B78 B83 B77 38.4(4) . . . . ?
B73 B78 B83 B84 -65.6(6) . . . . ?
B74 C79 B78 B73 -38.9(4) . . . . ?
B74 C79 B78 B77 -102.1(4) . . . . ?
B74 C79 B78 B83 -139.6(4) . . . . ?
B74 C79 B80 B75 39.2(4) . . . . ?
B74 C79 B80 B81 100.2(5) . . . . ?
B74 C79 B80 B84 142.6(5) . . . . ?
B74 C79 B83 C82 -65.5(5) . . . . ?
B74 C79 B83 B77 -0.8(6) . . . . ?
B74 C79 B83 B78 37.6(4) . . . . ?
B74 C79 B83 B84 -105.2(5) . . . . ?
B74 C79 B84 C82 63.6(6) . . . . ?
B74 C79 B84 B80 -35.3(5) . . . . ?
B74 C79 B84 B81 2.7(6) . . . . ?
B74 C79 B84 B83 103.2(5) . . . . ?
B74 B73 B75 B76 -137.5(5) . . . . ?
B74 B73 B75 B80 -36.9(5) . . . . ?
B74 B73 B75 B81 -95.6(5) . . . . ?
B74 B73 B76 C82 -59.8(6) . . . . ?
B74 B73 B76 B75 37.8(4) . . . . ?
B74 B73 B76 B77 -100.2(4) . . . . ?
B74 B73 B76 B81 0.5(6) . . . . ?
B74 B73 B77 C82 62.0(5) . . . . ?
B74 B73 B77 B76 100.4(4) . . . . ?
B74 B73 B77 B78 -37.4(4) . . . . ?
B74 B73 B77 B83 1.0(6) . . . . ?
B74 B73 B78 C79 38.8(4) . . . . ?
B74 B73 B78 B77 137.9(4) . . . . ?
B74 B73 B78 B83 100.0(4) . . . . ?
B74 B75 B76 C82 63.9(6) . . . . ?
B74 B75 B76 B73 -38.1(4) . . . . ?
B74 B75 B76 B77 -0.2(6) . . . . ?
B74 B75 B76 B81 96.4(5) . . . . ?
B74 B75 B80 C79 -39.4(4) . . . . ?
B74 B75 B80 B81 -137.6(5) . . . . ?
B74 B75 B80 B84 -101.5(5) . . . . ?
B74 B75 B81 C82 -68.9(7) . . . . ?
B74 B75 B81 B76 -103.5(4) . . . . ?
B74 B75 B81 B80 36.8(5) . . . . ?
B74 B75 B81 B84 -2.1(8) . . . . ?
B74 B78 B83 C79 -35.8(4) . . . . ?
B74 B78 B83 C82 60.2(6) . . . . ?
B74 B78 B83 B77 101.2(4) . . . . ?
B74 B78 B83 B84 -2.9(6) . . . . ?
B74 B80 B81 C82 66.9(6) . . . . ?
B74 B80 B81 B75 -37.4(4) . . . . ?
B74 B80 B81 B76 0.8(8) . . . . ?
B74 B80 B81 B84 103.6(5) . . . . ?
B74 B80 B84 C79 34.0(5) . . . . ?
B74 B80 B84 C82 -64.1(7) . . . . ?
B74 B80 B84 B81 -98.5(6) . . . . ?
B74 B80 B84 B83 -2.5(7) . . . . ?
B75 B73 B74 C79 99.2(5) . . . . ?
B75 B73 B74 B78 137.8(4) . . . . ?
B75 B73 B74 B80 37.6(4) . . . . ?
B75 B73 B76 C82 -97.7(6) . . . . ?
B75 B73 B76 B77 -138.0(5) . . . . ?
B75 B73 B76 B81 -37.3(4) . . . . ?
B75 B73 B77 C82 -1.2(6) . . . . ?
B75 B73 B77 B76 37.2(4) . . . . ?
B75 B73 B77 B78 -100.6(4) . . . . ?
B75 B73 B77 B83 -62.2(6) . . . . ?
B75 B73 B78 C79 1.2(5) . . . . ?
B75 B73 B78 B74 -37.6(4) . . . . ?
B75 B73 B78 B77 100.2(5) . . . . ?
B75 B73 B78 B83 62.4(5) . . . . ?
B75 B74 B78 C79 -98.0(4) . . . . ?
B75 B74 B78 B73 37.7(4) . . . . ?
B75 B74 B78 B77 -0.2(6) . . . . ?
B75 B74 B78 B83 -62.8(5) . . . . ?
B75 B74 B80 C79 135.4(5) . . . . ?
B75 B74 B80 B81 36.7(5) . . . . ?
B75 B74 B80 B84 102.0(6) . . . . ?
B75 B76 B77 C82 97.6(5) . . . . ?
B75 B76 B77 B73 -37.6(4) . . . . ?
B75 B76 B77 B78 0.0(6) . . . . ?
B75 B76 B77 B83 63.4(6) . . . . ?
B75 B76 B81 C82 -142.4(5) . . . . ?
B75 B76 B81 B80 -40.2(6) . . . . ?
B75 B76 B81 B84 -109.5(7) . . . . ?
B75 B80 B81 C82 104.3(5) . . . . ?
B75 B80 B81 B76 38.3(5) . . . . ?
B75 B80 B81 B84 141.0(5) . . . . ?
B75 B80 B84 C79 97.8(5) . . . . ?
B75 B80 B84 C82 -0.3(7) . . . . ?
B75 B80 B84 B81 -34.7(5) . . . . ?
B75 B80 B84 B83 61.3(6) . . . . ?
B75 B81 B84 C79 -0.3(8) . . . . ?
B75 B81 B84 C82 -100.5(6) . . . . ?
B75 B81 B84 B80 40.1(6) . . . . ?
B75 B81 B84 B83 -60.8(7) . . . . ?
B76 C82 B77 B73 38.9(4) . . . . ?
B76 C82 B77 B78 101.3(5) . . . . ?
B76 C82 B77 B83 140.8(5) . . . . ?
B76 C82 B81 B75 -35.1(5) . . . . ?
B76 C82 B81 B80 -107.0(6) . . . . ?
B76 C82 B81 B84 -144.6(5) . . . . ?
B76 C82 B83 C79 67.0(7) . . . . ?
B76 C82 B83 B77 -35.6(5) . . . . ?
B76 C82 B83 B78 4.6(8) . . . . ?
B76 C82 B83 B84 106.1(7) . . . . ?
B76 C82 B84 C79 -60.8(7) . . . . ?
B76 C82 B84 B80 1.0(7) . . . . ?
B76 C82 B84 B81 33.6(5) . . . . ?
B76 C82 B84 B83 -100.3(6) . . . . ?
B76 B73 B74 C79 61.6(5) . . . . ?
B76 B73 B74 B75 -37.6(4) . . . . ?
B76 B73 B74 B78 100.2(4) . . . . ?
B76 B73 B74 B80 0.0(6) . . . . ?
B76 B73 B75 B74 137.5(5) . . . . ?
B76 B73 B75 B80 100.5(6) . . . . ?
B76 B73 B75 B81 41.9(5) . . . . ?
B76 B73 B77 C82 -38.4(4) . . . . ?
B76 B73 B77 B78 -137.8(4) . . . . ?
B76 B73 B77 B83 -99.4(5) . . . . ?
B76 B73 B78 C79 -61.6(5) . . . . ?
B76 B73 B78 B74 -100.4(4) . . . . ?
B76 B73 B78 B77 37.5(4) . . . . ?
B76 B73 B78 B83 -0.4(5) . . . . ?
B76 B75 B80 C79 61.6(6) . . . . ?
B76 B75 B80 B74 101.0(4) . . . . ?
B76 B75 B80 B81 -36.6(5) . . . . ?
B76 B75 B80 B84 -0.5(6) . . . . ?
B76 B75 B81 C82 34.6(5) . . . . ?
B76 B75 B81 B80 140.2(5) . . . . ?
B76 B75 B81 B84 101.4(7) . . . . ?
B76 B77 B78 C79 62.6(5) . . . . ?
B76 B77 B78 B73 -37.4(4) . . . . ?
B76 B77 B78 B74 0.1(6) . . . . ?
B76 B77 B78 B83 99.7(5) . . . . ?
B76 B77 B83 C79 -62.7(6) . . . . ?
B76 B77 B83 C82 34.3(5) . . . . ?
B76 B77 B83 B78 -100.9(4) . . . . ?
B76 B77 B83 B84 -0.6(6) . . . . ?
B76 B81 B84 C79 67.5(7) . . . . ?
B76 B81 B84 C82 -32.7(5) . . . . ?
B76 B81 B84 B80 107.9(6) . . . . ?
B76 B81 B84 B83 7.0(7) . . . . ?
B77 C82 B76 B73 -40.1(4) . . . . ?
B77 C82 B76 B75 -103.0(5) . . . . ?
B77 C82 B76 B81 -134.6(5) . . . . ?
B77 C82 B81 B75 5.4(8) . . . . ?
B77 C82 B81 B76 40.5(5) . . . . ?
B77 C82 B81 B80 -66.5(7) . . . . ?
B77 C82 B81 B84 -104.1(5) . . . . ?
B77 C82 B83 C79 102.5(5) . . . . ?
B77 C82 B83 B78 40.2(5) . . . . ?
B77 C82 B83 B84 141.7(5) . . . . ?
B77 C82 B84 C79 4.7(7) . . . . ?
B77 C82 B84 B80 66.5(7) . . . . ?
B77 C82 B84 B81 99.1(6) . . . . ?
B77 C82 B84 B83 -34.8(5) . . . . ?
B77 B73 B74 C79 -1.5(5) . . . . ?
B77 B73 B74 B75 -100.7(5) . . . . ?
B77 B73 B74 B78 37.1(4) . . . . ?
B77 B73 B74 B80 -63.1(5) . . . . ?
B77 B73 B75 B74 100.1(4) . . . . ?
B77 B73 B75 B76 -37.4(4) . . . . ?
B77 B73 B75 B80 63.2(6) . . . . ?
B77 B73 B75 B81 4.5(6) . . . . ?
B77 B73 B76 C82 40.4(5) . . . . ?
B77 B73 B76 B75 138.0(5) . . . . ?
B77 B73 B76 B81 100.7(5) . . . . ?
B77 B73 B78 C79 -99.1(4) . . . . ?
B77 B73 B78 B74 -137.9(4) . . . . ?
B77 B73 B78 B83 -37.9(4) . . . . ?
B77 B76 B81 C82 -40.3(5) . . . . ?
B77 B76 B81 B75 102.0(5) . . . . ?
B77 B76 B81 B80 61.8(7) . . . . ?
B77 B76 B81 B84 -7.5(8) . . . . ?
B77 B78 B83 C79 -137.0(4) . . . . ?
B77 B78 B83 C82 -41.0(5) . . . . ?
B77 B78 B83 B84 -104.0(5) . . . . ?
B77 B83 B84 C79 -98.1(5) . . . . ?
B77 B83 B84 C82 35.9(5) . . . . ?
B77 B83 B84 B80 -61.3(6) . . . . ?
B77 B83 B84 B81 -3.9(7) . . . . ?
B78 C79 B74 B73 39.3(4) . . . . ?
B78 C79 B74 B75 101.9(4) . . . . ?
B78 C79 B74 B80 141.4(5) . . . . ?
B78 C79 B80 B74 -36.2(4) . . . . ?
B78 C79 B80 B75 3.1(7) . . . . ?
B78 C79 B80 B81 64.0(6) . . . . ?
B78 C79 B80 B84 106.4(5) . . . . ?
B78 C79 B83 C82 -103.1(5) . . . . ?
B78 C79 B83 B77 -38.5(4) . . . . ?
B78 C79 B83 B84 -142.8(4) . . . . ?
B78 C79 B84 C82 -3.9(6) . . . . ?
B78 C79 B84 B80 -102.8(5) . . . . ?
B78 C79 B84 B81 -64.7(6) . . . . ?
B78 C79 B84 B83 35.7(4) . . . . ?
B78 B73 B74 C79 -38.6(4) . . . . ?
B78 B73 B74 B75 -137.8(4) . . . . ?
B78 B73 B74 B80 -100.2(4) . . . . ?
B78 B73 B75 B74 37.5(4) . . . . ?
B78 B73 B75 B76 -99.9(4) . . . . ?
B78 B73 B75 B80 0.6(6) . . . . ?
B78 B73 B75 B81 -58.0(6) . . . . ?
B78 B73 B76 C82 3.1(6) . . . . ?
B78 B73 B76 B75 100.8(4) . . . . ?
B78 B73 B76 B77 -37.2(4) . . . . ?
B78 B73 B76 B81 63.4(5) . . . . ?
B78 B73 B77 C82 99.3(5) . . . . ?
B78 B73 B77 B76 137.8(4) . . . . ?
B78 B73 B77 B83 38.4(4) . . . . ?
B78 B74 B75 B73 -37.9(4) . . . . ?
B78 B74 B75 B76 0.3(6) . . . . ?
B78 B74 B75 B80 100.5(5) . . . . ?
B78 B74 B75 B81 65.6(6) . . . . ?
B78 B74 B80 C79 34.2(4) . . . . ?
B78 B74 B80 B75 -101.2(4) . . . . ?
B78 B74 B80 B81 -64.5(6) . . . . ?
B78 B74 B80 B84 0.8(7) . . . . ?
B78 B77 B83 C79 38.2(4) . . . . ?
B78 B77 B83 C82 135.1(5) . . . . ?
B78 B77 B83 B84 100.3(5) . . . . ?
B78 B83 B84 C79 -33.5(4) . . . . ?
B78 B83 B84 C82 100.5(5) . . . . ?
B78 B83 B84 B80 3.3(7) . . . . ?
B78 B83 B84 B81 60.7(6) . . . . ?
B80 C79 B74 B73 -102.1(5) . . . . ?
B80 C79 B74 B75 -39.5(5) . . . . ?
B80 C79 B74 B78 -141.4(5) . . . . ?
B80 C79 B78 B73 -2.7(6) . . . . ?
B80 C79 B78 B74 36.2(5) . . . . ?
B80 C79 B78 B77 -65.9(6) . . . . ?
B80 C79 B78 B83 -103.4(5) . . . . ?
B80 C79 B83 C82 0.9(6) . . . . ?
B80 C79 B83 B77 65.6(6) . . . . ?
B80 C79 B83 B78 104.0(4) . . . . ?
B80 C79 B83 B84 -38.8(5) . . . . ?
B80 C79 B84 C82 98.9(6) . . . . ?
B80 C79 B84 B81 38.0(5) . . . . ?
B80 C79 B84 B83 138.5(5) . . . . ?
B80 B74 B75 B73 -138.4(5) . . . . ?
B80 B74 B75 B76 -100.2(5) . . . . ?
B80 B74 B75 B81 -34.9(5) . . . . ?
B80 B74 B78 C79 -34.0(4) . . . . ?
B80 B74 B78 B73 101.7(5) . . . . ?
B80 B74 B78 B77 63.8(6) . . . . ?
B80 B74 B78 B83 1.3(6) . . . . ?
B80 B75 B76 C82 1.1(6) . . . . ?
B80 B75 B76 B73 -100.9(5) . . . . ?
B80 B75 B76 B77 -63.0(6) . . . . ?
B80 B75 B76 B81 33.6(4) . . . . ?
B80 B75 B81 C82 -105.7(6) . . . . ?
B80 B75 B81 B76 -140.2(5) . . . . ?
B80 B75 B81 B84 -38.9(5) . . . . ?
B80 B81 B84 C79 -40.4(4) . . . . ?
B80 B81 B84 C82 -140.6(5) . . . . ?
B80 B81 B84 B83 -100.9(5) . . . . ?
B81 C82 B76 B73 94.5(6) . . . . ?
B81 C82 B76 B75 31.6(5) . . . . ?
B81 C82 B76 B77 134.6(5) . . . . ?
B81 C82 B77 B73 -2.4(7) . . . . ?
B81 C82 B77 B76 -41.2(5) . . . . ?
B81 C82 B77 B78 60.1(6) . . . . ?
B81 C82 B77 B83 99.6(5) . . . . ?
B81 C82 B83 C79 1.6(6) . . . . ?
B81 C82 B83 B77 -101.0(5) . . . . ?
B81 C82 B83 B78 -60.8(6) . . . . ?
B81 C82 B83 B84 40.7(5) . . . . ?
B81 C82 B84 C79 -94.4(5) . . . . ?
B81 C82 B84 B80 -32.6(5) . . . . ?
B81 C82 B84 B83 -133.9(5) . . . . ?
B81 B75 B76 C82 -32.5(5) . . . . ?
B81 B75 B76 B73 -134.5(5) . . . . ?
B81 B75 B76 B77 -96.6(5) . . . . ?
B81 B75 B80 C79 98.2(6) . . . . ?
B81 B75 B80 B74 137.6(5) . . . . ?
B81 B75 B80 B84 36.1(5) . . . . ?
B81 B76 B77 C82 38.9(5) . . . . ?
B81 B76 B77 B73 -96.3(5) . . . . ?
B81 B76 B77 B78 -58.7(6) . . . . ?
B81 B76 B77 B83 4.7(6) . . . . ?
B81 B80 B84 C79 132.5(5) . . . . ?
B81 B80 B84 C82 34.4(5) . . . . ?
B81 B80 B84 B83 96.0(5) . . . . ?
B83 C79 B74 B73 1.5(6) . . . . ?
B83 C79 B74 B75 64.0(5) . . . . ?
B83 C79 B74 B78 -37.8(4) . . . . ?
B83 C79 B74 B80 103.5(5) . . . . ?
B83 C79 B78 B73 100.8(4) . . . . ?
B83 C79 B78 B74 139.6(4) . . . . ?
B83 C79 B78 B77 37.5(4) . . . . ?
B83 C79 B80 B74 -103.3(5) . . . . ?
B83 C79 B80 B75 -64.1(6) . . . . ?
B83 C79 B80 B81 -3.1(6) . . . . ?
B83 C79 B80 B84 39.3(5) . . . . ?
B83 C79 B84 C82 -39.6(5) . . . . ?
B83 C79 B84 B80 -138.5(5) . . . . ?
B83 C79 B84 B81 -100.4(5) . . . . ?
B83 C82 B76 B73 -4.8(8) . . . . ?
B83 C82 B76 B75 -67.7(7) . . . . ?
B83 C82 B76 B77 35.3(5) . . . . ?
B83 C82 B76 B81 -99.3(6) . . . . ?
B83 C82 B77 B73 -101.9(5) . . . . ?
B83 C82 B77 B76 -140.8(5) . . . . ?
B83 C82 B77 B78 -39.4(5) . . . . ?
B83 C82 B81 B75 68.2(7) . . . . ?
B83 C82 B81 B76 103.2(5) . . . . ?
B83 C82 B81 B80 -3.8(7) . . . . ?
B83 C82 B81 B84 -41.4(5) . . . . ?
B83 C82 B84 C79 39.5(4) . . . . ?
B83 C82 B84 B80 101.3(5) . . . . ?
B83 C82 B84 B81 133.9(5) . . . . ?
B83 B77 B78 C79 -37.1(4) . . . . ?
B83 B77 B78 B73 -137.1(4) . . . . ?
B83 B77 B78 B74 -99.6(4) . . . . ?
B84 C79 B74 B73 -66.7(5) . . . . ?
B84 C79 B74 B75 -4.1(6) . . . . ?
B84 C79 B74 B78 -106.0(5) . . . . ?
B84 C79 B74 B80 35.4(5) . . . . ?
B84 C79 B78 B73 64.8(5) . . . . ?
B84 C79 B78 B74 103.6(5) . . . . ?
B84 C79 B78 B77 1.6(6) . . . . ?
B84 C79 B78 B83 -36.0(4) . . . . ?
B84 C79 B80 B74 -142.6(5) . . . . ?
B84 C79 B80 B75 -103.3(6) . . . . ?
B84 C79 B80 B81 -42.4(5) . . . . ?
B84 C79 B83 C82 39.7(4) . . . . ?
B84 C79 B83 B77 104.4(5) . . . . ?
B84 C79 B83 B78 142.8(4) . . . . ?
B84 C82 B76 B73 61.5(7) . . . . ?
B84 C82 B76 B75 -1.3(7) . . . . ?
B84 C82 B76 B77 101.6(6) . . . . ?
B84 C82 B76 B81 -33.0(5) . . . . ?
B84 C82 B77 B73 -66.3(7) . . . . ?
B84 C82 B77 B76 -105.2(7) . . . . ?
B84 C82 B77 B78 -3.8(7) . . . . ?
B84 C82 B77 B83 35.6(5) . . . . ?
B84 C82 B81 B75 109.6(6) . . . . ?
B84 C82 B81 B76 144.6(5) . . . . ?
B84 C82 B81 B80 37.7(5) . . . . ?
B84 C82 B83 C79 -39.2(4) . . . . ?
B84 C82 B83 B77 -141.7(5) . . . . ?
B84 C82 B83 B78 -101.5(5) . . . . ?
B84 B80 B81 C82 -36.7(5) . . . . ?
B84 B80 B81 B75 -141.0(5) . . . . ?
B84 B80 B81 B76 -102.8(6) . . . . ?
B85 S72 C34 C33 -75.2(3) . . . . ?
B85 S72 C34 C35 110.3(3) . . . . ?
B85 B86 B87 B88 37.5(3) . . . . ?
B85 B86 B87 B91 138.3(4) . . . . ?
B85 B86 B87 B94 98.8(3) . . . . ?
B85 B86 B90 C92 -134.9(4) . . . . ?
B85 B86 B90 B89 -38.1(3) . . . . ?
B85 B86 B90 B93 -102.0(4) . . . . ?
B85 B86 B91 C92 96.3(4) . . . . ?
B85 B86 B91 B87 -37.7(3) . . . . ?
B85 B86 B91 B94 2.5(5) . . . . ?
B85 B86 B91 B96 63.5(5) . . . . ?
B85 B87 B88 C95 101.4(4) . . . . ?
B85 B87 B88 B89 37.6(3) . . . . ?
B85 B87 B88 B94 133.6(4) . . . . ?
B85 B87 B91 C92 -2.3(4) . . . . ?
B85 B87 B91 B86 37.2(3) . . . . ?
B85 B87 B91 B94 -96.4(3) . . . . ?
B85 B87 B91 B96 -63.4(4) . . . . ?
B85 B87 B94 C95 -4.2(5) . . . . ?
B85 B87 B94 B88 -40.3(3) . . . . ?
B85 B87 B94 B91 102.2(4) . . . . ?
B85 B87 B94 B96 65.3(4) . . . . ?
B85 B88 B89 C95 137.9(4) . . . . ?
B85 B88 B89 B90 37.3(3) . . . . ?
B85 B88 B89 B93 100.3(4) . . . . ?
B85 B88 B94 C95 -102.7(4) . . . . ?
B85 B88 B94 B87 40.5(3) . . . . ?
B85 B88 B94 B91 4.4(5) . . . . ?
B85 B88 B94 B96 -66.1(4) . . . . ?
B85 B89 B90 C92 98.1(4) . . . . ?
B85 B89 B90 B86 37.3(3) . . . . ?
B85 B89 B90 B93 138.1(4) . . . . ?
B85 B89 B93 C92 2.6(5) . . . . ?
B85 B89 B93 C95 100.3(4) . . . . ?
B85 B89 B93 B90 -37.3(3) . . . . ?
B85 B89 B93 B96 63.7(5) . . . . ?
B85 B90 B93 C92 -95.5(4) . . . . ?
B85 B90 B93 C95 0.0(5) . . . . ?
B85 B90 B93 B89 38.3(3) . . . . ?
B85 B90 B93 B96 -62.6(5) . . . . ?
B86 C92 B90 B85 -39.0(3) . . . . ?
B86 C92 B90 B89 -102.5(4) . . . . ?
B86 C92 B90 B93 -143.0(4) . . . . ?
B86 C92 B91 B87 40.2(3) . . . . ?
B86 C92 B91 B94 101.2(4) . . . . ?
B86 C92 B91 B96 142.8(4) . . . . ?
B86 C92 B93 C95 -66.7(5) . . . . ?
B86 C92 B93 B89 -3.8(5) . . . . ?
B86 C92 B93 B90 36.4(4) . . . . ?
B86 C92 B93 B96 -106.3(4) . . . . ?
B86 C92 B96 C95 65.8(5) . . . . ?
B86 C92 B96 B91 -36.2(4) . . . . ?
B86 C92 B96 B93 106.5(4) . . . . ?
B86 C92 B96 B94 5.4(5) . . . . ?
B86 B85 B87 B88 -137.8(4) . . . . ?
B86 B85 B87 B91 -37.2(3) . . . . ?
B86 B85 B87 B94 -98.1(4) . . . . ?
B86 B85 B88 C95 -63.2(4) . . . . ?
B86 B85 B88 B87 37.3(3) . . . . ?
B86 B85 B88 B89 -101.1(4) . . . . ?
B86 B85 B88 B94 -2.5(4) . . . . ?
B86 B85 B89 C95 62.7(4) . . . . ?
B86 B85 B89 B88 100.1(3) . . . . ?
B86 B85 B89 B90 -37.9(3) . . . . ?
B86 B85 B89 B93 -0.7(5) . . . . ?
B86 B85 B90 C92 38.2(3) . . . . ?
B86 B85 B90 B89 138.1(3) . . . . ?
B86 B85 B90 B93 100.2(4) . . . . ?
B86 B87 B88 C95 63.9(4) . . . . ?
B86 B87 B88 B85 -37.5(3) . . . . ?
B86 B87 B88 B89 0.1(4) . . . . ?
B86 B87 B88 B94 96.1(4) . . . . ?
B86 B87 B91 C92 -39.5(3) . . . . ?
B86 B87 B91 B94 -133.6(4) . . . . ?
B86 B87 B91 B96 -100.6(4) . . . . ?
B86 B87 B94 C95 -66.2(5) . . . . ?
B86 B87 B94 B88 -102.2(4) . . . . ?
B86 B87 B94 B91 40.2(3) . . . . ?
B86 B87 B94 B96 3.4(5) . . . . ?
B86 B90 B93 C92 -32.4(3) . . . . ?
B86 B90 B93 C95 63.1(5) . . . . ?
B86 B90 B93 B89 101.4(4) . . . . ?
B86 B90 B93 B96 0.5(5) . . . . ?
B86 B91 B94 C95 65.7(5) . . . . ?
B86 B91 B94 B87 -40.6(3) . . . . ?
B86 B91 B94 B88 -4.4(5) . . . . ?
B86 B91 B94 B96 101.9(4) . . . . ?
B86 B91 B96 C92 32.9(3) . . . . ?
B86 B91 B96 C95 -64.1(5) . . . . ?
B86 B91 B96 B93 -0.1(5) . . . . ?
B86 B91 B96 B94 -97.1(4) . . . . ?
B87 B85 B86 C92 99.2(4) . . . . ?
B87 B85 B86 B90 137.8(3) . . . . ?
B87 B85 B86 B91 37.5(3) . . . . ?
B87 B85 B88 C95 -100.5(4) . . . . ?
B87 B85 B88 B89 -138.4(4) . . . . ?
B87 B85 B88 B94 -39.8(3) . . . . ?
B87 B85 B89 C95 -0.2(5) . . . . ?
B87 B85 B89 B88 37.2(3) . . . . ?
B87 B85 B89 B90 -100.8(4) . . . . ?
B87 B85 B89 B93 -63.6(4) . . . . ?
B87 B85 B90 C92 0.7(4) . . . . ?
B87 B85 B90 B86 -37.5(3) . . . . ?
B87 B85 B90 B89 100.5(3) . . . . ?
B87 B85 B90 B93 62.6(4) . . . . ?
B87 B86 B90 C92 -96.9(4) . . . . ?
B87 B86 B90 B85 38.0(3) . . . . ?
B87 B86 B90 B89 -0.1(5) . . . . ?
B87 B86 B90 B93 -64.0(5) . . . . ?
B87 B86 B91 C92 134.0(4) . . . . ?
B87 B86 B91 B94 40.3(3) . . . . ?
B87 B86 B91 B96 101.2(4) . . . . ?
B87 B88 B89 C95 100.4(4) . . . . ?
B87 B88 B89 B85 -37.4(3) . . . . ?
B87 B88 B89 B90 -0.1(4) . . . . ?
B87 B88 B89 B93 62.8(4) . . . . ?
B87 B88 B94 C95 -143.2(4) . . . . ?
B87 B88 B94 B91 -36.1(4) . . . . ?
B87 B88 B94 B96 -106.6(4) . . . . ?
B87 B91 B94 C95 106.3(4) . . . . ?
B87 B91 B94 B88 36.2(4) . . . . ?
B87 B91 B94 B96 142.6(4) . . . . ?
B87 B91 B96 C92 96.5(4) . . . . ?
B87 B91 B96 C95 -0.5(5) . . . . ?
B87 B91 B96 B93 63.5(5) . . . . ?
B87 B91 B96 B94 -33.5(3) . . . . ?
B87 B94 B96 C92 -5.3(5) . . . . ?
B87 B94 B96 C95 -106.4(4) . . . . ?
B87 B94 B96 B91 36.3(4) . . . . ?
B87 B94 B96 B93 -65.6(5) . . . . ?
B88 C95 B89 B85 37.3(3) . . . . ?
B88 C95 B89 B90 100.3(4) . . . . ?
B88 C95 B89 B93 138.0(4) . . . . ?
B88 C95 B93 C92 62.1(5) . . . . ?
B88 C95 B93 B89 -37.4(3) . . . . ?
B88 C95 B93 B90 0.6(5) . . . . ?
B88 C95 B93 B96 101.4(4) . . . . ?
B88 C95 B94 B87 -35.9(4) . . . . ?
B88 C95 B94 B91 -105.3(4) . . . . ?
B88 C95 B94 B96 -142.1(4) . . . . ?
B88 C95 B96 C92 -60.1(5) . . . . ?
B88 C95 B96 B91 0.9(5) . . . . ?
B88 C95 B96 B93 -99.9(4) . . . . ?
B88 C95 B96 B94 33.6(4) . . . . ?
B88 B85 B86 C92 61.7(4) . . . . ?
B88 B85 B86 B87 -37.5(3) . . . . ?
B88 B85 B86 B90 100.3(4) . . . . ?
B88 B85 B86 B91 0.0(5) . . . . ?
B88 B85 B87 B86 137.8(4) . . . . ?
B88 B85 B87 B91 100.7(4) . . . . ?
B88 B85 B87 B94 39.7(3) . . . . ?
B88 B85 B89 C95 -37.4(4) . . . . ?
B88 B85 B89 B90 -138.0(4) . . . . ?
B88 B85 B89 B93 -100.8(4) . . . . ?
B88 B85 B90 C92 -62.5(4) . . . . ?
B88 B85 B90 B86 -100.7(3) . . . . ?
B88 B85 B90 B89 37.3(3) . . . . ?
B88 B85 B90 B93 -0.6(5) . . . . ?
B88 B87 B91 C92 60.9(4) . . . . ?
B88 B87 B91 B86 100.4(4) . . . . ?
B88 B87 B91 B94 -33.1(3) . . . . ?
B88 B87 B91 B96 -0.2(5) . . . . ?
B88 B87 B94 C95 36.0(4) . . . . ?
B88 B87 B94 B91 142.5(4) . . . . ?
B88 B87 B94 B96 105.6(4) . . . . ?
B88 B89 B90 C92 60.8(4) . . . . ?
B88 B89 B90 B85 -37.2(3) . . . . ?
B88 B89 B90 B86 0.1(4) . . . . ?
B88 B89 B90 B93 100.9(4) . . . . ?
B88 B89 B93 C92 -60.3(5) . . . . ?
B88 B89 B93 C95 37.4(4) . . . . ?
B88 B89 B93 B90 -100.1(4) . . . . ?
B88 B89 B93 B96 0.9(5) . . . . ?
B88 B94 B96 C92 64.3(4) . . . . ?
B88 B94 B96 C95 -36.9(4) . . . . ?
B88 B94 B96 B91 105.9(4) . . . . ?
B88 B94 B96 B93 3.9(5) . . . . ?
B89 C95 B88 B85 -38.0(3) . . . . ?
B89 C95 B88 B87 -101.6(4) . . . . ?
B89 C95 B88 B94 -134.2(4) . . . . ?
B89 C95 B93 C92 99.5(4) . . . . ?
B89 C95 B93 B90 38.0(4) . . . . ?
B89 C95 B93 B96 138.8(4) . . . . ?
B89 C95 B94 B87 4.1(6) . . . . ?
B89 C95 B94 B88 40.0(4) . . . . ?
B89 C95 B94 B91 -65.4(5) . . . . ?
B89 C95 B94 B96 -102.1(5) . . . . ?
B89 C95 B96 C92 3.3(6) . . . . ?
B89 C95 B96 B91 64.3(5) . . . . ?
B89 C95 B96 B93 -36.5(4) . . . . ?
B89 C95 B96 B94 97.0(4) . . . . ?
B89 B85 B86 C92 -1.5(4) . . . . ?
B89 B85 B86 B87 -100.8(3) . . . . ?
B89 B85 B86 B90 37.0(3) . . . . ?
B89 B85 B86 B91 -63.3(4) . . . . ?
B89 B85 B87 B86 100.6(4) . . . . ?
B89 B85 B87 B88 -37.2(3) . . . . ?
B89 B85 B87 B91 63.5(4) . . . . ?
B89 B85 B87 B94 2.5(4) . . . . ?
B89 B85 B88 C95 37.9(3) . . . . ?
B89 B85 B88 B87 138.4(4) . . . . ?
B89 B85 B88 B94 98.6(4) . . . . ?
B89 B85 B90 C92 -99.8(4) . . . . ?
B89 B85 B90 B86 -138.1(3) . . . . ?
B89 B85 B90 B93 -37.9(4) . . . . ?
B89 B88 B94 C95 -40.0(4) . . . . ?
B89 B88 B94 B87 103.2(4) . . . . ?
B89 B88 B94 B91 67.1(4) . . . . ?
B89 B88 B94 B96 -3.4(5) . . . . ?
B89 B90 B93 C92 -133.8(4) . . . . ?
B89 B90 B93 C95 -38.3(4) . . . . ?
B89 B90 B93 B96 -100.9(5) . . . . ?
B89 B93 B96 C92 -96.6(4) . . . . ?
B89 B93 B96 C95 37.2(4) . . . . ?
B89 B93 B96 B91 -63.7(5) . . . . ?
B89 B93 B96 B94 -2.8(5) . . . . ?
B90 C92 B86 B85 39.1(3) . . . . ?
B90 C92 B86 B87 102.1(4) . . . . ?
B90 C92 B86 B91 142.3(4) . . . . ?
B90 C92 B91 B86 -37.2(4) . . . . ?
B90 C92 B91 B87 3.0(5) . . . . ?
B90 C92 B91 B94 64.0(5) . . . . ?
B90 C92 B91 B96 105.6(4) . . . . ?
B90 C92 B93 C95 -103.1(4) . . . . ?
B90 C92 B93 B89 -40.3(4) . . . . ?
B90 C92 B93 B96 -142.8(4) . . . . ?
B90 C92 B96 C95 -5.0(6) . . . . ?
B90 C92 B96 B91 -107.0(4) . . . . ?
B90 C92 B96 B93 35.7(4) . . . . ?
B90 C92 B96 B94 -65.4(5) . . . . ?
B90 B85 B86 C92 -38.6(3) . . . . ?
B90 B85 B86 B87 -137.8(3) . . . . ?
B90 B85 B86 B91 -100.3(4) . . . . ?
B90 B85 B87 B86 38.2(3) . . . . ?
B90 B85 B87 B88 -99.6(4) . . . . ?
B90 B85 B87 B91 1.0(4) . . . . ?
B90 B85 B87 B94 -59.9(4) . . . . ?
B90 B85 B88 C95 0.9(4) . . . . ?
B90 B85 B88 B87 101.5(4) . . . . ?
B90 B85 B88 B89 -36.9(3) . . . . ?
B90 B85 B88 B94 61.7(4) . . . . ?
B90 B85 B89 C95 100.6(4) . . . . ?
B90 B85 B89 B88 138.0(4) . . . . ?
B90 B85 B89 B93 37.2(4) . . . . ?
B90 B86 B87 B85 -37.5(3) . . . . ?
B90 B86 B87 B88 0.0(4) . . . . ?
B90 B86 B87 B91 100.8(4) . . . . ?
B90 B86 B87 B94 61.2(4) . . . . ?
B90 B86 B91 C92 33.2(3) . . . . ?
B90 B86 B91 B87 -100.8(4) . . . . ?
B90 B86 B91 B94 -60.5(4) . . . . ?
B90 B86 B91 B96 0.4(5) . . . . ?
B90 B89 B93 C92 39.8(4) . . . . ?
B90 B89 B93 C95 137.5(4) . . . . ?
B90 B89 B93 B96 101.0(4) . . . . ?
B90 B93 B96 C92 -33.1(4) . . . . ?
B90 B93 B96 C95 100.7(4) . . . . ?
B90 B93 B96 B91 -0.2(6) . . . . ?
B90 B93 B96 B94 60.7(5) . . . . ?
B91 C92 B86 B85 -103.2(4) . . . . ?
B91 C92 B86 B87 -40.2(3) . . . . ?
B91 C92 B86 B90 -142.3(4) . . . . ?
B91 C92 B90 B85 -2.3(5) . . . . ?
B91 C92 B90 B86 36.6(4) . . . . ?
B91 C92 B90 B89 -65.8(5) . . . . ?
B91 C92 B90 B93 -106.4(5) . . . . ?
B91 C92 B93 C95 2.9(5) . . . . ?
B91 C92 B93 B89 65.7(5) . . . . ?
B91 C92 B93 B90 106.0(4) . . . . ?
B91 C92 B93 B96 -36.8(4) . . . . ?
B91 C92 B96 C95 102.0(5) . . . . ?
B91 C92 B96 B93 142.6(4) . . . . ?
B91 C92 B96 B94 41.5(3) . . . . ?
B91 B86 B87 B85 -138.3(4) . . . . ?
B91 B86 B87 B88 -100.7(4) . . . . ?
B91 B86 B87 B94 -39.5(3) . . . . ?
B91 B86 B90 C92 -33.5(3) . . . . ?
B91 B86 B90 B85 101.5(4) . . . . ?
B91 B86 B90 B89 63.4(4) . . . . ?
B91 B86 B90 B93 -0.5(5) . . . . ?
B91 B87 B88 C95 0.7(5) . . . . ?
B91 B87 B88 B85 -100.6(4) . . . . ?
B91 B87 B88 B89 -63.1(4) . . . . ?
B91 B87 B88 B94 33.0(3) . . . . ?
B91 B87 B94 C95 -106.4(5) . . . . ?
B91 B87 B94 B88 -142.5(4) . . . . ?
B91 B87 B94 B96 -36.9(4) . . . . ?
B91 B94 B96 C92 -41.6(3) . . . . ?
B91 B94 B96 C95 -142.8(4) . . . . ?
B91 B94 B96 B93 -101.9(4) . . . . ?
B93 C92 B86 B85 3.4(5) . . . . ?
B93 C92 B86 B87 66.4(5) . . . . ?
B93 C92 B86 B90 -35.7(4) . . . . ?
B93 C92 B86 B91 106.6(4) . . . . ?
B93 C92 B90 B85 104.1(4) . . . . ?
B93 C92 B90 B86 143.0(4) . . . . ?
B93 C92 B90 B89 40.6(4) . . . . ?
B93 C92 B91 B86 -106.2(4) . . . . ?
B93 C92 B91 B87 -66.0(5) . . . . ?
B93 C92 B91 B94 -5.0(5) . . . . ?
B93 C92 B91 B96 36.6(4) . . . . ?
B93 C92 B96 C95 -40.7(4) . . . . ?
B93 C92 B96 B91 -142.6(4) . . . . ?
B93 C92 B96 B94 -101.1(4) . . . . ?
B93 C95 B88 B85 -1.0(5) . . . . ?
B93 C95 B88 B87 -64.6(5) . . . . ?
B93 C95 B88 B89 37.0(4) . . . . ?
B93 C95 B88 B94 -97.2(4) . . . . ?
B93 C95 B89 B85 -100.7(4) . . . . ?
B93 C95 B89 B88 -138.0(4) . . . . ?
B93 C95 B89 B90 -37.7(4) . . . . ?
B93 C95 B94 B87 65.6(5) . . . . ?
B93 C95 B94 B88 101.4(4) . . . . ?
B93 C95 B94 B91 -3.9(5) . . . . ?
B93 C95 B94 B96 -40.6(4) . . . . ?
B93 C95 B96 C92 39.8(4) . . . . ?
B93 C95 B96 B91 100.8(4) . . . . ?
B93 C95 B96 B94 133.5(4) . . . . ?
B93 B89 B90 C92 -40.0(3) . . . . ?
B93 B89 B90 B85 -138.1(4) . . . . ?
B93 B89 B90 B86 -100.8(4) . . . . ?
B94 C95 B88 B85 96.2(4) . . . . ?
B94 C95 B88 B87 32.5(3) . . . . ?
B94 C95 B88 B89 134.2(4) . . . . ?
B94 C95 B89 B85 -2.2(5) . . . . ?
B94 C95 B89 B88 -39.5(4) . . . . ?
B94 C95 B89 B90 60.8(5) . . . . ?
B94 C95 B89 B93 98.5(4) . . . . ?
B94 C95 B93 C92 0.6(5) . . . . ?
B94 C95 B93 B89 -98.9(4) . . . . ?
B94 C95 B93 B90 -60.9(5) . . . . ?
B94 C95 B93 B96 39.9(3) . . . . ?
B94 C95 B96 C92 -93.7(4) . . . . ?
B94 C95 B96 B91 -32.7(3) . . . . ?
B94 C95 B96 B93 -133.5(4) . . . . ?
B94 B87 B88 C95 -32.3(3) . . . . ?
B94 B87 B88 B85 -133.6(4) . . . . ?
B94 B87 B88 B89 -96.1(4) . . . . ?
B94 B87 B91 C92 94.1(4) . . . . ?
B94 B87 B91 B86 133.6(4) . . . . ?
B94 B87 B91 B96 33.0(3) . . . . ?
B94 B88 B89 C95 39.0(3) . . . . ?
B94 B88 B89 B85 -98.9(3) . . . . ?
B94 B88 B89 B90 -61.6(4) . . . . ?
B94 B88 B89 B93 1.4(5) . . . . ?
B94 B91 B96 C92 130.0(4) . . . . ?
B94 B91 B96 C95 33.0(4) . . . . ?
B94 B91 B96 B93 96.9(4) . . . . ?
B96 C92 B86 B85 -66.6(4) . . . . ?
B96 C92 B86 B87 -3.6(5) . . . . ?
B96 C92 B86 B90 -105.7(4) . . . . ?
B96 C92 B86 B91 36.6(4) . . . . ?
B96 C92 B90 B85 68.0(5) . . . . ?
B96 C92 B90 B86 107.0(4) . . . . ?
B96 C92 B90 B89 4.5(5) . . . . ?
B96 C92 B90 B93 -36.0(4) . . . . ?
B96 C92 B91 B86 -142.8(4) . . . . ?
B96 C92 B91 B87 -102.6(4) . . . . ?
B96 C92 B91 B94 -41.6(3) . . . . ?
B96 C92 B93 C95 39.7(4) . . . . ?
B96 C92 B93 B89 102.5(5) . . . . ?
B96 C92 B93 B90 142.8(4) . . . . ?
B96 C95 B88 B85 62.6(5) . . . . ?
B96 C95 B88 B87 -1.0(5) . . . . ?
B96 C95 B88 B89 100.6(5) . . . . ?
B96 C95 B88 B94 -33.6(4) . . . . ?
B96 C95 B89 B85 -63.7(5) . . . . ?
B96 C95 B89 B88 -101.0(5) . . . . ?
B96 C95 B89 B90 -0.7(5) . . . . ?
B96 C95 B89 B93 37.0(4) . . . . ?
B96 C95 B93 C92 -39.3(3) . . . . ?
B96 C95 B93 B89 -138.8(4) . . . . ?
B96 C95 B93 B90 -100.8(4) . . . . ?
B96 C95 B94 B87 106.2(4) . . . . ?
B96 C95 B94 B88 142.1(4) . . . . ?
B96 C95 B94 B91 36.7(4) . . . . ?
B96 B91 B94 C95 -36.3(4) . . . . ?
B96 B91 B94 B87 -142.6(4) . . . . ?
B96 B91 B94 B88 -106.3(4) . . . . ?

loop_
_smtbx_masks_void_nr
_smtbx_masks_void_average_x
_smtbx_masks_void_average_y
_smtbx_masks_void_average_z
_smtbx_masks_void_volume
_smtbx_masks_void_count_electrons
_smtbx_masks_void_content
1 0.091 -0.030 0.246 21.4 0.0 ?
2 -0.091 0.030 0.754 21.4 0.4 ?
3 -0.033 0.232 0.552 141.6 39.9 ?
4 -0.033 0.268 0.052 141.6 40.0 ?
5 -0.091 0.470 0.254 21.4 0.0 ?
6 0.091 0.530 0.746 21.4 0.0 ?
7 0.033 0.732 0.948 141.6 39.9 ?
8 0.033 0.768 0.448 141.6 40.0 ?
9 0.449 0.747 0.753 9.6 0.0 ?
10 0.449 0.753 0.253 9.6 0.0 ?
11 0.551 0.253 0.247 9.6 0.0 ?
12 0.551 0.247 0.747 9.6 0.0 ?
